data_7130972
loop_
_publ_author_name
'Qi, Zhen-Qing'
'Wang, Ming-Yue'
'Shen, Jia-Chi'
'Lan, YouZhao'
'Jiang, Zhan-Guo'
'Zhan, Cai-Hong'

_publ_section_title
;
 Supramolecular Hybrids of Chiral Waugh Polyoxometalate with Cyclodextrins
;
_journal_name_full 'Chemical Communications'
_journal_paper_doi 10.1039/D2CC05529E
_journal_year 2022
_chemical_formula_moiety 'C96 H112 Mn2 Mo18 Na5 O149, Mn Mo9 O32'
_chemical_formula_sum 'C96 H112 Mn3 Mo27 Na5 O181'
_chemical_formula_weight 7032.00
_space_group_crystal_system orthorhombic
_space_group_IT_number 20
_space_group_name_Hall 'C 2c 2'
_space_group_name_H-M_alt 'C 2 2 21'
_atom_sites_solution_hydrogens geom
_atom_sites_solution_primary dual
_audit_creation_date 2022-11-03
_audit_creation_method
;
Olex2 1.5
(compiled 2021.08.20 svn.r13c46975 for OlexSys, GUI svn.r6392)
;
_audit_update_record
;
2022-11-03 deposited with the CCDC.	2022-11-08 downloaded from the CCDC.
;
_cell_angle_alpha 90
_cell_angle_beta 90
_cell_angle_gamma 90
_cell_formula_units_Z 4
_cell_length_a 19.361(3)
_cell_length_b 37.863(6)
_cell_length_c 35.710(6)
_cell_measurement_reflns_used 9653
_cell_measurement_temperature 160.00
_cell_measurement_theta_max 27.20
_cell_measurement_theta_min 2.43
_cell_volume 26178(7)
_computing_molecular_graphics 'Olex2 1.5 (Dolomanov et al., 2009)'
_computing_publication_material 'Olex2 1.5 (Dolomanov et al., 2009)'
_computing_structure_refinement 'SHELXL 2018/3 (Sheldrick, 2015)'
_computing_structure_solution 'SHELXT  (Sheldrick, 2015)'
_diffrn_ambient_temperature 160.00
_diffrn_measured_fraction_theta_full 0.999
_diffrn_measured_fraction_theta_max 0.993
_diffrn_measurement_device_type 'Bruker APEX-II CCD'
_diffrn_measurement_method '\f and \w scans'
_diffrn_radiation_type MoK\a
_diffrn_radiation_wavelength 0.71073
_diffrn_reflns_av_R_equivalents 0.0485
_diffrn_reflns_av_unetI/netI 0.0577
_diffrn_reflns_Laue_measured_fraction_full 0.999
_diffrn_reflns_Laue_measured_fraction_max 0.993
_diffrn_reflns_limit_h_max 25
_diffrn_reflns_limit_h_min -23
_diffrn_reflns_limit_k_max 49
_diffrn_reflns_limit_k_min -47
_diffrn_reflns_limit_l_max 46
_diffrn_reflns_limit_l_min -46
_diffrn_reflns_number 96965
_diffrn_reflns_point_group_measured_fraction_full 0.997
_diffrn_reflns_point_group_measured_fraction_max 0.989
_diffrn_reflns_theta_full 25.242
_diffrn_reflns_theta_max 27.560
_diffrn_reflns_theta_min 2.180
_diffrn_standards_number 0
_exptl_absorpt_coefficient_mu 1.493
_exptl_absorpt_correction_type none
_exptl_crystal_colour orange
_exptl_crystal_colour_primary orange
_exptl_crystal_density_diffrn 1.784
_exptl_crystal_description block
_exptl_crystal_F_000 13600
_exptl_crystal_size_max 0.1
_exptl_crystal_size_mid 0.1
_exptl_crystal_size_min 0.1
_refine_diff_density_max 2.828
_refine_diff_density_min -1.536
_refine_diff_density_rms 0.256
_refine_ls_abs_structure_details
;
 Flack x determined using 8695 quotients [(I+)-(I-)]/[(I+)+(I-)]
 (Parsons, Flack and Wagner, Acta Cryst. B69 (2013) 249-259).
;
_refine_ls_abs_structure_Flack 0.073(11)
_refine_ls_extinction_method none
_refine_ls_goodness_of_fit_ref 1.037
_refine_ls_hydrogen_treatment constr
_refine_ls_matrix_type full
_refine_ls_number_parameters 1856
_refine_ls_number_reflns 29920
_refine_ls_number_restraints 2657
_refine_ls_restrained_S_all 1.047
_refine_ls_R_factor_all 0.1003
_refine_ls_R_factor_gt 0.0790
_refine_ls_shift/su_max 0.034
_refine_ls_shift/su_mean 0.001
_refine_ls_structure_factor_coef Fsqd
_refine_ls_weighting_details 'w=1/[\s^2^(Fo^2^)+(0.1734P)^2^+88.9702P] where P=(Fo^2^+2Fc^2^)/3'
_refine_ls_weighting_scheme calc
_refine_ls_wR_factor_gt 0.2292
_refine_ls_wR_factor_ref 0.2501
_reflns_Friedel_coverage 0.878
_reflns_Friedel_fraction_full 0.996
_reflns_Friedel_fraction_max 0.984
_reflns_number_gt 23148
_reflns_number_total 29920
_reflns_threshold_expression 'I > 2\s(I)'
_cod_data_source_file d2cc05529e2.cif
_cod_data_source_block 222324_a_sq
_cod_original_cell_volume 26177(7)
_cod_database_code 7130972
_shelx_shelxl_version_number 2018/3
_shelx_space_group_comment
;
The symmetry employed for this shelxl refinement is uniquely defined
by the following loop, which should always be used as a source of
symmetry information in preference to the above space-group names.
They are only intended as comments.
;
_shelx_estimated_absorpt_t_max 0.865
_shelx_estimated_absorpt_t_min 0.865
_olex2_refinement_description
;
1. Fixed Uiso
 At 1.2 times of:
  All C(H) groups, All C(H,H) groups
2. Uiso/Uaniso restraints and constraints
All non-hydrogen atoms have similar U: within 2A with sigma of 0.01 and sigma
for terminal atoms of 0.02 within 2A
Uanis(O10_2) \\sim Ueq: with sigma of 0.01 and sigma for terminal atoms of 0.02
3. Same fragment restrains
{Mn1_2, Mo1_2, Mo2_2, Mo3_2, Mo4_2, Mo5_2, Mo6_2, Mo7_2, Mo8_2, Mo9_2, O1_2,
O2_2, O3_2, O4_2, O5_2, O6_2, O7_2, O8_2, O9_2, O10_2, O11_2, O12_2, O13_2,
O14_2, O15_2, O16_2, O17_2, O18_2, O19_2, O20_2, O21_2, O22_2, O23_2, O24_2,
O25_2, O26_2, O27_2, O28_2, O29_2, O30_2, O31_2, O32_2}
{Mn1_3, Mo1_3, Mo2_3, Mo3_3, Mo4_3, Mo5_3, Mo6_3, Mo7_3, Mo8_3, Mo9_3, O1_3,
O2_3, O3_3, O4_3, O5_3, O6_3, O7_3, O8_3, O9_3, O10_3, O11_3, O12_3, O13_3,
O14_3, O15_3, O16_3, O17_3, O18_3, O19_3, O20_3, O21_3, O22_3, O23_3, O24_3,
O25_3, O26_3, O27_3, O28_3, O29_3, O30_3, O31_3, O32_3}
as
{Mn1_1, Mo1_1, Mo2_1, Mo3_1, Mo4_1, Mo5_1, Mo6_1, Mo7_1, Mo8_1, Mo9_1, O1_1,
O2_1, O3_1, O4_1, O5_1, O6_1, O7_1, O8_1, O9_1, O10_1, O11_1, O12_1, O13_1,
O14_1, O15_1, O16_1, O17_1, O18_1, O19_1, O20_1, O21_1, O22_1, O23_1, O24_1,
O25_1, O26_1, O27_1, O28_1, O29_1, O30_1, O31_1, O32_1} sigma for 1-2: 0.02
1-3: 0.04
4. Others
 Sof(Mn1)=Sof(Mo1)=Sof(Mo2)=Sof(Mo3)=Sof(Mo4)=Sof(Mo5)=Sof(Mo6)=Sof(Mo7)=
 Sof(Mo8)=Sof(Mo9)=Sof(O1)=Sof(O2)=Sof(O3)=Sof(O4)=Sof(O5)=Sof(O6)=Sof(O7)=
 Sof(O8)=Sof(O9)=Sof(O10)=Sof(O11)=Sof(O12)=Sof(O13)=Sof(O14)=Sof(O15)=Sof(O16)=
 Sof(O17)=Sof(O18)=Sof(O19)=Sof(O20)=Sof(O21)=Sof(O22)=Sof(O23)=Sof(O24)=
 Sof(O25)=Sof(O26)=Sof(O27)=Sof(O28)=Sof(O29)=Sof(O30)=Sof(O31)=Sof(O32)=0.5*(1-
 FVAR(2))
 Sof(Mn1)=Sof(Mo1)=Sof(Mo2)=Sof(Mo3)=Sof(Mo4)=Sof(Mo5)=Sof(Mo6)=Sof(Mo7)=
 Sof(Mo8)=Sof(Mo9)=Sof(O1)=Sof(O2)=Sof(O3)=Sof(O4)=Sof(O5)=Sof(O6)=Sof(O7)=
 Sof(O8)=Sof(O9)=Sof(O10)=Sof(O11)=Sof(O12)=Sof(O13)=Sof(O14)=Sof(O15)=Sof(O16)=
 Sof(O17)=Sof(O18)=Sof(O19)=Sof(O20)=Sof(O21)=Sof(O22)=Sof(O23)=Sof(O24)=
 Sof(O25)=Sof(O26)=Sof(O27)=Sof(O28)=Sof(O29)=Sof(O30)=Sof(O31)=Sof(O32)=0.5*
 FVAR(2)
 Fixed Sof: Na4(0.5) Na2(0.5) Na1(0.5)
 Fixed Y: Mn1(0.5)
 Fixed Z: Mn1(0.5)
5.a Free rotating group:
 Mo1(Mo2,Mo3,Mo4,Mo5,Mo6,Mo7,Mo8,Mo9,O1,O2,O3,O4,O5,O6,O7,O8,O9,O10,O11,O12,
 O13,O14,O15,O16,O17,O18,O19,O20,O21,O22,O23,O24,O25,O26,O27,O28,O29,O30,O31,
 O32)
5.b Ternary CH refined with riding coordinates:
 C2D(H2D), C4D(H4D), C1C(H1C), C3H(H3H), C4H(H4H), C1D(H1D), C2E(H2E),
 C4A(H4A), C2H(H2H), C4F(H4F), C1F(H1F), C2G(H2G), C2A(H2A), C3A(H3A), C3D(H3D),
  C3E(H3E), C3G(H3G), C1A(H1A), C5F(H5F), C5H(H5H), C5G(H5G), C1G(H1G),
 C1H(H1H), C2F(H2F), C1E(H1E), C2C(H2C), C4G(H4G), C5E(H5E), C1B(H1B), C5A(H5A),
  C5C(H5C), C4C(H4C), C3C(H3C), C4E(H4E), C5D(H5D), C3F(H3F), C4B(H4B),
 C2B(H2B), C3B(H3B), C5B(H5B)
5.c Secondary CH2 refined with riding coordinates:
 C6D(H6DA,H6DB), C6E(H6EA,H6EB), C6A(H6AA,H6AB), C6H(H6HA,H6HB), C6G(H6GA,
 H6GB), C6F(H6FA,H6FB), C6C(H6CA,H6CB), C6B(H6BA,H6BB)
;
_olex2_submission_special_instructions 'No special instructions were received'

loop_
_space_group_symop_operation_xyz
'x, y, z'
'-x, -y, z+1/2'
'-x, y, -z+1/2'
'x, -y, -z'
'x+1/2, y+1/2, z'
'-x+1/2, -y+1/2, z+1/2'
'-x+1/2, y+1/2, -z+1/2'
'x+1/2, -y+1/2, -z'

loop_
_atom_site_label
_atom_site_type_symbol
_atom_site_fract_x
_atom_site_fract_y
_atom_site_fract_z
_atom_site_U_iso_or_equiv
_atom_site_adp_type
_atom_site_occupancy
_atom_site_site_symmetry_order
_atom_site_calc_flag
_atom_site_refinement_flags_posn
_atom_site_refinement_flags_adp
_atom_site_refinement_flags_occupancy
_atom_site_disorder_assembly
_atom_site_disorder_group
O3H O -0.0268(6) 0.3864(3) 0.6658(3) 0.051(2) Uani 1 1 d . U . . .
O3A O 0.1089(6) 0.4137(3) 0.6785(3) 0.052(2) Uani 1 1 d . U . . .
O1B O 0.2234(6) 0.4131(3) 0.6298(3) 0.055(2) Uani 1 1 d . U . . .
O4F O -0.2081(6) 0.3687(3) 0.3712(3) 0.053(2) Uani 1 1 d . U . . .
O4H O -0.2061(6) 0.3846(3) 0.6326(3) 0.053(2) Uani 1 1 d . U . . .
O4A O 0.2962(6) 0.4342(3) 0.6755(4) 0.056(2) Uani 1 1 d . U . . .
C2D C 0.1697(9) 0.4083(4) 0.3492(5) 0.052(3) Uani 1 1 d . U . . .
H2D H 0.159885 0.428889 0.365888 0.062 Uiso 1 1 calc R U . . .
O1E O -0.1308(6) 0.4320(3) 0.6460(3) 0.052(2) Uani 1 1 d . U . . .
O2F O -0.0232(5) 0.4048(3) 0.3253(3) 0.055(3) Uani 1 1 d . U . . .
O1F O -0.1316(6) 0.4513(3) 0.3370(3) 0.054(2) Uani 1 1 d . U . . .
O1G O -0.1282(7) 0.3622(3) 0.4207(3) 0.054(2) Uani 1 1 d . U . . .
O3F O -0.0230(6) 0.3427(4) 0.3717(4) 0.064(3) Uani 1 1 d . U . . .
C4D C 0.2409(10) 0.4467(4) 0.3098(5) 0.055(3) Uani 1 1 d . U . . .
H4D H 0.248702 0.455428 0.283698 0.066 Uiso 1 1 calc R U . . .
O1A O 0.2260(6) 0.5253(3) 0.6665(3) 0.054(3) Uani 1 1 d . U . . .
O2A O 0.1081(7) 0.4856(3) 0.6930(4) 0.064(3) Uani 1 1 d . U . . .
C1C C 0.2303(10) 0.3357(5) 0.4851(4) 0.058(3) Uani 1 1 d . U . . .
H1C H 0.241511 0.310373 0.489932 0.070 Uiso 1 1 calc R U . . .
O1D O 0.2253(6) 0.3769(3) 0.4000(3) 0.048(2) Uani 1 1 d . U . . .
O2G O -0.0235(7) 0.3155(4) 0.4468(3) 0.072(3) Uani 1 1 d . U . . .
C3H C -0.0860(8) 0.3726(4) 0.6476(4) 0.050(3) Uani 1 1 d . U . . .
H3H H -0.096765 0.348680 0.658025 0.059 Uiso 1 1 calc R U . . .
O4E O -0.2102(6) 0.4908(4) 0.3083(4) 0.065(3) Uani 1 1 d . U . . .
O4D O 0.3021(7) 0.4286(3) 0.3236(4) 0.061(3) Uani 1 1 d . U . . .
C4H C -0.1480(9) 0.3979(4) 0.6550(4) 0.049(3) Uani 1 1 d . U . . .
H4H H -0.160634 0.396736 0.682141 0.059 Uiso 1 1 calc R U . . .
C1D C 0.2356(8) 0.3904(4) 0.3620(4) 0.045(3) Uani 1 1 d . U . . .
H1D H 0.243954 0.369679 0.345189 0.054 Uiso 1 1 calc R U . . .
O1C O 0.2180(9) 0.3532(4) 0.5204(3) 0.074(3) Uani 1 1 d . U . . .
O2D O 0.1127(7) 0.3837(3) 0.3511(4) 0.065(3) Uani 1 1 d . U . . .
C2E C -0.0769(8) 0.5204(4) 0.3219(4) 0.047(3) Uani 1 1 d . U . . .
H2E H -0.065607 0.508909 0.346357 0.056 Uiso 1 1 calc R U . . .
C4A C 0.2359(9) 0.4147(5) 0.6704(5) 0.055(3) Uani 1 1 d . U . . .
H4A H 0.240760 0.390471 0.681192 0.065 Uiso 1 1 calc R U . . .
C2H C -0.0714(8) 0.3694(5) 0.6051(4) 0.050(3) Uani 1 1 d . U . . .
H2H H -0.054580 0.392335 0.594639 0.060 Uiso 1 1 calc R U . . .
C4F C -0.1447(9) 0.3505(4) 0.3836(4) 0.049(3) Uani 1 1 d . U . . .
H4F H -0.153475 0.324426 0.384116 0.059 Uiso 1 1 calc R U . . .
O4G O -0.2030(7) 0.3258(3) 0.5071(3) 0.061(3) Uani 1 1 d . U . . .
C1F C -0.1443(9) 0.4146(5) 0.3390(5) 0.053(3) Uani 1 1 d . U . . .
H1F H -0.155672 0.405006 0.313685 0.064 Uiso 1 1 calc R U . . .
C2G C -0.0712(11) 0.3321(6) 0.4704(5) 0.063(4) Uani 1 1 d . U . . .
H2G H -0.053225 0.355559 0.478794 0.075 Uiso 1 1 calc R U . . .
O1H O -0.1229(7) 0.3534(3) 0.5464(3) 0.055(2) Uani 1 1 d . U . . .
C2A C 0.1662(9) 0.4702(4) 0.6731(5) 0.052(3) Uani 1 1 d . U . . .
H2A H 0.157625 0.470872 0.645525 0.062 Uiso 1 1 calc R U . . .
C3A C 0.1724(8) 0.4333(4) 0.6862(5) 0.048(3) Uani 1 1 d . U . . .
H3A H 0.178010 0.434048 0.713975 0.058 Uiso 1 1 calc R U . . .
C3D C 0.1821(10) 0.4212(4) 0.3108(5) 0.056(3) Uani 1 1 d . U . . .
H3D H 0.192877 0.400681 0.294146 0.067 Uiso 1 1 calc R U . . .
C3E C -0.0893(9) 0.4915(4) 0.2914(5) 0.051(3) Uani 1 1 d . U . . .
H3E H -0.100112 0.503171 0.266981 0.062 Uiso 1 1 calc R U . . .
C3G C -0.0859(11) 0.3084(6) 0.5044(5) 0.068(4) Uani 1 1 d . U . . .
H3G H -0.101412 0.285049 0.494383 0.082 Uiso 1 1 calc R U . . .
C1A C 0.2336(10) 0.4889(4) 0.6824(5) 0.059(3) Uani 1 1 d . U . . .
H1A H 0.242162 0.489508 0.710005 0.071 Uiso 1 1 calc R U . . .
O3C O 0.1190(9) 0.3255(5) 0.3992(4) 0.089(5) Uani 1 1 d . U . . .
O4C O 0.2990(7) 0.3385(4) 0.4309(3) 0.062(3) Uani 1 1 d . U . . .
C5F C -0.2002(10) 0.4056(5) 0.3665(5) 0.057(3) Uani 1 1 d . U . . .
H5F H -0.187026 0.415843 0.391259 0.068 Uiso 1 1 calc R U . . .
C6D C 0.3632(11) 0.3980(6) 0.3678(8) 0.083(5) Uani 1 1 d . U . . .
H6DA H 0.366393 0.393874 0.395172 0.100 Uiso 1 1 calc R U . . .
H6DB H 0.364100 0.374591 0.355420 0.100 Uiso 1 1 calc R U . . .
C5H C -0.1940(10) 0.3847(5) 0.5927(5) 0.057(3) Uani 1 1 d . U . . .
H5H H -0.180841 0.408684 0.583457 0.068 Uiso 1 1 calc R U . . .
O5A O 0.3703(13) 0.4883(6) 0.7102(8) 0.127(7) Uani 1 1 d . U . . .
C6E C -0.2726(11) 0.5393(7) 0.3337(9) 0.091(5) Uani 1 1 d . U . . .
H6EA H -0.308631 0.521361 0.338540 0.109 Uiso 1 1 calc R U . . .
H6EB H -0.274100 0.556548 0.354529 0.109 Uiso 1 1 calc R U . . .
C5G C -0.1945(11) 0.3519(6) 0.4771(5) 0.068(4) Uani 1 1 d . U . . .
H5G H -0.177561 0.374702 0.487780 0.082 Uiso 1 1 calc R U . . .
O3D O 0.1195(7) 0.4389(3) 0.2970(4) 0.064(3) Uani 1 1 d . U . . .
C1G C -0.1395(10) 0.3366(5) 0.4498(4) 0.056(3) Uani 1 1 d . U . . .
H1G H -0.155330 0.313580 0.438977 0.067 Uiso 1 1 calc R U . . .
C1H C -0.1372(9) 0.3575(4) 0.5853(5) 0.052(3) Uani 1 1 d . U . . .
H1H H -0.151846 0.334175 0.595787 0.062 Uiso 1 1 calc R U . . .
C2F C -0.0749(9) 0.3987(4) 0.3536(4) 0.049(3) Uani 1 1 d . U . . .
H2F H -0.061110 0.409668 0.377951 0.059 Uiso 1 1 calc R U . . .
C1E C -0.1391(8) 0.5417(4) 0.3257(4) 0.046(3) Uani 1 1 d . U . . .
H1E H -0.147516 0.553969 0.301322 0.055 Uiso 1 1 calc R U . . .
O3E O -0.0281(7) 0.4693(3) 0.2870(4) 0.065(3) Uani 1 1 d . U . . .
C2C C 0.1641(9) 0.3377(5) 0.4615(4) 0.052(3) Uani 1 1 d . U . . .
H2C H 0.149936 0.362990 0.459130 0.063 Uiso 1 1 calc R U . . .
C4G C -0.1414(11) 0.3215(5) 0.5287(5) 0.062(3) Uani 1 1 d . U . . .
H4G H -0.150377 0.303455 0.548521 0.074 Uiso 1 1 calc R U . . .
O2H O -0.0196(7) 0.3422(4) 0.6010(5) 0.077(4) Uani 1 1 d . U . . .
C5E C -0.1990(9) 0.5203(5) 0.3341(6) 0.065(3) Uani 1 1 d . U . . .
H5E H -0.192157 0.510080 0.359700 0.078 Uiso 1 1 calc R U . . .
C1B C 0.2232(13) 0.3757(6) 0.6144(6) 0.077(4) Uani 1 1 d . U . . .
H1B H 0.215087 0.358200 0.634880 0.092 Uiso 1 1 calc R U . . .
C5A C 0.2912(10) 0.4715(5) 0.6622(6) 0.061(3) Uani 1 1 d . U . . .
H5A H 0.282972 0.472165 0.634540 0.074 Uiso 1 1 calc R U . . .
C6A C 0.3647(11) 0.4863(6) 0.6717(7) 0.075(5) Uani 1 1 d . U . . .
H6AA H 0.400853 0.470540 0.661468 0.090 Uiso 1 1 calc R U . . .
H6AB H 0.370739 0.510066 0.660484 0.090 Uiso 1 1 calc R U . . .
C5C C 0.2895(10) 0.3525(6) 0.4666(5) 0.062(3) Uani 1 1 d . U . . .
H5C H 0.283364 0.378721 0.465447 0.075 Uiso 1 1 calc R U . . .
C6H C -0.2612(11) 0.3719(5) 0.5753(6) 0.068(4) Uani 1 1 d . U . . .
H6HA H -0.297368 0.389250 0.582079 0.081 Uiso 1 1 calc R U . . .
H6HB H -0.255431 0.373275 0.547774 0.081 Uiso 1 1 calc R U . . .
C4C C 0.2429(9) 0.3423(4) 0.4066(4) 0.053(3) Uani 1 1 d . U . . .
H4C H 0.254340 0.330685 0.382213 0.064 Uiso 1 1 calc R U . . .
C3C C 0.1805(10) 0.3239(5) 0.4236(5) 0.055(3) Uani 1 1 d . U . . .
H3C H 0.192831 0.298363 0.426612 0.067 Uiso 1 1 calc R U . . .
O5H O -0.2867(10) 0.3395(5) 0.5831(5) 0.101(5) Uani 1 1 d . U . . .
C4E C -0.1486(10) 0.4703(5) 0.3032(5) 0.061(3) Uani 1 1 d . U . . .
H4E H -0.157987 0.452503 0.283094 0.073 Uiso 1 1 calc R U . . .
O2E O -0.0204(6) 0.5429(3) 0.3104(3) 0.050(2) Uani 1 1 d . U . . .
C5D C 0.2992(9) 0.4143(5) 0.3600(6) 0.062(3) Uani 1 1 d . U . . .
H5D H 0.292620 0.434152 0.378133 0.074 Uiso 1 1 calc R U . . .
C6G C -0.2596(13) 0.3570(7) 0.4601(7) 0.087(5) Uani 1 1 d . U . . .
H6GA H -0.254976 0.375405 0.440589 0.105 Uiso 1 1 calc R U . . .
H6GB H -0.292093 0.365961 0.479255 0.105 Uiso 1 1 calc R U . . .
O5G O -0.2887(11) 0.3262(7) 0.4434(6) 0.117(6) Uani 1 1 d . U . . .
C3F C -0.0797(9) 0.3582(4) 0.3573(4) 0.051(3) Uani 1 1 d . U . . .
H3F H -0.088882 0.347950 0.331943 0.062 Uiso 1 1 calc R U . . .
C6F C -0.2672(12) 0.4213(7) 0.3553(8) 0.083(5) Uani 1 1 d . U . . .
H6FA H -0.301587 0.415117 0.374771 0.100 Uiso 1 1 calc R U . . .
H6FB H -0.261947 0.447260 0.355601 0.100 Uiso 1 1 calc R U . . .
C6C C 0.3561(12) 0.3433(7) 0.4855(7) 0.083(5) Uani 1 1 d . U . . .
H6CA H 0.393762 0.351546 0.468925 0.099 Uiso 1 1 calc R U . . .
H6CB H 0.358704 0.357549 0.508653 0.099 Uiso 1 1 calc R U . . .
O5C O 0.3700(9) 0.3118(5) 0.4944(7) 0.111(6) Uani 1 1 d . U . . .
O5D O 0.4219(13) 0.4172(7) 0.3564(9) 0.147(8) Uani 1 1 d . U . . .
C4B C 0.1949(15) 0.3299(7) 0.5523(6) 0.086(4) Uani 1 1 d . U . . .
H4B H 0.185656 0.305133 0.543781 0.103 Uiso 1 1 calc R U . . .
C2B C 0.1506(14) 0.3837(8) 0.5911(7) 0.089(5) Uani 1 1 d . U . . .
H2B H 0.164839 0.399694 0.570214 0.107 Uiso 1 1 calc R U . . .
C3B C 0.1287(14) 0.3474(7) 0.5708(7) 0.085(5) Uani 1 1 d . U . . .
H3B H 0.110691 0.330860 0.590302 0.102 Uiso 1 1 calc R U . . .
O4B O 0.2619(11) 0.3326(5) 0.5741(4) 0.094(4) Uani 1 1 d . U . . .
O2B O 0.0908(10) 0.3996(7) 0.6059(6) 0.123(7) Uani 1 1 d . U . . .
O5B O 0.3888(10) 0.3401(6) 0.5999(6) 0.109(5) Uani 1 1 d . U . . .
C5B C 0.2798(13) 0.3655(7) 0.5922(6) 0.083(4) Uani 1 1 d . U . . .
H5B H 0.295657 0.384263 0.574463 0.100 Uiso 1 1 calc R U . . .
Na3 Na 0.0540(3) 0.36685(17) 0.71385(17) 0.0505(14) Uani 1 1 d . . . . .
O5E O -0.2883(13) 0.5560(7) 0.3025(9) 0.139(8) Uani 1 1 d . U . . .
O3W O 0.000000 0.4108(4) 0.750000 0.055(4) Uani 1 2 d S T P . .
O2C O 0.1100(7) 0.3188(4) 0.4785(4) 0.073(4) Uani 1 1 d . U . . .
O3G O -0.0240(10) 0.3023(4) 0.5249(4) 0.089(5) Uani 1 1 d . U . . .
Na4 Na 0.4540(9) 0.2919(5) 0.6325(4) 0.080(5) Uani 0.5 1 d . . P . .
O5F O -0.2922(12) 0.4125(7) 0.3236(8) 0.132(7) Uani 1 1 d . U . . .
C6B C 0.3310(14) 0.3563(8) 0.6203(8) 0.096(5) Uani 1 1 d . U . . .
H6BA H 0.311351 0.339382 0.638636 0.116 Uiso 1 1 calc R U . . .
H6BB H 0.346607 0.377603 0.633926 0.116 Uiso 1 1 calc R U . . .
O3B O 0.0787(11) 0.3535(6) 0.5467(5) 0.109(6) Uani 1 1 d . U . . .
Na2 Na 0.0984(14) 0.2373(8) 0.8690(8) 0.134(10) Uani 0.5 1 d . . P . .
Na1 Na 0.0737(9) 0.3850(4) 0.2522(4) 0.071(4) Uani 0.5 1 d . . P . .
O1W O 0.0255(19) 0.2725(7) 0.8932(6) 0.161(12) Uani 1 1 d . . . . .
O2W O 0.444(2) 0.2608(6) 0.5662(7) 0.180(15) Uani 1 1 d . . . . .
Mn1_1 Mn 0.5373(4) 0.500000 0.500000 0.095(2) Uani 0.584(4) 2 d DS TU P . .
Mo1_1 Mo 0.4179(3) 0.4638(2) 0.5496(2) 0.142(4) Uani 0.292(2) 1 d DG U P A -1
Mo2_1 Mo 0.4159(4) 0.4566(2) 0.4594(2) 0.161(4) Uani 0.292(2) 1 d DG U P A -1
Mo3_1 Mo 0.4194(3) 0.5502(2) 0.5308(2) 0.136(4) Uani 0.292(2) 1 d DG U P A -1
Mo4_1 Mo 0.5394(4) 0.5163(2) 0.58789(15) 0.141(4) Uani 0.292(2) 1 d DG U P A -1
Mo5_1 Mo 0.5500(4) 0.58271(15) 0.4854(2) 0.128(3) Uani 0.292(2) 1 d DG U P A -1
Mo6_1 Mo 0.5364(5) 0.4921(2) 0.41072(16) 0.145(4) Uani 0.292(2) 1 d DG U P A -1
Mo7_1 Mo 0.6416(4) 0.44253(19) 0.4651(2) 0.141(4) Uani 0.292(2) 1 d DG U P A -1
Mo8_1 Mo 0.6685(3) 0.5297(2) 0.4556(2) 0.159(4) Uani 0.292(2) 1 d DG U P A -1
Mo9_1 Mo 0.6469(3) 0.4604(2) 0.5534(2) 0.156(4) Uani 0.292(2) 1 d DG U P A -1
O1_1 O 0.4396(2) 0.49915(19) 0.50138(19) 0.108(5) Uani 0.292(2) 1 d DG U P A -1
O2_1 O 0.5315(3) 0.46186(16) 0.46505(18) 0.118(4) Uani 0.292(2) 1 d DG U P A -1
O3_1 O 0.6341(2) 0.49098(19) 0.5006(2) 0.102(5) Uani 0.292(2) 1 d DG U P A -1
O4_1 O 0.5322(3) 0.54099(16) 0.53004(16) 0.113(4) Uani 0.292(2) 1 d DG U P A -1
O5_1 O 0.5345(3) 0.47348(16) 0.54580(17) 0.117(4) Uani 0.292(2) 1 d DG U P A -1
O6_1 O 0.5536(3) 0.52935(17) 0.45835(16) 0.119(5) Uani 0.292(2) 1 d DG U P A -1
O7_1 O 0.3302(3) 0.4693(3) 0.5511(3) 0.158(12) Uani 0.292(2) 1 d DG U P A -1
O8_1 O 0.4363(5) 0.4370(2) 0.5874(2) 0.153(11) Uani 0.292(2) 1 d DG U P A -1
O9_1 O 0.4258(4) 0.4326(2) 0.5077(2) 0.150(5) Uani 0.292(2) 1 d DG U P A -1
O10_1 O 0.4367(4) 0.5131(2) 0.57225(19) 0.072(8) Uiso 0.292(2) 1 d DG U P A -1
O11_1 O 0.3285(3) 0.4653(3) 0.4597(3) 0.165(12) Uani 0.292(2) 1 d DG U P A -1
O12_1 O 0.4247(6) 0.4192(2) 0.4327(3) 0.158(12) Uani 0.292(2) 1 d DG U P A -1
O13_1 O 0.4411(4) 0.4933(2) 0.42352(19) 0.152(5) Uani 0.292(2) 1 d DG U P A -1
O14_1 O 0.3340(3) 0.5441(3) 0.5221(3) 0.131(10) Uani 0.292(2) 1 d DG U P A -1
O15_1 O 0.4209(5) 0.5841(2) 0.5625(2) 0.135(11) Uani 0.292(2) 1 d DG U P A -1
O16_1 O 0.5261(6) 0.4891(2) 0.62600(16) 0.148(13) Uani 0.292(2) 1 d DG U P A -1
O17_1 O 0.5425(6) 0.5585(2) 0.60656(18) 0.152(10) Uani 0.292(2) 1 d DG U P A -1
O18_1 O 0.6341(4) 0.5064(2) 0.5782(2) 0.144(5) Uani 0.292(2) 1 d DG U P A -1
O19_1 O 0.6278(5) 0.4324(2) 0.5901(2) 0.163(9) Uani 0.292(2) 1 d DG U P A -1
O20_1 O 0.7345(3) 0.4625(3) 0.5513(3) 0.147(10) Uani 0.292(2) 1 d DG U P A -1
O21_1 O 0.6295(4) 0.42477(19) 0.5140(3) 0.147(6) Uani 0.292(2) 1 d DG U P A -1
O22_1 O 0.5384(6) 0.4548(2) 0.38404(18) 0.156(12) Uani 0.292(2) 1 d DG U P A -1
O23_1 O 0.5428(6) 0.5262(3) 0.37956(16) 0.134(14) Uani 0.292(2) 1 d DG U P A -1
O24_1 O 0.6371(4) 0.4851(2) 0.4284(2) 0.148(7) Uani 0.292(2) 1 d DG U P A -1
O25_1 O 0.6147(6) 0.40793(19) 0.4374(3) 0.136(9) Uani 0.292(2) 1 d DG U P A -1
O26_1 O 0.7300(4) 0.4416(3) 0.4615(3) 0.145(10) Uani 0.292(2) 1 d DG U P A -1
O27_1 O 0.6777(4) 0.5528(2) 0.4149(3) 0.162(12) Uani 0.292(2) 1 d DG U P A -1
O28_1 O 0.7510(2) 0.5187(3) 0.4687(3) 0.146(10) Uani 0.292(2) 1 d DG U P A -1
O29_1 O 0.5498(5) 0.60334(18) 0.4432(2) 0.126(12) Uani 0.292(2) 1 d DG U P A -1
O30_1 O 0.6466(3) 0.56752(19) 0.4892(2) 0.146(5) Uani 0.292(2) 1 d DG U P A -1
O31_1 O 0.5537(6) 0.61613(15) 0.5180(2) 0.149(13) Uani 0.292(2) 1 d DG U P A -1
O32_1 O 0.4485(4) 0.57399(19) 0.4871(2) 0.131(5) Uani 0.292(2) 1 d DG U P A -1
Mn1_2 Mn 0.5407(6) 0.4966(4) 0.5063(4) 0.103(3) Uani 0.208(2) 1 d D U P A -2
Mo1_2 Mo 0.4338(8) 0.4840(5) 0.4388(4) 0.168(5) Uani 0.208(2) 1 d D U P A -2
Mo2_2 Mo 0.4202(7) 0.5528(4) 0.4947(4) 0.133(4) Uani 0.208(2) 1 d D U P A -2
Mo3_2 Mo 0.4228(7) 0.4414(5) 0.5262(5) 0.154(5) Uani 0.208(2) 1 d D U P A -2
Mo4_2 Mo 0.5453(7) 0.4206(3) 0.4666(5) 0.134(4) Uani 0.208(2) 1 d D U P A -2
Mo5_2 Mo 0.5466(8) 0.4539(4) 0.5834(4) 0.159(4) Uani 0.208(2) 1 d D U P A -2
Mo6_2 Mo 0.5332(7) 0.5656(4) 0.5593(4) 0.131(4) Uani 0.208(2) 1 d D U P A -2
Mo7_2 Mo 0.6496(8) 0.5575(4) 0.4884(5) 0.150(4) Uani 0.208(2) 1 d D U P A -2
Mo8_2 Mo 0.6649(7) 0.5102(5) 0.5648(4) 0.146(5) Uani 0.208(2) 1 d D U P A -2
Mo9_2 Mo 0.6598(7) 0.4800(4) 0.4472(5) 0.146(4) Uani 0.208(2) 1 d D U P A -2
O1_2 O 0.4439(9) 0.4951(5) 0.5016(6) 0.106(5) Uani 0.208(2) 1 d D U P A -2
O2_2 O 0.5356(8) 0.5460(5) 0.4992(6) 0.112(4) Uani 0.208(2) 1 d D U P A -2
O3_2 O 0.6384(9) 0.5011(5) 0.5039(5) 0.102(5) Uani 0.208(2) 1 d D U P A -2
O4_2 O 0.5354(10) 0.4490(5) 0.5217(5) 0.110(6) Uani 0.208(2) 1 d D U P A -2
O5_2 O 0.5452(9) 0.4792(5) 0.4564(5) 0.116(4) Uani 0.208(2) 1 d D U P A -2
O6_2 O 0.5509(10) 0.5076(5) 0.5580(5) 0.123(4) Uani 0.208(2) 1 d D U P A -2
O7_2 O 0.3456(13) 0.4788(15) 0.4383(15) 0.168(11) Uani 0.208(2) 1 d D U P A -2
O8_2 O 0.459(3) 0.4754(15) 0.3948(7) 0.161(9) Uani 0.208(2) 1 d D U P A -2
O9_2 O 0.435(2) 0.5344(7) 0.4444(6) 0.150(6) Uani 0.208(2) 1 d D U P A -2
O10_2 O 0.4438(11) 0.4368(7) 0.4687(6) 0.140(6) Uani 0.208(2) 1 d D U P A -2
O11_2 O 0.3335(11) 0.5442(13) 0.5007(14) 0.133(10) Uani 0.208(2) 1 d D U P A -2
O12_2 O 0.428(2) 0.5965(7) 0.4834(13) 0.128(12) Uani 0.208(2) 1 d D U P A -2
O13_2 O 0.4408(12) 0.5558(10) 0.5479(7) 0.116(5) Uani 0.208(2) 1 d D U P A -2
O14_2 O 0.3368(12) 0.4521(14) 0.5232(14) 0.154(9) Uani 0.208(2) 1 d D U P A -2
O15_2 O 0.427(3) 0.3966(7) 0.5321(14) 0.154(12) Uani 0.208(2) 1 d D U P A -2
O16_2 O 0.538(2) 0.4082(12) 0.4208(9) 0.140(12) Uani 0.208(2) 1 d D U P A -2
O17_2 O 0.543(3) 0.3821(7) 0.4928(13) 0.146(16) Uani 0.208(2) 1 d D U P A -2
O18_2 O 0.6422(12) 0.4331(7) 0.4679(11) 0.141(5) Uani 0.208(2) 1 d D U P A -2
O19_2 O 0.645(2) 0.4715(13) 0.4006(7) 0.151(12) Uani 0.208(2) 1 d D U P A -2
O20_2 O 0.7463(11) 0.4798(13) 0.4547(15) 0.148(11) Uani 0.208(2) 1 d D U P A -2
O21_2 O 0.641(2) 0.5318(6) 0.4425(7) 0.147(5) Uani 0.208(2) 1 d D U P A -2
O22_2 O 0.533(2) 0.6091(6) 0.5474(14) 0.138(13) Uani 0.208(2) 1 d D U P A -2
O23_2 O 0.534(3) 0.5663(15) 0.6066(7) 0.152(13) Uani 0.208(2) 1 d D U P A -2
O24_2 O 0.6363(11) 0.5586(6) 0.5454(6) 0.15(6) Uiso 0.208(2) 1 d D . P A -2
O25_2 O 0.627(3) 0.5998(7) 0.4762(15) 0.138(9) Uani 0.208(2) 1 d D U P A -2
O26_2 O 0.7382(13) 0.5601(14) 0.4908(16) 0.143(10) Uani 0.208(2) 1 d D U P A -2
O27_2 O 0.667(3) 0.5256(13) 0.6100(8) 0.154(12) Uani 0.208(2) 1 d D U P A -2
O28_2 O 0.7501(12) 0.5081(14) 0.5509(15) 0.153(13) Uani 0.208(2) 1 d D U P A -2
O29_2 O 0.538(2) 0.4696(13) 0.6279(6) 0.152(13) Uani 0.208(2) 1 d D U P A -2
O30_2 O 0.6436(12) 0.4621(7) 0.5734(10) 0.152(5) Uani 0.208(2) 1 d D U P A -2
O31_2 O 0.554(2) 0.4086(7) 0.5876(13) 0.164(13) Uani 0.208(2) 1 d D U P A -2
O32_2 O 0.4460(12) 0.4593(10) 0.5733(7) 0.152(6) Uani 0.208(2) 1 d D U P A -2
Mn1_3 Mn 0.24794(10) 0.26499(5) 0.73920(5) 0.0347(4) Uani 1 1 d D U . . .
Mo1_3 Mo 0.38883(7) 0.23061(4) 0.71155(4) 0.0522(3) Uani 1 1 d D U . . .
Mo2_3 Mo 0.38040(6) 0.31451(4) 0.72891(5) 0.0565(4) Uani 1 1 d D U . . .
Mo3_3 Mo 0.26133(7) 0.24973(4) 0.65198(3) 0.0552(4) Uani 1 1 d D U . . .
Mo4_3 Mo 0.24271(8) 0.18394(4) 0.71457(4) 0.0537(3) Uani 1 1 d D U . . .
Mo5_3 Mo 0.11776(6) 0.27655(4) 0.68673(4) 0.0495(3) Uani 1 1 d D U . . .
Mo6_3 Mo 0.23871(6) 0.34707(3) 0.75837(4) 0.0448(3) Uani 1 1 d D U . . .
Mo7_3 Mo 0.25058(6) 0.28690(4) 0.82592(3) 0.0446(3) Uani 1 1 d D U . . .
Mo8_3 Mo 0.10655(5) 0.29167(3) 0.77517(3) 0.0362(2) Uani 1 1 d D U . . .
Mo9_3 Mo 0.24438(7) 0.20549(4) 0.80133(4) 0.0470(3) Uani 1 1 d D U . . .
O1_3 O 0.3133(4) 0.2747(2) 0.7006(2) 0.039(2) Uani 1 1 d D U . . .
O2_3 O 0.2976(4) 0.2979(2) 0.7685(2) 0.041(2) Uani 1 1 d D U . . .
O3_3 O 0.1957(4) 0.2548(2) 0.7829(2) 0.0382(19) Uani 1 1 d D U . . .
O4_3 O 0.1989(4) 0.2382(2) 0.7035(2) 0.044(2) Uani 1 1 d D U . . .
O5_3 O 0.2986(4) 0.2229(2) 0.7499(2) 0.0389(19) Uani 1 1 d D U . . .
O6_3 O 0.1846(4) 0.3016(2) 0.7306(2) 0.0331(17) Uani 1 1 d D U . . .
O7_3 O 0.4393(6) 0.2384(4) 0.6729(4) 0.069(3) Uani 1 1 d D U . . .
O8_3 O 0.4245(6) 0.1950(4) 0.7326(4) 0.070(4) Uani 1 1 d D U . . .
O9_3 O 0.4195(6) 0.2691(3) 0.7425(4) 0.067(3) Uani 1 1 d D U . . .
O10_3 O 0.3121(5) 0.2095(3) 0.6792(3) 0.051(2) Uani 1 1 d D . . . .
O11_3 O 0.4231(6) 0.3221(4) 0.6876(4) 0.068(3) Uani 1 1 d D U . . .
O12_3 O 0.4230(7) 0.3386(4) 0.7622(4) 0.079(4) Uani 1 1 d D U . . .
O13_3 O 0.3021(5) 0.3456(3) 0.7185(3) 0.057(2) Uani 1 1 d D U . . .
O14_3 O 0.3266(7) 0.2663(4) 0.6248(3) 0.072(3) Uani 1 1 d D U . . .
O15_3 O 0.2175(7) 0.2199(4) 0.6244(3) 0.085(5) Uani 1 1 d D U . . .
O16_3 O 0.2965(6) 0.1494(3) 0.7223(4) 0.070(3) Uani 1 1 d D U . . .
O17_3 O 0.1814(7) 0.1676(4) 0.6835(4) 0.071(3) Uani 1 1 d D U . . .
O18_3 O 0.1923(5) 0.1840(3) 0.7606(3) 0.053(2) Uani 1 1 d D U . . .
O19_3 O 0.3062(6) 0.1738(3) 0.8077(3) 0.062(3) Uani 1 1 d D U . . .
O20_3 O 0.1829(6) 0.1990(3) 0.8352(3) 0.063(3) Uani 1 1 d D U . . .
O21_3 O 0.2993(5) 0.2434(3) 0.8250(3) 0.052(2) Uani 1 1 d D U . . .
O22_3 O 0.2804(6) 0.3729(3) 0.7891(4) 0.063(3) Uani 1 1 d D U . . .
O23_3 O 0.1732(6) 0.3729(3) 0.7420(3) 0.056(3) Uani 1 1 d D U . . .
O24_3 O 0.1849(4) 0.3208(2) 0.7995(2) 0.040(2) Uani 1 1 d D . . . .
O25_3 O 0.3102(6) 0.3154(3) 0.8439(3) 0.062(3) Uani 1 1 d D U . . .
O26_3 O 0.1946(6) 0.2796(3) 0.8628(3) 0.056(3) Uani 1 1 d D U . . .
O27_3 O 0.0598(5) 0.3296(3) 0.7685(3) 0.041(2) Uani 1 1 d D U . . .
O28_3 O 0.0695(5) 0.2722(3) 0.8135(3) 0.046(2) Uani 1 1 d D U . . .
O29_3 O 0.0751(5) 0.3150(3) 0.6774(3) 0.057(3) Uani 1 1 d D U . . .
O30_3 O 0.0766(5) 0.2633(3) 0.7348(3) 0.049(2) Uani 1 1 d D U . . .
O31_3 O 0.0756(6) 0.2450(3) 0.6607(4) 0.070(4) Uani 1 1 d D U . . .
O32_3 O 0.1964(5) 0.2871(3) 0.6536(3) 0.054(2) Uani 1 1 d D U . . .

loop_
_atom_site_aniso_label
_atom_site_aniso_U_11
_atom_site_aniso_U_22
_atom_site_aniso_U_33
_atom_site_aniso_U_23
_atom_site_aniso_U_13
_atom_site_aniso_U_12
O3H 0.051(5) 0.050(6) 0.053(6) 0.013(5) -0.017(4) 0.003(5)
O3A 0.059(6) 0.045(5) 0.053(5) -0.001(4) 0.003(5) -0.003(5)
O1B 0.066(6) 0.058(6) 0.042(5) 0.005(5) 0.000(4) 0.006(5)
O4F 0.061(6) 0.048(5) 0.050(5) -0.001(4) -0.007(4) -0.010(5)
O4H 0.056(5) 0.054(6) 0.050(5) -0.003(5) -0.005(4) 0.008(5)
O4A 0.054(5) 0.043(5) 0.072(6) -0.008(5) 0.003(5) 0.004(4)
C2D 0.061(7) 0.043(6) 0.050(7) 0.003(6) 0.000(6) -0.005(6)
O1E 0.065(6) 0.047(5) 0.043(5) -0.003(4) 0.005(4) 0.004(5)
O2F 0.042(5) 0.062(7) 0.060(6) 0.013(5) 0.001(5) 0.002(5)
O1F 0.054(5) 0.057(6) 0.052(5) 0.011(5) -0.007(4) -0.012(5)
O1G 0.082(6) 0.040(5) 0.040(5) 0.007(4) -0.010(4) -0.021(5)
O3F 0.056(6) 0.077(8) 0.060(7) -0.004(6) 0.007(5) 0.005(6)
C4D 0.067(7) 0.052(7) 0.047(6) 0.000(6) -0.003(6) 0.007(6)
O1A 0.068(6) 0.043(5) 0.050(5) 0.018(4) 0.002(5) -0.008(5)
O2A 0.062(7) 0.059(7) 0.072(8) 0.015(6) 0.025(6) 0.000(6)
C1C 0.078(7) 0.064(7) 0.032(5) 0.003(5) -0.008(5) -0.005(6)
O1D 0.059(5) 0.040(5) 0.044(5) 0.002(4) 0.006(4) 0.000(4)
O2G 0.064(7) 0.102(10) 0.049(6) 0.009(7) 0.004(5) -0.002(7)
C3H 0.054(6) 0.047(6) 0.047(6) 0.010(5) -0.002(5) -0.007(5)
O4E 0.052(5) 0.068(7) 0.075(7) -0.001(6) -0.021(5) -0.011(5)
O4D 0.068(6) 0.053(6) 0.064(6) 0.004(5) 0.001(5) 0.005(5)
C4H 0.059(6) 0.046(6) 0.042(6) 0.008(5) -0.001(5) -0.004(5)
C1D 0.053(6) 0.040(5) 0.042(5) 0.008(5) 0.004(5) -0.009(5)
O1C 0.107(8) 0.077(7) 0.039(5) -0.007(5) 0.003(5) 0.016(7)
O2D 0.065(7) 0.056(7) 0.073(7) 0.013(6) 0.003(6) -0.006(6)
C2E 0.047(6) 0.047(6) 0.047(6) 0.003(5) 0.000(5) -0.002(5)
C4A 0.055(6) 0.053(6) 0.055(6) -0.001(6) -0.005(6) 0.008(6)
C2H 0.054(6) 0.051(7) 0.044(6) -0.001(6) 0.002(5) -0.004(6)
C4F 0.069(7) 0.042(6) 0.038(5) -0.001(5) -0.005(5) -0.014(5)
O4G 0.082(7) 0.061(6) 0.041(5) -0.009(5) 0.009(5) -0.017(6)
C1F 0.059(6) 0.049(6) 0.051(6) -0.004(6) -0.001(5) -0.002(6)
C2G 0.076(8) 0.071(8) 0.041(6) -0.001(6) -0.005(6) -0.010(7)
O1H 0.071(6) 0.053(5) 0.043(5) 0.004(4) 0.011(5) -0.016(5)
C2A 0.056(7) 0.038(6) 0.062(7) 0.002(6) 0.004(6) 0.008(6)
C3A 0.052(6) 0.037(6) 0.056(6) 0.005(5) 0.006(5) 0.012(5)
C3D 0.072(7) 0.044(6) 0.051(6) 0.002(5) -0.013(6) -0.003(6)
C3E 0.058(7) 0.045(6) 0.051(6) 0.003(6) -0.003(6) 0.006(6)
C3G 0.087(9) 0.071(8) 0.045(7) -0.001(7) -0.002(7) -0.006(8)
C1A 0.075(7) 0.042(6) 0.061(7) 0.007(6) 0.008(6) -0.002(6)
O3C 0.089(10) 0.113(11) 0.065(8) 0.005(8) -0.034(7) -0.031(9)
O4C 0.064(6) 0.073(7) 0.047(5) 0.014(5) 0.010(5) 0.016(5)
C5F 0.065(7) 0.051(7) 0.054(7) -0.003(6) 0.004(6) -0.002(6)
C6D 0.058(8) 0.078(10) 0.114(11) 0.044(9) -0.007(8) -0.024(8)
C5H 0.067(7) 0.055(7) 0.048(6) 0.003(6) -0.012(6) 0.003(6)
O5A 0.119(14) 0.107(13) 0.156(17) -0.003(13) -0.024(14) -0.005(12)
C6E 0.053(9) 0.093(11) 0.126(13) -0.002(11) 0.005(9) -0.018(9)
C5G 0.080(8) 0.078(8) 0.047(7) -0.002(6) 0.007(6) -0.008(7)
O3D 0.084(8) 0.032(5) 0.075(7) -0.003(5) -0.024(6) -0.007(5)
C1G 0.074(7) 0.056(7) 0.038(6) 0.004(5) -0.001(6) -0.018(6)
C1H 0.061(6) 0.047(6) 0.048(6) -0.002(5) 0.001(5) 0.008(6)
C2F 0.055(7) 0.049(7) 0.045(6) 0.000(5) -0.009(5) -0.002(6)
C1E 0.046(6) 0.044(6) 0.047(6) -0.003(6) 0.002(5) 0.001(5)
O3E 0.078(8) 0.062(7) 0.053(6) -0.005(6) -0.002(6) 0.001(6)
C2C 0.065(7) 0.051(7) 0.040(6) 0.014(5) -0.008(6) -0.002(6)
C4G 0.083(7) 0.060(7) 0.042(6) -0.003(6) 0.006(6) -0.015(6)
O2H 0.062(7) 0.065(8) 0.103(10) -0.040(7) 0.009(7) 0.005(6)
C5E 0.051(6) 0.064(7) 0.080(8) -0.002(7) -0.001(6) -0.002(6)
C1B 0.097(8) 0.081(8) 0.053(7) 0.000(7) -0.003(7) -0.006(8)
C5A 0.059(7) 0.050(7) 0.075(8) 0.004(6) 0.010(6) -0.005(6)
C6A 0.067(9) 0.060(9) 0.099(11) -0.002(9) 0.001(9) 0.015(8)
C5C 0.071(7) 0.073(8) 0.043(6) 0.011(6) -0.009(6) -0.007(7)
C6H 0.073(9) 0.063(8) 0.067(8) 0.004(7) -0.018(8) -0.005(8)
C4C 0.063(7) 0.049(6) 0.046(6) 0.005(5) 0.006(6) -0.006(6)
C3C 0.071(7) 0.048(7) 0.048(6) 0.013(6) -0.014(6) -0.002(6)
O5H 0.102(11) 0.105(12) 0.097(11) 0.028(10) -0.021(9) -0.011(10)
C4E 0.064(7) 0.062(7) 0.056(7) 0.009(6) -0.018(6) -0.002(6)
O2E 0.068(7) 0.035(5) 0.046(5) 0.012(4) 0.011(5) 0.003(5)
C5D 0.056(7) 0.056(7) 0.074(7) 0.016(6) 0.003(6) -0.014(6)
C6G 0.081(10) 0.104(11) 0.076(10) -0.019(9) 0.009(9) 0.003(10)
O5G 0.096(12) 0.156(16) 0.098(12) -0.027(12) 0.024(10) -0.023(12)
C3F 0.063(7) 0.047(7) 0.044(6) -0.008(5) -0.012(6) -0.001(6)
C6F 0.064(9) 0.089(11) 0.097(11) -0.006(10) 0.004(9) -0.006(9)
C6C 0.076(9) 0.095(11) 0.077(10) 0.029(9) -0.029(8) -0.011(9)
O5C 0.088(10) 0.095(11) 0.149(15) 0.043(11) -0.029(10) 0.026(9)
O5D 0.112(14) 0.127(16) 0.20(2) 0.043(16) 0.019(15) -0.024(13)
C4B 0.115(9) 0.085(8) 0.058(7) -0.005(7) 0.006(7) 0.005(8)
C2B 0.089(9) 0.101(10) 0.078(9) -0.013(9) -0.001(8) 0.001(9)
C3B 0.092(10) 0.091(9) 0.071(9) 0.000(8) 0.000(8) 0.006(9)
O4B 0.133(10) 0.084(8) 0.067(7) 0.006(6) -0.016(7) 0.023(8)
O2B 0.070(10) 0.175(17) 0.125(14) -0.020(13) 0.032(10) 0.023(11)
O5B 0.084(9) 0.136(12) 0.106(11) -0.023(10) -0.001(9) 0.027(10)
C5B 0.102(9) 0.080(8) 0.068(8) -0.009(7) -0.015(7) 0.033(8)
Na3 0.055(3) 0.047(3) 0.049(3) 0.008(3) 0.004(3) 0.016(3)
O5E 0.119(15) 0.114(15) 0.18(2) 0.026(15) -0.022(15) 0.006(13)
O3W 0.085(11) 0.047(8) 0.034(7) 0.000 -0.001(7) 0.000
O2C 0.069(7) 0.088(9) 0.061(7) 0.028(7) -0.009(6) -0.016(7)
O3G 0.128(12) 0.098(10) 0.042(6) 0.011(7) -0.037(7) -0.001(9)
Na4 0.088(11) 0.108(13) 0.044(7) 0.012(8) -0.002(7) -0.035(10)
O5F 0.101(13) 0.148(17) 0.146(17) -0.029(15) 0.012(13) 0.025(13)
C6B 0.089(10) 0.108(11) 0.092(10) -0.023(9) -0.012(9) 0.042(9)
O3B 0.101(12) 0.136(15) 0.089(11) -0.030(11) 0.000(9) -0.018(11)
Na2 0.107(17) 0.16(2) 0.13(2) 0.045(18) 0.052(15) 0.028(17)
Na1 0.086(10) 0.069(9) 0.059(8) -0.032(7) -0.019(7) 0.034(8)
O1W 0.26(4) 0.136(19) 0.089(14) -0.047(14) 0.006(18) -0.03(2)
O2W 0.31(4) 0.094(15) 0.134(19) 0.015(14) 0.11(2) -0.03(2)
Mn1_1 0.069(4) 0.123(5) 0.094(4) -0.042(4) 0.000 0.000
Mo1_1 0.094(5) 0.212(9) 0.119(6) -0.040(7) 0.050(5) -0.018(6)
Mo2_1 0.139(7) 0.218(9) 0.127(7) -0.016(7) 0.039(6) -0.072(7)
Mo3_1 0.143(7) 0.152(7) 0.113(6) 0.035(6) 0.044(6) 0.074(6)
Mo4_1 0.141(9) 0.178(9) 0.103(8) -0.028(7) 0.006(7) 0.058(7)
Mo5_1 0.118(6) 0.127(6) 0.138(6) -0.035(6) 0.007(5) -0.004(5)
Mo6_1 0.118(8) 0.212(10) 0.104(8) -0.047(7) 0.033(7) -0.021(8)
Mo7_1 0.110(6) 0.155(8) 0.158(7) -0.033(6) 0.051(5) 0.044(6)
Mo8_1 0.143(7) 0.159(8) 0.176(8) -0.003(7) 0.047(7) 0.000(7)
Mo9_1 0.146(7) 0.189(8) 0.132(7) -0.015(7) 0.020(6) 0.077(7)
O1_1 0.081(9) 0.134(9) 0.109(9) -0.033(9) 0.005(9) 0.003(9)
O2_1 0.093(7) 0.141(8) 0.119(8) -0.038(7) 0.017(7) 0.001(7)
O3_1 0.077(9) 0.130(10) 0.099(9) -0.038(9) 0.006(9) 0.004(9)
O4_1 0.096(7) 0.131(7) 0.113(7) -0.030(7) 0.014(7) 0.018(7)
O5_1 0.094(8) 0.149(8) 0.110(8) -0.026(8) 0.009(8) 0.012(8)
O6_1 0.098(8) 0.139(9) 0.120(8) -0.030(8) 0.020(8) 0.002(8)
O7_1 0.12(2) 0.22(2) 0.13(2) -0.05(2) 0.05(2) -0.03(2)
O8_1 0.10(2) 0.22(2) 0.13(2) -0.03(2) 0.045(19) -0.01(2)
O9_1 0.117(8) 0.200(10) 0.132(9) -0.025(9) 0.040(8) -0.042(8)
O11_1 0.12(2) 0.24(2) 0.14(2) 0.00(2) 0.05(2) -0.06(2)
O12_1 0.14(2) 0.20(2) 0.13(2) -0.02(2) 0.03(2) -0.06(2)
O13_1 0.131(9) 0.210(10) 0.116(9) -0.019(9) 0.030(9) -0.032(9)
O14_1 0.130(17) 0.160(18) 0.103(18) 0.049(17) 0.022(17) 0.059(17)
O15_1 0.15(2) 0.15(2) 0.11(2) 0.008(19) 0.049(19) 0.068(19)
O16_1 0.13(2) 0.19(2) 0.12(2) 0.00(2) -0.01(2) 0.06(2)
O17_1 0.140(18) 0.158(19) 0.159(19) -0.024(18) 0.012(18) 0.027(18)
O18_1 0.134(8) 0.179(9) 0.117(8) -0.019(8) 0.008(8) 0.059(8)
O19_1 0.143(16) 0.202(17) 0.145(16) -0.005(16) 0.020(16) 0.041(16)
O20_1 0.125(18) 0.196(19) 0.120(18) -0.001(19) -0.008(18) 0.055(19)
O21_1 0.124(10) 0.168(10) 0.151(10) -0.027(10) 0.038(9) 0.051(10)
O22_1 0.13(2) 0.23(2) 0.11(2) -0.04(2) 0.04(2) -0.02(2)
O23_1 0.10(3) 0.17(3) 0.12(3) -0.06(3) 0.01(2) -0.04(3)
O24_1 0.123(12) 0.154(12) 0.166(12) -0.031(12) 0.051(11) 0.023(12)
O25_1 0.106(15) 0.146(16) 0.157(16) -0.029(16) 0.039(15) 0.029(16)
O26_1 0.116(17) 0.151(18) 0.169(18) -0.041(18) 0.053(17) 0.049(17)
O27_1 0.14(2) 0.17(2) 0.17(2) -0.01(2) 0.06(2) 0.01(2)
O28_1 0.123(18) 0.136(19) 0.178(19) -0.021(19) 0.046(19) 0.014(19)
O29_1 0.11(2) 0.14(2) 0.14(2) -0.01(2) 0.01(2) -0.01(2)
O30_1 0.136(9) 0.140(10) 0.163(10) -0.018(9) 0.041(9) -0.002(9)
O31_1 0.14(2) 0.14(2) 0.16(2) -0.03(2) 0.01(2) 0.01(2)
O32_1 0.129(9) 0.145(10) 0.120(9) 0.011(9) 0.025(9) 0.037(9)
Mn1_2 0.078(4) 0.131(5) 0.101(5) -0.039(5) 0.011(5) 0.007(5)
Mo1_2 0.148(9) 0.214(10) 0.141(9) -0.008(9) 0.017(8) -0.030(9)
Mo2_2 0.134(7) 0.155(7) 0.110(7) 0.019(7) 0.022(6) 0.048(7)
Mo3_2 0.114(7) 0.195(10) 0.153(9) -0.023(9) 0.031(8) -0.049(8)
Mo4_2 0.110(8) 0.135(9) 0.156(9) -0.038(8) 0.022(8) 0.019(7)
Mo5_2 0.139(8) 0.199(9) 0.138(8) 0.003(8) 0.013(7) 0.003(8)
Mo6_2 0.120(8) 0.125(8) 0.147(8) -0.033(8) 0.025(7) 0.022(7)
Mo7_2 0.142(8) 0.136(8) 0.172(9) -0.016(8) 0.062(7) -0.008(7)
Mo8_2 0.138(8) 0.183(9) 0.118(8) -0.014(8) -0.004(7) 0.068(8)
Mo9_2 0.116(6) 0.151(7) 0.171(8) -0.037(7) 0.054(6) 0.039(7)
O1_2 0.078(9) 0.132(10) 0.107(9) -0.034(9) 0.005(9) 0.003(9)
O2_2 0.091(7) 0.131(8) 0.114(8) -0.034(7) 0.010(7) 0.004(7)
O3_2 0.077(9) 0.130(10) 0.099(9) -0.038(9) 0.005(9) 0.003(9)
O4_2 0.085(11) 0.141(12) 0.105(12) -0.033(11) 0.014(11) 0.009(11)
O5_2 0.090(7) 0.149(8) 0.108(8) -0.040(7) 0.017(7) -0.001(7)
O6_2 0.107(8) 0.154(8) 0.107(8) -0.030(8) 0.010(8) 0.030(8)
O7_2 0.142(19) 0.23(2) 0.136(19) -0.002(19) 0.032(19) -0.045(19)
O8_2 0.137(16) 0.220(17) 0.125(16) -0.027(16) 0.029(16) -0.022(17)
O9_2 0.136(10) 0.194(11) 0.119(10) 0.000(10) 0.024(10) -0.008(10)
O10_2 0.120(9) 0.173(9) 0.128(9) -0.022(8) 0.026(8) -0.030(8)
O11_2 0.136(18) 0.156(18) 0.106(18) 0.044(18) 0.024(18) 0.063(18)
O12_2 0.12(2) 0.15(2) 0.11(2) 0.02(2) 0.03(2) 0.04(2)
O13_2 0.112(8) 0.125(8) 0.110(8) 0.008(7) 0.038(7) 0.049(7)
O14_2 0.114(16) 0.212(17) 0.136(16) -0.036(16) 0.042(16) -0.025(16)
O15_2 0.11(2) 0.20(2) 0.15(2) -0.03(2) 0.03(2) -0.05(2)
O16_2 0.11(2) 0.15(2) 0.16(2) -0.02(2) 0.03(2) 0.01(2)
O17_2 0.13(3) 0.15(3) 0.16(3) -0.04(3) 0.02(3) 0.00(3)
O18_2 0.113(8) 0.152(9) 0.158(9) -0.034(8) 0.042(8) 0.041(8)
O19_2 0.12(2) 0.15(2) 0.18(2) -0.04(2) 0.06(2) 0.02(2)
O20_2 0.117(19) 0.151(19) 0.17(2) -0.032(19) 0.055(19) 0.033(19)
O21_2 0.127(8) 0.151(8) 0.162(9) -0.021(8) 0.047(8) 0.008(8)
O22_2 0.12(2) 0.13(2) 0.16(2) -0.02(2) 0.02(2) 0.02(2)
O23_2 0.14(2) 0.15(2) 0.17(2) -0.01(2) 0.01(2) 0.02(2)
O25_2 0.126(16) 0.134(16) 0.154(16) -0.019(16) 0.035(16) -0.006(16)
O26_2 0.134(18) 0.122(19) 0.175(19) -0.026(18) 0.053(18) 0.012(18)
O27_2 0.14(2) 0.18(2) 0.14(2) -0.02(2) 0.00(2) 0.06(2)
O28_2 0.14(2) 0.20(2) 0.13(2) 0.00(2) -0.01(2) 0.05(2)
O29_2 0.13(2) 0.19(2) 0.13(2) 0.00(2) 0.00(2) 0.03(2)
O30_2 0.140(9) 0.189(9) 0.127(9) -0.009(9) 0.010(8) 0.053(9)
O31_2 0.14(2) 0.20(2) 0.15(2) -0.01(2) 0.02(2) 0.02(2)
O32_2 0.115(9) 0.204(11) 0.136(10) -0.019(10) 0.037(9) -0.020(10)
Mn1_3 0.0274(8) 0.0425(10) 0.0341(8) 0.0027(7) 0.0009(7) 0.0083(8)
Mo1_3 0.0377(6) 0.0614(8) 0.0576(7) 0.0106(6) 0.0103(5) 0.0204(6)
Mo2_3 0.0315(6) 0.0588(8) 0.0792(10) 0.0115(7) 0.0080(6) 0.0002(6)
Mo3_3 0.0525(7) 0.0757(9) 0.0375(6) -0.0014(6) 0.0050(5) 0.0272(7)
Mo4_3 0.0527(7) 0.0447(7) 0.0638(8) -0.0098(6) 0.0051(6) 0.0108(6)
Mo5_3 0.0404(6) 0.0674(8) 0.0407(6) -0.0142(6) -0.0078(5) 0.0206(6)
Mo6_3 0.0374(6) 0.0403(6) 0.0567(7) 0.0046(5) 0.0018(5) 0.0036(5)
Mo7_3 0.0376(6) 0.0589(7) 0.0374(5) -0.0021(5) -0.0069(4) 0.0084(5)
Mo8_3 0.0262(4) 0.0451(6) 0.0371(5) -0.0025(5) 0.0002(4) 0.0067(4)
Mo9_3 0.0442(6) 0.0470(6) 0.0497(6) 0.0145(5) 0.0065(5) 0.0090(5)
O1_3 0.027(4) 0.040(5) 0.050(5) 0.012(4) 0.005(3) 0.014(3)
O2_3 0.031(4) 0.048(5) 0.044(5) 0.004(4) 0.007(3) -0.003(4)
O3_3 0.030(4) 0.052(5) 0.033(4) 0.009(4) -0.006(3) 0.009(4)
O4_3 0.047(5) 0.038(5) 0.047(5) -0.009(4) 0.000(4) 0.023(4)
O5_3 0.037(4) 0.045(5) 0.035(4) 0.011(4) 0.003(3) 0.008(4)
O6_3 0.032(4) 0.037(4) 0.030(4) -0.002(3) 0.004(3) 0.007(3)
O7_3 0.046(5) 0.085(8) 0.075(7) 0.020(6) 0.027(5) 0.037(5)
O8_3 0.047(6) 0.094(9) 0.071(8) 0.026(7) 0.010(5) 0.018(6)
O9_3 0.044(5) 0.072(6) 0.084(7) 0.015(6) 0.009(5) 0.009(5)
O10_3 0.054(6) 0.055(6) 0.045(5) -0.002(5) 0.000(4) 0.018(5)
O11_3 0.053(6) 0.067(7) 0.083(7) 0.018(6) 0.011(6) 0.000(5)
O12_3 0.057(7) 0.083(9) 0.095(10) 0.002(8) 0.011(7) -0.021(7)
O13_3 0.045(5) 0.056(5) 0.069(6) 0.017(5) 0.002(5) 0.004(4)
O14_3 0.080(7) 0.083(8) 0.052(6) 0.006(6) 0.010(6) 0.028(6)
O15_3 0.095(9) 0.115(11) 0.045(6) -0.040(7) -0.007(6) 0.046(9)
O16_3 0.055(6) 0.066(7) 0.089(9) -0.001(7) 0.027(6) 0.012(6)
O17_3 0.073(8) 0.067(8) 0.072(8) -0.024(7) 0.010(6) 0.000(6)
O18_3 0.048(5) 0.038(5) 0.072(6) -0.006(5) 0.005(4) -0.002(4)
O19_3 0.059(6) 0.059(7) 0.068(7) 0.028(6) 0.017(5) 0.013(5)
O20_3 0.056(6) 0.059(6) 0.074(7) 0.013(6) 0.015(5) 0.012(5)
O21_3 0.047(5) 0.063(6) 0.047(5) 0.008(5) -0.003(4) 0.018(5)
O22_3 0.049(6) 0.059(7) 0.081(8) 0.007(6) -0.005(6) -0.002(5)
O23_3 0.049(5) 0.049(6) 0.070(6) 0.014(5) -0.002(5) 0.009(5)
O24_3 0.033(4) 0.045(5) 0.041(5) -0.012(4) 0.002(4) 0.010(4)
O25_3 0.058(6) 0.073(8) 0.055(6) -0.008(6) -0.016(5) 0.013(6)
O26_3 0.057(6) 0.066(6) 0.043(5) -0.001(5) -0.002(4) 0.019(5)
O27_3 0.035(4) 0.047(5) 0.041(5) -0.002(4) -0.002(3) 0.000(4)
O28_3 0.037(4) 0.052(5) 0.050(5) 0.013(4) 0.007(4) -0.002(4)
O29_3 0.044(5) 0.082(7) 0.046(5) -0.011(5) -0.013(4) 0.033(5)
O30_3 0.030(4) 0.064(6) 0.052(5) -0.014(4) 0.005(4) 0.002(4)
O31_3 0.062(7) 0.073(8) 0.075(8) -0.040(7) -0.020(6) 0.031(6)
O32_3 0.054(5) 0.070(6) 0.038(4) -0.006(5) -0.006(4) 0.026(5)

loop_
_atom_type_symbol
_atom_type_description
_atom_type_scat_dispersion_real
_atom_type_scat_dispersion_imag
_atom_type_scat_source
C C 0.0033 0.0016 'International Tables Vol C Tables 4.2.6.8 and 6.1.1.4'
H H 0.0000 0.0000 'International Tables Vol C Tables 4.2.6.8 and 6.1.1.4'
Mn Mn 0.3368 0.7283 'International Tables Vol C Tables 4.2.6.8 and 6.1.1.4'
Mo Mo -1.6832 0.6857 'International Tables Vol C Tables 4.2.6.8 and 6.1.1.4'
Na Na 0.0362 0.0249 'International Tables Vol C Tables 4.2.6.8 and 6.1.1.4'
O O 0.0106 0.0060 'International Tables Vol C Tables 4.2.6.8 and 6.1.1.4'

loop_
_geom_angle_atom_site_label_1
_geom_angle_atom_site_label_2
_geom_angle_atom_site_label_3
_geom_angle
_geom_angle_site_symmetry_1
_geom_angle_site_symmetry_3
_geom_angle_publ_flag
C3H O3H Na3 136.8(9) . . ?
C3A O3A Na3 130.0(9) . . ?
C4A O1B C1B 113.4(13) . . ?
C5F O4F C4F 114.0(12) . . ?
C5H O4H C4H 114.4(13) . . ?
C4A O4A C5A 113.9(13) . . ?
C1D C2D H2D 109.2 . . ?
O2D C2D H2D 109.2 . . ?
O2D C2D C1D 109.8(13) . . ?
O2D C2D C3D 112.4(14) . . ?
C3D C2D H2D 109.2 . . ?
C3D C2D C1D 107.0(14) . . ?
C4H O1E C1E 117.6(12) . 4_566 ?
C1F O1F C4E 119.5(13) . . ?
C4F O1G C1G 115.2(11) . . ?
O1A C4D H4D 110.4 4_566 . ?
O1A C4D O4D 108.9(13) 4_566 . ?
O1A C4D C3D 108.7(15) 4_566 . ?
O4D C4D H4D 110.4 . . ?
O4D C4D C3D 107.8(13) . . ?
C3D C4D H4D 110.4 . . ?
C4D O1A C1A 116.9(13) 4_566 . ?
O1C C1C H1C 108.8 . . ?
O1C C1C C2C 108.7(16) . . ?
O1C C1C C5C 108.8(16) . . ?
C2C C1C H1C 108.8 . . ?
C5C C1C H1C 108.9 . . ?
C5C C1C C2C 112.7(13) . . ?
C4C O1D C1D 117.2(12) . . ?
O3H C3H H3H 109.4 . . ?
O3H C3H C4H 108.5(13) . . ?
O3H C3H C2H 109.2(13) . . ?
C4H C3H H3H 109.4 . . ?
C2H C3H H3H 109.4 . . ?
C2H C3H C4H 110.8(13) . . ?
C4E O4E C5E 111.7(13) . . ?
C5D O4D C4D 117.5(14) . . ?
O4H C4H C3H 106.6(12) . . ?
O4H C4H H4H 109.1 . . ?
O1E C4H O4H 112.3(13) . . ?
O1E C4H C3H 110.6(13) . . ?
O1E C4H H4H 109.1 . . ?
C3H C4H H4H 109.1 . . ?
C2D C1D H1D 107.8 . . ?
C2D C1D C5D 113.5(13) . . ?
O1D C1D C2D 108.7(12) . . ?
O1D C1D H1D 107.8 . . ?
O1D C1D C5D 111.0(13) . . ?
C5D C1D H1D 107.8 . . ?
C1C O1C C4B 116.1(15) . . ?
C3E C2E H2E 109.8 . . ?
C1E C2E H2E 109.8 . . ?
C1E C2E C3E 109.0(13) . . ?
O2E C2E H2E 109.8 . . ?
O2E C2E C3E 109.4(12) . . ?
O2E C2E C1E 109.0(12) . . ?
O1B C4A H4A 110.9 . . ?
O1B C4A C3A 104.6(13) . . ?
O4A C4A O1B 106.8(14) . . ?
O4A C4A H4A 110.9 . . ?
O4A C4A C3A 112.5(13) . . ?
C3A C4A H4A 110.9 . . ?
C3H C2H H2H 110.9 . . ?
C1H C2H C3H 108.9(13) . . ?
C1H C2H H2H 110.9 . . ?
O2H C2H C3H 106.3(14) . . ?
O2H C2H H2H 110.9 . . ?
O2H C2H C1H 108.8(13) . . ?
O4F C4F H4F 109.0 . . ?
O4F C4F C3F 113.1(12) . . ?
O1G C4F O4F 108.6(13) . . ?
O1G C4F H4F 109.0 . . ?
O1G C4F C3F 108.2(12) . . ?
C3F C4F H4F 109.0 . . ?
C4G O4G C5G 112.1(14) . . ?
O1F C1F H1F 110.5 . . ?
O1F C1F C5F 112.6(14) . . ?
O1F C1F C2F 104.3(13) . . ?
C5F C1F H1F 110.5 . . ?
C5F C1F C2F 108.3(14) . . ?
C2F C1F H1F 110.5 . . ?
O2G C2G H2G 110.4 . . ?
O2G C2G C3G 109.7(17) . . ?
O2G C2G C1G 109.3(14) . . ?
C3G C2G H2G 110.4 . . ?
C1G C2G H2G 110.4 . . ?
C1G C2G C3G 106.7(16) . . ?
C4G O1H C1H 118.7(12) . . ?
O2A C2A H2A 110.2 . . ?
O2A C2A C3A 106.7(13) . . ?
O2A C2A C1A 111.9(14) . . ?
C3A C2A H2A 110.2 . . ?
C3A C2A C1A 107.5(14) . . ?
C1A C2A H2A 110.2 . . ?
O3A C3A C4A 112.0(13) . . ?
O3A C3A C2A 110.7(13) . . ?
O3A C3A H3A 107.0 . . ?
C4A C3A H3A 107.0 . . ?
C2A C3A C4A 112.7(14) . . ?
C2A C3A H3A 107.0 . . ?
C2D C3D C4D 111.1(14) . . ?
C2D C3D H3D 109.2 . . ?
C4D C3D H3D 109.2 . . ?
O3D C3D C2D 109.1(16) . . ?
O3D C3D C4D 109.0(13) . . ?
O3D C3D H3D 109.2 . . ?
C2E C3E H3E 109.3 . . ?
O3E C3E C2E 110.6(13) . . ?
O3E C3E H3E 109.3 . . ?
O3E C3E C4E 110.7(14) . . ?
C4E C3E C2E 107.8(14) . . ?
C4E C3E H3E 109.3 . . ?
C2G C3G H3G 106.9 . . ?
C4G C3G C2G 114.0(18) . . ?
C4G C3G H3G 107.0 . . ?
O3G C3G C2G 110.3(17) . . ?
O3G C3G H3G 106.9 . . ?
O3G C3G C4G 111.4(16) . . ?
O1A C1A C2A 105.1(14) . . ?
O1A C1A H1A 111.5 . . ?
C2A C1A H1A 111.5 . . ?
C5A C1A O1A 107.4(14) . . ?
C5A C1A C2A 109.5(15) . . ?
C5A C1A H1A 111.5 . . ?
C5C O4C C4C 115.2(14) . . ?
O4F C5F C1F 112.4(14) . . ?
O4F C5F H5F 107.8 . . ?
O4F C5F C6F 109.5(17) . . ?
C1F C5F H5F 107.8 . . ?
C6F C5F C1F 111.4(17) . . ?
C6F C5F H5F 107.8 . . ?
H6DA C6D H6DB 107.5 . . ?
C5D C6D H6DA 108.5 . . ?
C5D C6D H6DB 108.5 . . ?
O5D C6D H6DA 108.5 . . ?
O5D C6D H6DB 108.5 . . ?
O5D C6D C5D 115.0(19) . . ?
O4H C5H H5H 111.8 . . ?
O4H C5H C1H 106.6(13) . . ?
O4H C5H C6H 105.3(15) . . ?
C1H C5H H5H 111.8 . . ?
C6H C5H H5H 111.8 . . ?
C6H C5H C1H 109.2(15) . . ?
H6EA C6E H6EB 107.5 . . ?
C5E C6E H6EA 108.4 . . ?
C5E C6E H6EB 108.4 . . ?
O5E C6E H6EA 108.4 . . ?
O5E C6E H6EB 108.4 . . ?
O5E C6E C5E 116(2) . . ?
O4G C5G H5G 109.8 . . ?
O4G C5G C1G 106.6(16) . . ?
C1G C5G H5G 109.8 . . ?
C6G C5G O4G 107.8(19) . . ?
C6G C5G H5G 109.8 . . ?
C6G C5G C1G 113.1(17) . . ?
C3D O3D Na1 97.0(9) . . ?
O1G C1G C2G 107.0(14) . . ?
O1G C1G C5G 107.8(15) . . ?
O1G C1G H1G 110.9 . . ?
C2G C1G C5G 109.3(14) . . ?
C2G C1G H1G 110.9 . . ?
C5G C1G H1G 110.9 . . ?
C2H C1H C5H 108.8(13) . . ?
C2H C1H H1H 109.0 . . ?
O1H C1H C2H 108.8(14) . . ?
O1H C1H C5H 112.4(14) . . ?
O1H C1H H1H 109.0 . . ?
C5H C1H H1H 109.0 . . ?
O2F C2F C1F 107.5(12) . . ?
O2F C2F H2F 111.0 . . ?
O2F C2F C3F 105.2(13) . . ?
C1F C2F H2F 111.0 . . ?
C3F C2F C1F 111.1(13) . . ?
C3F C2F H2F 111.0 . . ?
O1E C1E C2E 111.1(13) 4_566 . ?
O1E C1E H1E 108.1 4_566 . ?
O1E C1E C5E 109.5(14) 4_566 . ?
C2E C1E H1E 108.1 . . ?
C5E C1E C2E 111.8(14) . . ?
C5E C1E H1E 108.1 . . ?
C1C C2C H2C 108.7 . . ?
C3C C2C C1C 107.7(15) . . ?
C3C C2C H2C 108.7 . . ?
O2C C2C C1C 111.1(12) . . ?
O2C C2C H2C 108.7 . . ?
O2C C2C C3C 112.0(15) . . ?
O4G C4G C3G 109.2(14) . . ?
O4G C4G H4G 108.3 . . ?
O1H C4G O4G 110.9(16) . . ?
O1H C4G C3G 111.7(16) . . ?
O1H C4G H4G 108.3 . . ?
C3G C4G H4G 108.3 . . ?
O4E C5E C6E 101.9(16) . . ?
O4E C5E H5E 107.5 . . ?
C6E C5E H5E 107.5 . . ?
C1E C5E O4E 114.6(16) . . ?
C1E C5E C6E 117.3(17) . . ?
C1E C5E H5E 107.5 . . ?
O1B C1B H1B 110.7 . . ?
O1B C1B C2B 90.7(16) . . ?
C2B C1B H1B 110.7 . . ?
C5B C1B O1B 117(2) . . ?
C5B C1B H1B 110.7 . . ?
C5B C1B C2B 115.4(18) . . ?
O4A C5A H5A 110.4 . . ?
O4A C5A C6A 102.2(15) . . ?
C1A C5A O4A 108.3(14) . . ?
C1A C5A H5A 110.5 . . ?
C1A C5A C6A 114.7(17) . . ?
C6A C5A H5A 110.4 . . ?
O5A C6A C5A 108(2) . . ?
O5A C6A H6AA 110.1 . . ?
O5A C6A H6AB 110.2 . . ?
C5A C6A H6AA 110.2 . . ?
C5A C6A H6AB 110.2 . . ?
H6AA C6A H6AB 108.5 . . ?
C1C C5C H5C 110.8 . . ?
C1C C5C C6C 111.8(16) . . ?
O4C C5C C1C 110.4(16) . . ?
O4C C5C H5C 110.8 . . ?
O4C C5C C6C 102.0(18) . . ?
C6C C5C H5C 110.8 . . ?
C5H C6H H6HA 107.0 . . ?
C5H C6H H6HB 107.0 . . ?
H6HA C6H H6HB 106.8 . . ?
O5H C6H C5H 121.1(17) . . ?
O5H C6H H6HA 107.1 . . ?
O5H C6H H6HB 107.0 . . ?
O1D C4C O4C 113.4(14) . . ?
O1D C4C H4C 108.9 . . ?
O1D C4C C3C 107.9(14) . . ?
O4C C4C H4C 108.9 . . ?
O4C C4C C3C 108.8(12) . . ?
C3C C4C H4C 108.9 . . ?
O3C C3C C2C 110.5(16) . . ?
O3C C3C C4C 112.6(13) . . ?
O3C C3C H3C 107.2 . . ?
C2C C3C C4C 111.9(15) . . ?
C2C C3C H3C 107.2 . . ?
C4C C3C H3C 107.2 . . ?
O1F C4E C3E 109.5(14) . . ?
O1F C4E H4E 107.8 . . ?
O4E C4E O1F 110.6(15) . . ?
O4E C4E C3E 113.1(15) . . ?
O4E C4E H4E 107.8 . . ?
C3E C4E H4E 107.8 . . ?
O4D C5D C1D 107.6(15) . . ?
O4D C5D C6D 108.4(17) . . ?
O4D C5D H5D 108.2 . . ?
C1D C5D H5D 108.2 . . ?
C6D C5D C1D 116.0(16) . . ?
C6D C5D H5D 108.2 . . ?
C5G C6G H6GA 108.5 . . ?
C5G C6G H6GB 108.5 . . ?
C5G C6G O5G 115(2) . . ?
H6GA C6G H6GB 107.5 . . ?
O5G C6G H6GA 108.5 . . ?
O5G C6G H6GB 108.5 . . ?
O3F C3F C4F 109.7(13) . . ?
O3F C3F C2F 114.6(14) . . ?
O3F C3F H3F 108.7 . . ?
C4F C3F H3F 108.7 . . ?
C2F C3F C4F 106.3(13) . . ?
C2F C3F H3F 108.7 . . ?
C5F C6F H6FA 107.8 . . ?
C5F C6F H6FB 107.8 . . ?
H6FA C6F H6FB 107.2 . . ?
O5F C6F C5F 118(2) . . ?
O5F C6F H6FA 107.8 . . ?
O5F C6F H6FB 107.9 . . ?
C5C C6C H6CA 107.0 . . ?
C5C C6C H6CB 107.0 . . ?
H6CA C6C H6CB 106.7 . . ?
O5C C6C C5C 121(2) . . ?
O5C C6C H6CA 107.0 . . ?
O5C C6C H6CB 107.0 . . ?
O1C C4B H4B 111.9 . . ?
O1C C4B C3B 108(2) . . ?
O1C C4B O4B 95.3(19) . . ?
C3B C4B H4B 111.9 . . ?
O4B C4B H4B 111.9 . . ?
O4B C4B C3B 116.6(19) . . ?
C1B C2B H2B 104.5 . . ?
C3B C2B C1B 107(2) . . ?
C3B C2B H2B 104.5 . . ?
O2B C2B C1B 126(2) . . ?
O2B C2B H2B 104.5 . . ?
O2B C2B C3B 108(2) . . ?
C4B C3B C2B 109(2) . . ?
C4B C3B H3B 108.1 . . ?
C2B C3B H3B 108.1 . . ?
O3B C3B C4B 113(2) . . ?
O3B C3B C2B 110(2) . . ?
O3B C3B H3B 108.1 . . ?
C5B O4B C4B 119.6(18) . . ?
C6B O5B Na4 117.1(17) . . ?
C1B C5B O4B 108(2) . . ?
C1B C5B H5B 113.6 . . ?
C1B C5B C6B 102(2) . . ?
O4B C5B H5B 113.6 . . ?
O4B C5B C6B 105(2) . . ?
C6B C5B H5B 113.6 . . ?
O3H Na3 Na3 98.3(4) . 3_556 ?
O3H Na3 O23_3 146.9(5) . . ?
O3H Na3 O27_3 78.4(4) . 3_556 ?
O3A Na3 O3H 72.1(4) . . ?
O3A Na3 Na3 133.0(3) . 3_556 ?
O3A Na3 O23_3 74.9(4) . . ?
O3A Na3 O27_3 149.9(4) . 3_556 ?
O3W Na3 O3H 83.5(3) . . ?
O3W Na3 O3A 87.9(4) . . ?
O3W Na3 Na3 45.1(3) . 3_556 ?
O3W Na3 O23_3 97.1(4) . . ?
O3W Na3 O27_3 83.0(4) . 3_556 ?
O3W Na3 O27_3 89.4(4) . . ?
O3W Na3 O29_3 163.0(5) . . ?
O23_3 Na3 Na3 105.4(4) . 3_556 ?
O23_3 Na3 O27_3 134.6(4) . 3_556 ?
O27_3 Na3 O3H 141.1(5) . . ?
O27_3 Na3 O3A 146.0(5) . . ?
O27_3 Na3 Na3 45.8(2) 3_556 3_556 ?
O27_3 Na3 Na3 53.1(3) . 3_556 ?
O27_3 Na3 O23_3 71.8(4) . . ?
O27_3 Na3 O27_3 62.8(4) . 3_556 ?
O29_3 Na3 O3H 88.6(4) . . ?
O29_3 Na3 O3A 104.0(5) . . ?
O29_3 Na3 Na3 122.1(4) . 3_556 ?
O29_3 Na3 O23_3 97.8(4) . . ?
O29_3 Na3 O27_3 87.3(4) . . ?
O29_3 Na3 O27_3 80.7(4) . 3_556 ?
Na3 O3W Na3 89.9(6) . 3_556 ?
O5B Na4 O2W 82.5(9) . . ?
O5B Na4 O14_3 75.5(8) . . ?
O2W Na4 O14_3 71.1(9) . . ?
O7_3 Na4 O5B 143.1(9) . . ?
O7_3 Na4 O2W 98.4(9) . . ?
O7_3 Na4 O14_3 70.2(6) . . ?
O11_3 Na4 O5B 84.7(9) . . ?
O11_3 Na4 O2W 160.6(12) . . ?
O11_3 Na4 O7_3 83.3(6) . . ?
O11_3 Na4 O14_3 91.6(7) . . ?
O5B C6B H6BA 110.5 . . ?
O5B C6B H6BB 110.5 . . ?
C5B C6B O5B 106(2) . . ?
C5B C6B H6BA 110.5 . . ?
C5B C6B H6BB 110.5 . . ?
H6BA C6B H6BB 108.7 . . ?
O1W Na2 O20_3 174.9(16) . . ?
O1W Na2 O26_3 97.6(15) . . ?
O1W Na2 O28_3 80.8(12) . . ?
O26_3 Na2 O20_3 80.8(8) . . ?
O28_3 Na2 O20_3 94.1(10) . . ?
O28_3 Na2 O26_3 75.5(8) . . ?
O3D Na1 Na1 110.7(7) . 3 ?
O1_1 Mn1_1 O2_1 86.8(3) . . ?
O1_1 Mn1_1 O3_1 168.5(3) . . ?
O1_1 Mn1_1 O5_1 86.6(3) . . ?
O2_1 Mn1_1 O5_1 99.2(3) . . ?
O3_1 Mn1_1 O2_1 86.0(3) . . ?
O3_1 Mn1_1 O5_1 85.7(3) . . ?
O4_1 Mn1_1 O1_1 87.0(3) . . ?
O4_1 Mn1_1 O2_1 171.1(4) . . ?
O4_1 Mn1_1 O3_1 101.1(3) . . ?
O4_1 Mn1_1 O5_1 86.8(2) . . ?
O6_1 Mn1_1 O1_1 101.4(3) . . ?
O6_1 Mn1_1 O2_1 86.6(2) . . ?
O6_1 Mn1_1 O3_1 87.2(3) . . ?
O6_1 Mn1_1 O4_1 88.4(2) . . ?
O6_1 Mn1_1 O5_1 170.5(5) . . ?
O1_2 Mn1_1 O3_2 172.6(9) . . ?
O1_2 Mn1_1 O4_2 82.9(8) . . ?
O1_2 Mn1_1 O6_2 96.2(8) . . ?
O2_2 Mn1_1 O1_2 94.7(8) . . ?
O2_2 Mn1_1 O3_2 90.0(8) . . ?
O2_2 Mn1_1 O4_2 159.0(8) . . ?
O2_2 Mn1_1 O5_2 115.9(9) . . ?
O2_2 Mn1_1 O6_2 83.3(8) . . ?
O3_2 Mn1_1 O4_2 90.6(8) . . ?
O3_2 Mn1_1 O6_2 78.6(7) . . ?
O4_2 Mn1_1 O6_2 76.2(6) . . ?
O5_2 Mn1_1 O1_2 93.9(9) . . ?
O5_2 Mn1_1 O3_2 89.2(8) . . ?
O5_2 Mn1_1 O4_2 85.1(8) . . ?
O5_2 Mn1_1 O6_2 157.5(9) . . ?
O1_1 Mo1_1 Mn1_1 35.04(13) . . ?
O1_1 Mo1_1 O5_1 70.8 . . ?
O5_1 Mo1_1 Mn1_1 36.06(13) . . ?
O7_1 Mo1_1 Mn1_1 132.75(13) . . ?
O7_1 Mo1_1 O1_1 98.0 . . ?
O7_1 Mo1_1 O5_1 163.7 . . ?
O7_1 Mo1_1 O8_1 104.5 . . ?
O7_1 Mo1_1 O9_1 100.4 . . ?
O7_1 Mo1_1 O10_1 93.0 . . ?
O8_1 Mo1_1 Mn1_1 122.20(13) . . ?
O8_1 Mo1_1 O1_1 157.2 . . ?
O8_1 Mo1_1 O5_1 86.4 . . ?
O8_1 Mo1_1 O9_1 103.4 . . ?
O8_1 Mo1_1 O10_1 100.8 . . ?
O9_1 Mo1_1 Mn1_1 77.04(10) . . ?
O9_1 Mo1_1 O1_1 75.6 . . ?
O9_1 Mo1_1 O5_1 88.5 . . ?
O9_1 Mo1_1 O10_1 148.3 . . ?
O10_1 Mo1_1 Mn1_1 72.80(10) . . ?
O10_1 Mo1_1 O1_1 74.1 . . ?
O10_1 Mo1_1 O5_1 72.8 . . ?
Mo6_1 Mo2_1 Mn1_1 59.83(11) . . ?
O1_1 Mo2_1 Mn1_1 35.26(12) . . ?
O1_1 Mo2_1 Mo6_1 85.0 . . ?
O1_1 Mo2_1 O2_1 71.0 . . ?
O2_1 Mo2_1 Mn1_1 35.76(12) . . ?
O2_1 Mo2_1 Mo6_1 44.7 . . ?
O9_1 Mo2_1 Mn1_1 76.55(10) . . ?
O9_1 Mo2_1 Mo6_1 126.9 . . ?
O9_1 Mo2_1 O1_1 74.0 . . ?
O9_1 Mo2_1 O2_1 82.2 . . ?
O11_1 Mo2_1 Mn1_1 128.03(12) . . ?
O11_1 Mo2_1 Mo6_1 129.6 . . ?
O11_1 Mo2_1 O1_1 93.3 . . ?
O11_1 Mo2_1 O2_1 162.9 . . ?
O11_1 Mo2_1 O9_1 100.3 . . ?
O11_1 Mo2_1 O13_1 96.5 . . ?
O12_1 Mo2_1 Mn1_1 126.86(12) . . ?
O12_1 Mo2_1 Mo6_1 88.5 . . ?
O12_1 Mo2_1 O1_1 160.3 . . ?
O12_1 Mo2_1 O2_1 91.4 . . ?
O12_1 Mo2_1 O9_1 95.6 . . ?
O12_1 Mo2_1 O11_1 105.1 . . ?
O12_1 Mo2_1 O13_1 101.5 . . ?
O13_1 Mo2_1 Mn1_1 75.45(10) . . ?
O13_1 Mo2_1 Mo6_1 33.2 . . ?
O13_1 Mo2_1 O1_1 82.8 . . ?
O13_1 Mo2_1 O2_1 75.4 . . ?
O13_1 Mo2_1 O9_1 152.0 . . ?
O1_1 Mo3_1 Mn1_1 36.08(13) . . ?
O4_1 Mo3_1 Mn1_1 35.87(13) . . ?
O4_1 Mo3_1 O1_1 71.7 . . ?
O10_1 Mo3_1 Mn1_1 74.00(10) . . ?
O10_1 Mo3_1 O1_1 73.8 . . ?
O10_1 Mo3_1 O4_1 75.0 . . ?
O14_1 Mo3_1 Mn1_1 123.92(13) . . ?
O14_1 Mo3_1 O1_1 88.2 . . ?
O14_1 Mo3_1 O4_1 159.8 . . ?
O14_1 Mo3_1 O10_1 101.3 . . ?
O14_1 Mo3_1 O15_1 103.8 . . ?
O14_1 Mo3_1 O32_1 101.8 . . ?
O15_1 Mo3_1 Mn1_1 131.82(13) . . ?
O15_1 Mo3_1 O1_1 163.1 . . ?
O15_1 Mo3_1 O4_1 96.2 . . ?
O15_1 Mo3_1 O10_1 91.9 . . ?
O15_1 Mo3_1 O32_1 100.5 . . ?
O32_1 Mo3_1 Mn1_1 77.56(11) . . ?
O32_1 Mo3_1 O1_1 88.4 . . ?
O32_1 Mo3_1 O4_1 76.7 . . ?
O32_1 Mo3_1 O10_1 150.2 . . ?
Mn1_1 Mo4_1 Mo9_1 60.33(13) . . ?
O4_1 Mo4_1 Mn1_1 35.55(10) . . ?
O4_1 Mo4_1 Mo9_1 87.8 . . ?
O5_1 Mo4_1 Mn1_1 36.07(10) . . ?
O5_1 Mo4_1 Mo9_1 44.3 . . ?
O5_1 Mo4_1 O4_1 71.4 . . ?
O10_1 Mo4_1 Mn1_1 73.25(15) . . ?
O10_1 Mo4_1 Mo9_1 118.7 . . ?
O10_1 Mo4_1 O4_1 73.7 . . ?
O10_1 Mo4_1 O5_1 74.5 . . ?
O16_1 Mo4_1 Mn1_1 131.07(11) . . ?
O16_1 Mo4_1 Mo9_1 90.4 . . ?
O16_1 Mo4_1 O4_1 162.5 . . ?
O16_1 Mo4_1 O5_1 95.3 . . ?
O16_1 Mo4_1 O10_1 92.0 . . ?
O16_1 Mo4_1 O17_1 104.6 . . ?
O16_1 Mo4_1 O18_1 99.8 . . ?
O17_1 Mo4_1 Mn1_1 123.77(10) . . ?
O17_1 Mo4_1 Mo9_1 137.1 . . ?
O17_1 Mo4_1 O4_1 88.4 . . ?
O17_1 Mo4_1 O5_1 159.8 . . ?
O17_1 Mo4_1 O10_1 101.1 . . ?
O17_1 Mo4_1 O18_1 102.6 . . ?
O18_1 Mo4_1 Mn1_1 78.19(14) . . ?
O18_1 Mo4_1 Mo9_1 34.6 . . ?
O18_1 Mo4_1 O4_1 88.5 . . ?
O18_1 Mo4_1 O5_1 76.9 . . ?
O18_1 Mo4_1 O10_1 149.9 . . ?
O4_1 Mo5_1 Mn1_1 35.81(10) . . ?
O6_1 Mo5_1 Mn1_1 35.52(10) . . ?
O6_1 Mo5_1 O4_1 71.3 . . ?
O29_1 Mo5_1 Mn1_1 126.68(10) . . ?
O29_1 Mo5_1 O4_1 160.5 . . ?
O29_1 Mo5_1 O6_1 91.8 . . ?
O29_1 Mo5_1 O30_1 101.5 . . ?
O29_1 Mo5_1 O31_1 105.2 . . ?
O29_1 Mo5_1 O32_1 95.7 . . ?
O30_1 Mo5_1 Mn1_1 76.93(15) . . ?
O30_1 Mo5_1 O4_1 83.8 . . ?
O30_1 Mo5_1 O6_1 74.7 . . ?
O30_1 Mo5_1 O32_1 152.8 . . ?
O31_1 Mo5_1 Mn1_1 128.02(10) . . ?
O31_1 Mo5_1 O4_1 92.5 . . ?
O31_1 Mo5_1 O6_1 162.5 . . ?
O31_1 Mo5_1 O30_1 97.5 . . ?
O31_1 Mo5_1 O32_1 98.2 . . ?
O32_1 Mo5_1 Mn1_1 75.89(15) . . ?
O32_1 Mo5_1 O4_1 73.4 . . ?
O32_1 Mo5_1 O6_1 83.9 . . ?
Mn1_1 Mo6_1 Mo2_1 60.24(14) . . ?
O2_1 Mo6_1 Mn1_1 36.01(10) . . ?
O2_1 Mo6_1 Mo2_1 44.7 . . ?
O6_1 Mo6_1 Mn1_1 35.15(11) . . ?
O6_1 Mo6_1 Mo2_1 87.8 . . ?
O6_1 Mo6_1 O2_1 70.9 . . ?
O13_1 Mo6_1 Mn1_1 76.34(15) . . ?
O13_1 Mo6_1 Mo2_1 34.2 . . ?
O13_1 Mo6_1 O2_1 76.3 . . ?
O13_1 Mo6_1 O6_1 86.9 . . ?
O13_1 Mo6_1 O24_1 147.7 . . ?
O22_1 Mo6_1 Mn1_1 129.28(10) . . ?
O22_1 Mo6_1 Mo2_1 88.3 . . ?
O22_1 Mo6_1 O2_1 93.4 . . ?
O22_1 Mo6_1 O6_1 160.9 . . ?
O22_1 Mo6_1 O13_1 100.1 . . ?
O22_1 Mo6_1 O23_1 105.1 . . ?
O22_1 Mo6_1 O24_1 92.4 . . ?
O23_1 Mo6_1 Mn1_1 125.33(10) . . ?
O23_1 Mo6_1 Mo2_1 136.3 . . ?
O23_1 Mo6_1 O2_1 161.3 . . ?
O23_1 Mo6_1 O6_1 90.5 . . ?
O23_1 Mo6_1 O13_1 102.1 . . ?
O23_1 Mo6_1 O24_1 103.2 . . ?
O24_1 Mo6_1 Mn1_1 72.74(14) . . ?
O24_1 Mo6_1 Mo2_1 117.9 . . ?
O24_1 Mo6_1 O2_1 73.3 . . ?
O24_1 Mo6_1 O6_1 73.1 . . ?
O2_1 Mo7_1 Mn1_1 35.69(13) . . ?
O3_1 Mo7_1 Mn1_1 35.39(13) . . ?
O3_1 Mo7_1 O2_1 70.9 . . ?
O21_1 Mo7_1 Mn1_1 78.76(10) . . ?
O21_1 Mo7_1 O2_1 89.9 . . ?
O21_1 Mo7_1 O3_1 76.1 . . ?
O21_1 Mo7_1 O24_1 148.8 . . ?
O24_1 Mo7_1 Mn1_1 72.19(10) . . ?
O24_1 Mo7_1 O2_1 73.0 . . ?
O24_1 Mo7_1 O3_1 73.7 . . ?
O25_1 Mo7_1 Mn1_1 123.14(13) . . ?
O25_1 Mo7_1 O2_1 87.7 . . ?
O25_1 Mo7_1 O3_1 158.5 . . ?
O25_1 Mo7_1 O21_1 102.9 . . ?
O25_1 Mo7_1 O24_1 102.3 . . ?
O26_1 Mo7_1 Mn1_1 131.89(13) . . ?
O26_1 Mo7_1 O2_1 161.6 . . ?
O26_1 Mo7_1 O3_1 97.1 . . ?
O26_1 Mo7_1 O21_1 100.8 . . ?
O26_1 Mo7_1 O24_1 90.5 . . ?
O26_1 Mo7_1 O25_1 104.1 . . ?
O3_1 Mo8_1 Mn1_1 35.96(12) . . ?
O6_1 Mo8_1 Mn1_1 35.18(12) . . ?
O6_1 Mo8_1 O3_1 70.9 . . ?
O24_1 Mo8_1 Mn1_1 73.02(10) . . ?
O24_1 Mo8_1 O3_1 73.5 . . ?
O24_1 Mo8_1 O6_1 73.6 . . ?
O27_1 Mo8_1 Mn1_1 133.28(12) . . ?
O27_1 Mo8_1 O3_1 164.2 . . ?
O27_1 Mo8_1 O6_1 98.3 . . ?
O27_1 Mo8_1 O24_1 92.7 . . ?
O27_1 Mo8_1 O28_1 105.0 . . ?
O27_1 Mo8_1 O30_1 100.1 . . ?
O28_1 Mo8_1 Mn1_1 121.24(12) . . ?
O28_1 Mo8_1 O3_1 85.6 . . ?
O28_1 Mo8_1 O6_1 156.4 . . ?
O28_1 Mo8_1 O24_1 101.9 . . ?
O28_1 Mo8_1 O30_1 102.6 . . ?
O30_1 Mo8_1 Mn1_1 77.09(10) . . ?
O30_1 Mo8_1 O3_1 88.6 . . ?
O30_1 Mo8_1 O6_1 75.9 . . ?
O30_1 Mo8_1 O24_1 148.2 . . ?
Mo4_1 Mo9_1 Mn1_1 59.61(10) . . ?
O3_1 Mo9_1 Mn1_1 35.28(12) . . ?
O3_1 Mo9_1 Mo4_1 84.8 . . ?
O3_1 Mo9_1 O5_1 71.1 . . ?
O5_1 Mo9_1 Mn1_1 35.80(12) . . ?
O5_1 Mo9_1 Mo4_1 43.5 . . ?
O18_1 Mo9_1 Mn1_1 76.79(10) . . ?
O18_1 Mo9_1 Mo4_1 33.3 . . ?
O18_1 Mo9_1 O3_1 84.6 . . ?
O18_1 Mo9_1 O5_1 74.8 . . ?
O18_1 Mo9_1 O21_1 154.3 . . ?
O19_1 Mo9_1 Mn1_1 126.49(13) . . ?
O19_1 Mo9_1 Mo4_1 88.6 . . ?
O19_1 Mo9_1 O3_1 159.9 . . ?
O19_1 Mo9_1 O5_1 91.2 . . ?
O19_1 Mo9_1 O18_1 100.2 . . ?
O19_1 Mo9_1 O21_1 94.8 . . ?
O20_1 Mo9_1 Mn1_1 127.50(13) . . ?
O20_1 Mo9_1 Mo4_1 129.2 . . ?
O20_1 Mo9_1 O3_1 92.8 . . ?
O20_1 Mo9_1 O5_1 161.8 . . ?
O20_1 Mo9_1 O18_1 96.0 . . ?
O20_1 Mo9_1 O19_1 106.0 . . ?
O20_1 Mo9_1 O21_1 99.8 . . ?
O21_1 Mo9_1 Mn1_1 77.54(10) . . ?
O21_1 Mo9_1 Mo4_1 127.7 . . ?
O21_1 Mo9_1 O3_1 74.5 . . ?
O21_1 Mo9_1 O5_1 84.2 . . ?
Mn1_1 O1_1 Mo1_1 102.65(17) . . ?
Mn1_1 O1_1 Mo2_1 101.44(16) . . ?
Mn1_1 O1_1 Mo3_1 99.95(16) . . ?
Mo1_1 O1_1 Mo2_1 92.6 . . ?
Mo1_1 O1_1 Mo3_1 97.1 . . ?
Mo3_1 O1_1 Mo2_1 153.9 . . ?
Mn1_1 O2_1 Mo2_1 100.7(2) . . ?
Mn1_1 O2_1 Mo6_1 100.07(17) . . ?
Mn1_1 O2_1 Mo7_1 100.8(2) . . ?
Mo2_1 O2_1 Mo6_1 90.6 . . ?
Mo7_1 O2_1 Mo2_1 155.4 . . ?
Mo7_1 O2_1 Mo6_1 97.2 . . ?
Mn1_1 O3_1 Mo7_1 101.82(17) . . ?
Mn1_1 O3_1 Mo8_1 99.47(17) . . ?
Mn1_1 O3_1 Mo9_1 102.24(17) . . ?
Mo7_1 O3_1 Mo8_1 96.3 . . ?
Mo9_1 O3_1 Mo7_1 92.6 . . ?
Mo9_1 O3_1 Mo8_1 154.2 . . ?
Mn1_1 O4_1 Mo3_1 100.8(2) . . ?
Mn1_1 O4_1 Mo4_1 100.09(18) . . ?
Mn1_1 O4_1 Mo5_1 99.50(18) . . ?
Mo3_1 O4_1 Mo4_1 96.5 . . ?
Mo3_1 O4_1 Mo5_1 92.8 . . ?
Mo5_1 O4_1 Mo4_1 156.3 . . ?
Mn1_1 O5_1 Mo1_1 99.3(2) . . ?
Mn1_1 O5_1 Mo4_1 101.20(17) . . ?
Mn1_1 O5_1 Mo9_1 101.0(2) . . ?
Mo4_1 O5_1 Mo1_1 96.9 . . ?
Mo4_1 O5_1 Mo9_1 92.2 . . ?
Mo9_1 O5_1 Mo1_1 155.7 . . ?
Mn1_1 O6_1 Mo5_1 100.74(17) . . ?
Mn1_1 O6_1 Mo6_1 101.79(17) . . ?
Mn1_1 O6_1 Mo8_1 101.9(2) . . ?
Mo6_1 O6_1 Mo5_1 153.2 . . ?
Mo8_1 O6_1 Mo5_1 92.5 . . ?
Mo8_1 O6_1 Mo6_1 96.9 . . ?
Mo1_1 O9_1 Mo2_1 113.3 . . ?
Mo1_1 O10_1 Mo3_1 107.7 . . ?
Mo1_1 O10_1 Mo4_1 109.1 . . ?
Mo3_1 O10_1 Mo4_1 108.0 . . ?
Mo6_1 O13_1 Mo2_1 112.5 . . ?
Mo4_1 O18_1 Mo9_1 112.1 . . ?
Mo7_1 O21_1 Mo9_1 113.2 . . ?
Mo6_1 O24_1 Mo7_1 109.4 . . ?
Mo8_1 O24_1 Mo6_1 108.6 . . ?
Mo8_1 O24_1 Mo7_1 109.1 . . ?
Mo8_1 O30_1 Mo5_1 112.9 . . ?
Mo3_1 O32_1 Mo5_1 113.5 . . ?
Mo2_2 Mn1_2 Mo4_2 124.2(5) . . ?
Mo2_2 Mn1_2 Mo5_2 118.4(5) . . ?
Mo2_2 Mn1_2 Mo7_2 88.6(5) . . ?
Mo2_2 Mn1_2 Mo9_2 125.2(6) . . ?
Mo3_2 Mn1_2 Mo2_2 86.7(5) . . ?
Mo3_2 Mn1_2 Mo4_2 61.8(4) . . ?
Mo3_2 Mn1_2 Mo5_2 59.9(4) . . ?
Mo3_2 Mn1_2 Mo7_2 174.9(6) . . ?
Mo3_2 Mn1_2 Mo9_2 122.5(5) . . ?
Mo5_2 Mn1_2 Mo4_2 85.7(5) . . ?
Mo7_2 Mn1_2 Mo4_2 122.8(5) . . ?
Mo7_2 Mn1_2 Mo5_2 121.0(5) . . ?
Mo7_2 Mn1_2 Mo9_2 62.1(4) . . ?
Mo9_2 Mn1_2 Mo4_2 60.7(3) . . ?
Mo9_2 Mn1_2 Mo5_2 116.4(6) . . ?
O1_2 Mn1_2 Mo2_2 43.8(5) . . ?
O1_2 Mn1_2 Mo3_2 44.4(5) . . ?
O1_2 Mn1_2 Mo4_2 87.8(6) . . ?
O1_2 Mn1_2 Mo5_2 95.6(7) . . ?
O1_2 Mn1_2 Mo7_2 131.4(7) . . ?
O1_2 Mn1_2 Mo9_2 130.9(8) . . ?
O1_2 Mn1_2 O2_2 88.0(8) . . ?
O1_2 Mn1_2 O3_2 171.5(10) . . ?
O1_2 Mn1_2 O4_2 86.7(8) . . ?
O1_2 Mn1_2 O5_2 87.2(8) . . ?
O1_2 Mn1_2 O6_2 101.3(9) . . ?
O2_2 Mn1_2 Mo2_2 44.2(5) . . ?
O2_2 Mn1_2 Mo3_2 130.1(7) . . ?
O2_2 Mn1_2 Mo4_2 146.0(8) . . ?
O2_2 Mn1_2 Mo5_2 128.3(8) . . ?
O2_2 Mn1_2 Mo7_2 45.0(5) . . ?
O2_2 Mn1_2 Mo9_2 98.3(7) . . ?
O2_2 Mn1_2 O3_2 87.6(8) . . ?
O2_2 Mn1_2 O5_2 102.7(9) . . ?
O2_2 Mn1_2 O6_2 85.5(8) . . ?
O3_2 Mn1_2 Mo2_2 131.6(8) . . ?
O3_2 Mn1_2 Mo3_2 141.6(8) . . ?
O3_2 Mn1_2 Mo4_2 91.9(7) . . ?
O3_2 Mn1_2 Mo5_2 92.8(7) . . ?
O3_2 Mn1_2 Mo7_2 43.0(6) . . ?
O3_2 Mn1_2 Mo9_2 43.0(5) . . ?
O3_2 Mn1_2 O5_2 86.8(8) . . ?
O3_2 Mn1_2 O6_2 85.5(8) . . ?
O4_2 Mn1_2 Mo2_2 129.5(7) . . ?
O4_2 Mn1_2 Mo3_2 42.8(6) . . ?
O4_2 Mn1_2 Mo4_2 43.4(5) . . ?
O4_2 Mn1_2 Mo5_2 42.8(5) . . ?
O4_2 Mn1_2 Mo7_2 141.8(8) . . ?
O4_2 Mn1_2 Mo9_2 92.5(7) . . ?
O4_2 Mn1_2 O2_2 168.9(10) . . ?
O4_2 Mn1_2 O3_2 98.8(9) . . ?
O4_2 Mn1_2 O5_2 86.8(8) . . ?
O4_2 Mn1_2 O6_2 86.0(8) . . ?
O5_2 Mn1_2 Mo2_2 98.3(7) . . ?
O5_2 Mn1_2 Mo3_2 90.8(7) . . ?
O5_2 Mn1_2 Mo4_2 43.4(6) . . ?
O5_2 Mn1_2 Mo5_2 129.0(8) . . ?
O5_2 Mn1_2 Mo7_2 91.9(7) . . ?
O5_2 Mn1_2 Mo9_2 43.8(5) . . ?
O6_2 Mn1_2 Mo2_2 93.2(7) . . ?
O6_2 Mn1_2 Mo3_2 90.0(7) . . ?
O6_2 Mn1_2 Mo4_2 128.4(7) . . ?
O6_2 Mn1_2 Mo5_2 43.2(5) . . ?
O6_2 Mn1_2 Mo7_2 88.2(7) . . ?
O6_2 Mn1_2 Mo9_2 127.6(7) . . ?
O6_2 Mn1_2 O5_2 168.5(9) . . ?
Mn1_1 Mo1_2 Mn1_2 3.5(3) . . ?
O1_2 Mo1_2 Mn1_1 36.9(5) . . ?
O1_2 Mo1_2 Mn1_2 35.3(5) . . ?
O5_2 Mo1_2 Mn1_1 35.0(5) . . ?
O5_2 Mo1_2 Mn1_2 35.5(4) . . ?
O5_2 Mo1_2 O1_2 70.1(6) . . ?
O7_2 Mo1_2 Mn1_1 133.5(18) . . ?
O7_2 Mo1_2 Mn1_2 131.7(18) . . ?
O7_2 Mo1_2 O1_2 96.7(18) . . ?
O7_2 Mo1_2 O5_2 160.8(19) . . ?
O7_2 Mo1_2 O9_2 98(2) . . ?
O7_2 Mo1_2 O10_2 90.1(18) . . ?
O8_2 Mo1_2 Mn1_1 121.6(19) . . ?
O8_2 Mo1_2 Mn1_2 123.0(18) . . ?
O8_2 Mo1_2 O1_2 158.3(19) . . ?
O8_2 Mo1_2 O5_2 88.2(18) . . ?
O8_2 Mo1_2 O7_2 105(2) . . ?
O8_2 Mo1_2 O9_2 107(2) . . ?
O8_2 Mo1_2 O10_2 107(2) . . ?
O9_2 Mo1_2 Mn1_1 73.4(9) . . ?
O9_2 Mo1_2 Mn1_2 76.3(9) . . ?
O9_2 Mo1_2 O1_2 73.4(9) . . ?
O9_2 Mo1_2 O5_2 92.0(12) . . ?
O9_2 Mo1_2 O10_2 142.7(11) . . ?
O10_2 Mo1_2 Mn1_1 75.0(7) . . ?
O10_2 Mo1_2 Mn1_2 71.6(7) . . ?
O10_2 Mo1_2 O1_2 69.5(8) . . ?
O10_2 Mo1_2 O5_2 72.5(8) . . ?
Mn1_1 Mo2_2 Mn1_2 4.0(3) . . ?
Mn1_1 Mo2_2 Mo6_2 62.9(3) . . ?
Mn1_2 Mo2_2 Mo6_2 60.6(3) . . ?
O1_2 Mo2_2 Mn1_1 36.7(5) . . ?
O1_2 Mo2_2 Mn1_2 35.5(4) . . ?
O1_2 Mo2_2 Mo6_2 85.9(6) . . ?
O1_2 Mo2_2 O2_2 71.3(6) . . ?
O2_2 Mo2_2 Mn1_1 34.8(5) . . ?
O2_2 Mo2_2 Mn1_2 35.8(4) . . ?
O2_2 Mo2_2 Mo6_2 44.9(5) . . ?
O9_2 Mo2_2 Mn1_1 73.0(9) . . ?
O9_2 Mo2_2 Mn1_2 76.6(9) . . ?
O9_2 Mo2_2 Mo6_2 127.6(12) . . ?
O9_2 Mo2_2 O1_2 73.8(9) . . ?
O9_2 Mo2_2 O2_2 82.7(12) . . ?
O11_2 Mo2_2 Mn1_1 126.6(16) . . ?
O11_2 Mo2_2 Mn1_2 124.8(16) . . ?
O11_2 Mo2_2 Mo6_2 127.1(16) . . ?
O11_2 Mo2_2 O1_2 90.0(16) . . ?
O11_2 Mo2_2 O2_2 159.2(17) . . ?
O11_2 Mo2_2 O9_2 101.2(17) . . ?
O11_2 Mo2_2 O13_2 95.1(17) . . ?
O12_2 Mo2_2 Mn1_1 126.1(16) . . ?
O12_2 Mo2_2 Mn1_2 127.9(15) . . ?
O12_2 Mo2_2 Mo6_2 88.0(14) . . ?
O12_2 Mo2_2 O1_2 161.7(17) . . ?
O12_2 Mo2_2 O2_2 92.4(15) . . ?
O12_2 Mo2_2 O9_2 96.6(17) . . ?
O12_2 Mo2_2 O11_2 107.3(19) . . ?
O12_2 Mo2_2 O13_2 99.1(17) . . ?
O13_2 Mo2_2 Mn1_1 79.8(9) . . ?
O13_2 Mo2_2 Mn1_2 76.2(9) . . ?
O13_2 Mo2_2 Mo6_2 31.9(7) . . ?
O13_2 Mo2_2 O1_2 84.7(12) . . ?
O13_2 Mo2_2 O2_2 74.6(9) . . ?
O13_2 Mo2_2 O9_2 152.8(13) . . ?
Mn1_2 Mo3_2 Mo5_2 60.3(3) . . ?
O1_2 Mo3_2 Mn1_2 35.8(4) . . ?
O1_2 Mo3_2 Mo5_2 88.9(6) . . ?
O4_2 Mo3_2 Mn1_2 35.6(5) . . ?
O4_2 Mo3_2 Mo5_2 44.2(5) . . ?
O4_2 Mo3_2 O1_2 71.1(7) . . ?
O10_2 Mo3_2 Mn1_2 72.3(7) . . ?
O10_2 Mo3_2 Mo5_2 119.6(8) . . ?
O10_2 Mo3_2 O1_2 70.0(9) . . ?
O10_2 Mo3_2 O4_2 75.4(8) . . ?
O14_2 Mo3_2 Mn1_2 121.8(16) . . ?
O14_2 Mo3_2 Mo5_2 137.3(17) . . ?
O14_2 Mo3_2 O1_2 86.4(16) . . ?
O14_2 Mo3_2 O4_2 157.4(17) . . ?
O14_2 Mo3_2 O10_2 98.4(17) . . ?
O14_2 Mo3_2 O32_2 101.8(18) . . ?
O15_2 Mo3_2 Mn1_2 130.3(16) . . ?
O15_2 Mo3_2 Mo5_2 92.0(15) . . ?
O15_2 Mo3_2 O1_2 159.1(18) . . ?
O15_2 Mo3_2 O4_2 95.3(16) . . ?
O15_2 Mo3_2 O10_2 91.6(17) . . ?
O15_2 Mo3_2 O14_2 106.7(19) . . ?
O15_2 Mo3_2 O32_2 103.8(18) . . ?
O32_2 Mo3_2 Mn1_2 77.9(9) . . ?
O32_2 Mo3_2 Mo5_2 35.7(7) . . ?
O32_2 Mo3_2 O1_2 88.9(12) . . ?
O32_2 Mo3_2 O4_2 77.3(8) . . ?
O32_2 Mo3_2 O10_2 149.7(11) . . ?
O4_2 Mo4_2 Mn1_2 35.3(5) . . ?
O5_2 Mo4_2 Mn1_2 35.6(5) . . ?
O5_2 Mo4_2 O4_2 70.8(6) . . ?
O10_2 Mo4_2 Mn1_2 72.0(7) . . ?
O10_2 Mo4_2 O4_2 75.2(8) . . ?
O10_2 Mo4_2 O5_2 73.2(8) . . ?
O16_2 Mo4_2 Mn1_2 131.9(16) . . ?
O16_2 Mo4_2 O4_2 164.2(18) . . ?
O16_2 Mo4_2 O5_2 96.7(16) . . ?
O16_2 Mo4_2 O10_2 92.3(17) . . ?
O16_2 Mo4_2 O17_2 106.4(19) . . ?
O16_2 Mo4_2 O18_2 99.6(17) . . ?
O17_2 Mo4_2 Mn1_2 121.0(16) . . ?
O17_2 Mo4_2 O4_2 85.8(16) . . ?
O17_2 Mo4_2 O5_2 156.6(16) . . ?
O17_2 Mo4_2 O10_2 101.6(17) . . ?
O17_2 Mo4_2 O18_2 102.9(18) . . ?
O18_2 Mo4_2 Mn1_2 78.3(9) . . ?
O18_2 Mo4_2 O4_2 86.9(12) . . ?
O18_2 Mo4_2 O5_2 76.3(8) . . ?
O18_2 Mo4_2 O10_2 148.4(11) . . ?
Mn1_2 Mo5_2 Mo8_2 60.6(3) . . ?
Mo3_2 Mo5_2 Mn1_2 59.8(3) . . ?
Mo3_2 Mo5_2 Mo8_2 120.3(4) . . ?
O4_2 Mo5_2 Mn1_2 35.4(5) . . ?
O4_2 Mo5_2 Mo3_2 43.8(5) . . ?
O4_2 Mo5_2 Mo8_2 85.4(6) . . ?
O4_2 Mo5_2 O6_2 71.1(6) . . ?
O6_2 Mo5_2 Mn1_2 35.8(5) . . ?
O6_2 Mo5_2 Mo3_2 84.4(6) . . ?
O6_2 Mo5_2 Mo8_2 44.0(5) . . ?
O29_2 Mo5_2 Mn1_2 128.5(16) . . ?
O29_2 Mo5_2 Mo3_2 125.1(16) . . ?
O29_2 Mo5_2 Mo8_2 91.7(14) . . ?
O29_2 Mo5_2 O4_2 160.7(18) . . ?
O29_2 Mo5_2 O6_2 93.6(16) . . ?
O29_2 Mo5_2 O30_2 102.1(17) . . ?
O29_2 Mo5_2 O31_2 105.8(19) . . ?
O29_2 Mo5_2 O32_2 92.1(16) . . ?
O30_2 Mo5_2 Mn1_2 78.1(9) . . ?
O30_2 Mo5_2 Mo3_2 129.5(11) . . ?
O30_2 Mo5_2 Mo8_2 32.9(7) . . ?
O30_2 Mo5_2 O4_2 85.7(12) . . ?
O30_2 Mo5_2 O6_2 75.1(9) . . ?
O30_2 Mo5_2 O32_2 154.0(13) . . ?
O31_2 Mo5_2 Mn1_2 125.6(16) . . ?
O31_2 Mo5_2 Mo3_2 88.5(14) . . ?
O31_2 Mo5_2 Mo8_2 128.3(16) . . ?
O31_2 Mo5_2 O4_2 90.8(15) . . ?
O31_2 Mo5_2 O6_2 159.9(17) . . ?
O31_2 Mo5_2 O30_2 95.4(17) . . ?
O31_2 Mo5_2 O32_2 101.6(16) . . ?
O32_2 Mo5_2 Mn1_2 76.0(9) . . ?
O32_2 Mo5_2 Mo3_2 33.2(7) . . ?
O32_2 Mo5_2 Mo8_2 126.5(11) . . ?
O32_2 Mo5_2 O4_2 74.6(8) . . ?
O32_2 Mo5_2 O6_2 82.5(11) . . ?
Mo2_2 Mo6_2 Mn1_2 59.3(3) . . ?
O2_2 Mo6_2 Mn1_2 35.1(5) . . ?
O2_2 Mo6_2 Mo2_2 44.6(4) . . ?
O6_2 Mo6_2 Mn1_2 35.1(5) . . ?
O6_2 Mo6_2 Mo2_2 86.7(6) . . ?
O6_2 Mo6_2 O2_2 69.9(6) . . ?
O13_2 Mo6_2 Mn1_2 75.9(9) . . ?
O13_2 Mo6_2 Mo2_2 33.3(7) . . ?
O13_2 Mo6_2 O2_2 75.5(8) . . ?
O13_2 Mo6_2 O6_2 86.9(12) . . ?
O13_2 Mo6_2 O24_2 147.4(11) . . ?
O22_2 Mo6_2 Mn1_2 129.6(16) . . ?
O22_2 Mo6_2 Mo2_2 88.1(14) . . ?
O22_2 Mo6_2 O2_2 94.6(16) . . ?
O22_2 Mo6_2 O6_2 162.1(18) . . ?
O22_2 Mo6_2 O13_2 98.0(17) . . ?
O22_2 Mo6_2 O24_2 93.6(17) . . ?
O23_2 Mo6_2 Mn1_2 126.7(18) . . ?
O23_2 Mo6_2 Mo2_2 136.4(18) . . ?
O23_2 Mo6_2 O2_2 161.8(19) . . ?
O23_2 Mo6_2 O6_2 92.0(18) . . ?
O23_2 Mo6_2 O13_2 103.2(18) . . ?
O23_2 Mo6_2 O22_2 104(2) . . ?
O23_2 Mo6_2 O24_2 103.5(18) . . ?
O24_2 Mo6_2 Mn1_2 73.3(7) . . ?
O24_2 Mo6_2 Mo2_2 117.7(8) . . ?
O24_2 Mo6_2 O2_2 73.3(8) . . ?
O24_2 Mo6_2 O6_2 73.8(8) . . ?
Mn1_1 Mo7_2 Mn1_2 4.6(3) . . ?
O2_2 Mo7_2 Mn1_1 33.6(5) . . ?
O2_2 Mo7_2 Mn1_2 35.8(4) . . ?
O3_2 Mo7_2 Mn1_1 39.0(5) . . ?
O3_2 Mo7_2 Mn1_2 35.8(5) . . ?
O3_2 Mo7_2 O2_2 71.3(7) . . ?
O21_2 Mo7_2 Mn1_1 72.4(9) . . ?
O21_2 Mo7_2 Mn1_2 75.4(9) . . ?
O21_2 Mo7_2 O2_2 88.0(12) . . ?
O21_2 Mo7_2 O3_2 73.5(9) . . ?
O21_2 Mo7_2 O24_2 148.1(11) . . ?
O24_2 Mo7_2 Mn1_1 78.1(7) . . ?
O24_2 Mo7_2 Mn1_2 74.5(7) . . ?
O24_2 Mo7_2 O2_2 73.5(8) . . ?
O24_2 Mo7_2 O3_2 76.1(8) . . ?
O25_2 Mo7_2 Mn1_1 120.4(16) . . ?
O25_2 Mo7_2 Mn1_2 123.6(16) . . ?
O25_2 Mo7_2 O2_2 88.2(16) . . ?
O25_2 Mo7_2 O3_2 159.4(17) . . ?
O25_2 Mo7_2 O21_2 103.6(19) . . ?
O25_2 Mo7_2 O24_2 101.5(18) . . ?
O25_2 Mo7_2 O26_2 102.5(19) . . ?
O26_2 Mo7_2 Mn1_1 137.1(17) . . ?
O26_2 Mo7_2 Mn1_2 133.7(17) . . ?
O26_2 Mo7_2 O2_2 165.3(19) . . ?
O26_2 Mo7_2 O3_2 98.1(17) . . ?
O26_2 Mo7_2 O21_2 99.0(18) . . ?
O26_2 Mo7_2 O24_2 94.3(18) . . ?
Mo5_2 Mo8_2 Mn1_2 59.6(3) . . ?
O3_2 Mo8_2 Mn1_2 35.3(4) . . ?
O3_2 Mo8_2 Mo5_2 86.3(6) . . ?
O6_2 Mo8_2 Mn1_2 35.1(5) . . ?
O6_2 Mo8_2 Mo5_2 44.1(5) . . ?
O6_2 Mo8_2 O3_2 70.3(7) . . ?
O24_2 Mo8_2 Mn1_2 73.8(7) . . ?
O24_2 Mo8_2 Mo5_2 118.4(8) . . ?
O24_2 Mo8_2 O3_2 75.4(9) . . ?
O24_2 Mo8_2 O6_2 74.5(8) . . ?
O27_2 Mo8_2 Mn1_2 133.2(17) . . ?
O27_2 Mo8_2 Mo5_2 92.9(15) . . ?
O27_2 Mo8_2 O3_2 164.3(19) . . ?
O27_2 Mo8_2 O6_2 98.4(17) . . ?
O27_2 Mo8_2 O24_2 91.3(17) . . ?
O27_2 Mo8_2 O28_2 105(2) . . ?
O27_2 Mo8_2 O30_2 100.3(17) . . ?
O28_2 Mo8_2 Mn1_2 121.4(17) . . ?
O28_2 Mo8_2 Mo5_2 135.6(18) . . ?
O28_2 Mo8_2 O3_2 86.3(17) . . ?
O28_2 Mo8_2 O6_2 156.5(18) . . ?
O28_2 Mo8_2 O24_2 101.7(18) . . ?
O28_2 Mo8_2 O30_2 102.3(18) . . ?
O30_2 Mo8_2 Mn1_2 77.8(9) . . ?
O30_2 Mo8_2 Mo5_2 33.7(7) . . ?
O30_2 Mo8_2 O3_2 87.7(12) . . ?
O30_2 Mo8_2 O6_2 76.0(8) . . ?
O30_2 Mo8_2 O24_2 149.5(11) . . ?
Mn1_1 Mo9_2 Mn1_2 4.7(3) . . ?
O3_2 Mo9_2 Mn1_1 38.6(5) . . ?
O3_2 Mo9_2 Mn1_2 35.8(5) . . ?
O3_2 Mo9_2 O5_2 71.7(6) . . ?
O5_2 Mo9_2 Mn1_1 33.2(5) . . ?
O5_2 Mo9_2 Mn1_2 35.9(4) . . ?
O18_2 Mo9_2 Mn1_1 81.9(9) . . ?
O18_2 Mo9_2 Mn1_2 78.6(9) . . ?
O18_2 Mo9_2 O3_2 87.1(12) . . ?
O18_2 Mo9_2 O5_2 76.1(8) . . ?
O18_2 Mo9_2 O21_2 153.1(13) . . ?
O19_2 Mo9_2 Mn1_1 120.4(15) . . ?
O19_2 Mo9_2 Mn1_2 124.0(15) . . ?
O19_2 Mo9_2 O3_2 157.2(17) . . ?
O19_2 Mo9_2 O5_2 88.7(15) . . ?
O19_2 Mo9_2 O18_2 99.6(17) . . ?
O19_2 Mo9_2 O21_2 94.1(17) . . ?
O20_2 Mo9_2 Mn1_1 130.9(17) . . ?
O20_2 Mo9_2 Mn1_2 127.6(17) . . ?
O20_2 Mo9_2 O3_2 92.4(17) . . ?
O20_2 Mo9_2 O5_2 162.4(18) . . ?
O20_2 Mo9_2 O18_2 96.3(17) . . ?
O20_2 Mo9_2 O19_2 108.3(19) . . ?
O20_2 Mo9_2 O21_2 101.2(17) . . ?
O21_2 Mo9_2 Mn1_1 71.1(9) . . ?
O21_2 Mo9_2 Mn1_2 74.5(9) . . ?
O21_2 Mo9_2 O3_2 72.0(9) . . ?
O21_2 Mo9_2 O5_2 81.2(11) . . ?
Mn1_1 O1_2 Mn1_2 8.0(4) . . ?
Mn1_1 O1_2 Mo1_2 94.2(9) . . ?
Mn1_1 O1_2 Mo2_2 95.8(8) . . ?
Mn1_1 O1_2 Mo3_2 106.4(8) . . ?
Mn1_2 O1_2 Mo1_2 100.3(9) . . ?
Mn1_2 O1_2 Mo2_2 100.6(8) . . ?
Mn1_2 O1_2 Mo3_2 99.9(8) . . ?
Mo2_2 O1_2 Mo1_2 93.2(8) . . ?
Mo2_2 O1_2 Mo3_2 152.1(10) . . ?
Mo3_2 O1_2 Mo1_2 101.6(8) . . ?
Mn1_1 O2_2 Mn1_2 7.0(4) . . ?
Mn1_1 O2_2 Mo2_2 97.7(8) . . ?
Mn1_1 O2_2 Mo6_2 108.1(9) . . ?
Mn1_1 O2_2 Mo7_2 100.1(8) . . ?
Mn1_2 O2_2 Mo2_2 100.1(8) . . ?
Mn1_2 O2_2 Mo6_2 101.3(9) . . ?
Mn1_2 O2_2 Mo7_2 99.2(8) . . ?
Mo2_2 O2_2 Mo6_2 90.5(7) . . ?
Mo2_2 O2_2 Mo7_2 157.7(10) . . ?
Mo6_2 O2_2 Mo7_2 96.7(8) . . ?
Mn1_1 O3_2 Mo7_2 95.7(8) . . ?
Mn1_1 O3_2 Mo8_2 107.3(8) . . ?
Mn1_1 O3_2 Mo9_2 96.6(7) . . ?
Mn1_2 O3_2 Mn1_1 7.7(4) . . ?
Mn1_2 O3_2 Mo7_2 101.2(9) . . ?
Mn1_2 O3_2 Mo8_2 101.3(8) . . ?
Mn1_2 O3_2 Mo9_2 101.3(8) . . ?
Mo7_2 O3_2 Mo8_2 94.1(8) . . ?
Mo9_2 O3_2 Mo7_2 95.8(8) . . ?
Mo9_2 O3_2 Mo8_2 153.0(10) . . ?
Mn1_1 O4_2 Mo3_2 99.6(9) . . ?
Mn1_1 O4_2 Mo4_2 96.6(7) . . ?
Mn1_1 O4_2 Mo5_2 106.9(8) . . ?
Mn1_2 O4_2 Mn1_1 5.3(4) . . ?
Mn1_2 O4_2 Mo3_2 101.6(9) . . ?
Mn1_2 O4_2 Mo4_2 101.3(8) . . ?
Mn1_2 O4_2 Mo5_2 101.8(8) . . ?
Mo3_2 O4_2 Mo4_2 94.9(8) . . ?
Mo3_2 O4_2 Mo5_2 92.0(7) . . ?
Mo5_2 O4_2 Mo4_2 154.0(11) . . ?
Mn1_1 O5_2 Mn1_2 6.9(5) . . ?
Mn1_1 O5_2 Mo1_2 97.4(8) . . ?
Mn1_1 O5_2 Mo4_2 107.5(9) . . ?
Mn1_1 O5_2 Mo9_2 102.1(9) . . ?
Mn1_2 O5_2 Mo1_2 100.9(8) . . ?
Mn1_2 O5_2 Mo4_2 101.0(9) . . ?
Mn1_2 O5_2 Mo9_2 100.2(8) . . ?
Mo4_2 O5_2 Mo1_2 97.2(8) . . ?
Mo9_2 O5_2 Mo1_2 154.8(11) . . ?
Mo9_2 O5_2 Mo4_2 92.1(7) . . ?
Mn1_1 O6_2 Mo5_2 105.7(7) . . ?
Mn1_1 O6_2 Mo6_2 97.8(7) . . ?
Mn1_1 O6_2 Mo8_2 103.7(9) . . ?
Mn1_2 O6_2 Mn1_1 4.9(4) . . ?
Mn1_2 O6_2 Mo5_2 101.1(8) . . ?
Mn1_2 O6_2 Mo6_2 102.7(8) . . ?
Mn1_2 O6_2 Mo8_2 102.6(9) . . ?
Mo6_2 O6_2 Mo5_2 152.6(11) . . ?
Mo8_2 O6_2 Mo5_2 91.9(7) . . ?
Mo8_2 O6_2 Mo6_2 96.1(8) . . ?
Mo1_2 O9_2 Mo2_2 116.7(14) . . ?
Mo1_2 O10_2 Mo3_2 114.2(12) . . ?
Mo4_2 O10_2 Mo1_2 108.9(11) . . ?
Mo4_2 O10_2 Mo3_2 104.2(10) . . ?
Mo6_2 O13_2 Mo2_2 114.8(13) . . ?
Mo4_2 O18_2 Mo9_2 112.5(13) . . ?
Mo7_2 O21_2 Mo9_2 114.3(14) . . ?
Mo7_2 O24_2 Mo6_2 111.2(11) . . ?
Mo8_2 O24_2 Mo6_2 107.2(10) . . ?
Mo8_2 O24_2 Mo7_2 106.5(11) . . ?
Mo8_2 O30_2 Mo5_2 113.4(13) . . ?
Mo3_2 O32_2 Mo5_2 111.1(13) . . ?
Mo1_3 Mn1_3 Mo6_3 120.93(7) . . ?
Mo1_3 Mn1_3 Mo8_3 172.50(7) . . ?
Mo3_3 Mn1_3 Mo1_3 63.34(5) . . ?
Mo3_3 Mn1_3 Mo6_3 113.09(7) . . ?
Mo3_3 Mn1_3 Mo8_3 121.49(6) . . ?
Mo5_3 Mn1_3 Mo1_3 123.70(7) . . ?
Mo5_3 Mn1_3 Mo3_3 60.72(5) . . ?
Mo5_3 Mn1_3 Mo6_3 87.00(6) . . ?
Mo5_3 Mn1_3 Mo8_3 60.78(4) . . ?
Mo6_3 Mn1_3 Mo8_3 63.67(5) . . ?
Mo9_3 Mn1_3 Mo1_3 86.84(6) . . ?
Mo9_3 Mn1_3 Mo3_3 124.03(7) . . ?
Mo9_3 Mn1_3 Mo5_3 119.70(7) . . ?
Mo9_3 Mn1_3 Mo6_3 122.87(7) . . ?
Mo9_3 Mn1_3 Mo8_3 85.66(5) . . ?
O1_3 Mn1_3 Mo1_3 44.4(2) . . ?
O1_3 Mn1_3 Mo3_3 43.3(3) . . ?
O1_3 Mn1_3 Mo5_3 94.2(2) . . ?
O1_3 Mn1_3 Mo6_3 90.2(3) . . ?
O1_3 Mn1_3 Mo8_3 143.1(2) . . ?
O1_3 Mn1_3 Mo9_3 131.2(2) . . ?
O1_3 Mn1_3 O5_3 88.0(3) . . ?
O2_3 Mn1_3 Mo1_3 90.3(3) . . ?
O2_3 Mn1_3 Mo3_3 128.4(3) . . ?
O2_3 Mn1_3 Mo5_3 129.8(3) . . ?
O2_3 Mn1_3 Mo6_3 42.8(3) . . ?
O2_3 Mn1_3 Mo8_3 90.3(2) . . ?
O2_3 Mn1_3 Mo9_3 95.3(3) . . ?
O2_3 Mn1_3 O1_3 86.3(4) . . ?
O2_3 Mn1_3 O3_3 87.2(4) . . ?
O2_3 Mn1_3 O5_3 100.3(4) . . ?
O3_3 Mn1_3 Mo1_3 128.9(2) . . ?
O3_3 Mn1_3 Mo3_3 144.2(3) . . ?
O3_3 Mn1_3 Mo5_3 95.2(2) . . ?
O3_3 Mn1_3 Mo6_3 89.6(3) . . ?
O3_3 Mn1_3 Mo8_3 43.6(2) . . ?
O3_3 Mn1_3 Mo9_3 42.9(2) . . ?
O3_3 Mn1_3 O1_3 170.6(3) . . ?
O3_3 Mn1_3 O5_3 86.5(3) . . ?
O4_3 Mn1_3 Mo1_3 90.1(2) . . ?
O4_3 Mn1_3 Mo3_3 44.0(3) . . ?
O4_3 Mn1_3 Mo5_3 43.5(2) . . ?
O4_3 Mn1_3 Mo6_3 129.9(3) . . ?
O4_3 Mn1_3 Mo8_3 90.6(3) . . ?
O4_3 Mn1_3 Mo9_3 94.6(3) . . ?
O4_3 Mn1_3 O1_3 87.1(4) . . ?
O4_3 Mn1_3 O2_3 170.1(4) . . ?
O4_3 Mn1_3 O3_3 100.2(4) . . ?
O4_3 Mn1_3 O5_3 86.9(4) . . ?
O5_3 Mn1_3 Mo1_3 43.9(2) . . ?
O5_3 Mn1_3 Mo3_3 90.1(3) . . ?
O5_3 Mn1_3 Mo5_3 129.9(3) . . ?
O5_3 Mn1_3 Mo6_3 143.1(3) . . ?
O5_3 Mn1_3 Mo8_3 128.7(2) . . ?
O5_3 Mn1_3 Mo9_3 43.7(2) . . ?
O6_3 Mn1_3 Mo1_3 144.3(2) . . ?
O6_3 Mn1_3 Mo3_3 91.5(2) . . ?
O6_3 Mn1_3 Mo5_3 44.1(2) . . ?
O6_3 Mn1_3 Mo6_3 43.8(2) . . ?
O6_3 Mn1_3 Mo8_3 43.2(2) . . ?
O6_3 Mn1_3 Mo9_3 128.9(2) . . ?
O6_3 Mn1_3 O1_3 99.9(3) . . ?
O6_3 Mn1_3 O2_3 86.3(4) . . ?
O6_3 Mn1_3 O3_3 86.4(3) . . ?
O6_3 Mn1_3 O4_3 87.6(3) . . ?
O6_3 Mn1_3 O5_3 170.1(4) . . ?
O1_3 Mo1_3 Mn1_3 36.3(2) . . ?
O5_3 Mo1_3 Mn1_3 36.3(2) . . ?
O5_3 Mo1_3 O1_3 72.3(3) . . ?
O7_3 Mo1_3 Mn1_3 131.9(4) . . ?
O7_3 Mo1_3 O1_3 95.9(4) . . ?
O7_3 Mo1_3 O5_3 163.4(5) . . ?
O7_3 Mo1_3 O9_3 99.0(6) . . ?
O7_3 Mo1_3 O10_3 91.5(6) . . ?
O8_3 Mo1_3 Mn1_3 122.6(4) . . ?
O8_3 Mo1_3 O1_3 158.9(5) . . ?
O8_3 Mo1_3 O5_3 86.8(5) . . ?
O8_3 Mo1_3 O7_3 105.2(5) . . ?
O8_3 Mo1_3 O9_3 102.8(6) . . ?
O8_3 Mo1_3 O10_3 103.7(6) . . ?
O9_3 Mo1_3 Mn1_3 77.1(3) . . ?
O9_3 Mo1_3 O1_3 74.9(4) . . ?
O9_3 Mo1_3 O5_3 89.3(4) . . ?
O9_3 Mo1_3 O10_3 147.8(4) . . ?
O10_3 Mo1_3 Mn1_3 73.3(3) . . ?
O10_3 Mo1_3 O1_3 73.8(3) . . ?
O10_3 Mo1_3 O5_3 74.2(4) . . ?
Mo6_3 Mo2_3 Mn1_3 59.90(5) . . ?
O1_3 Mo2_3 Mn1_3 35.9(2) . . ?
O1_3 Mo2_3 Mo6_3 84.8(2) . . ?
O2_3 Mo2_3 Mn1_3 35.3(2) . . ?
O2_3 Mo2_3 Mo6_3 44.0(2) . . ?
O2_3 Mo2_3 O1_3 71.2(3) . . ?
O9_3 Mo2_3 Mn1_3 76.4(3) . . ?
O9_3 Mo2_3 Mo6_3 126.6(4) . . ?
O9_3 Mo2_3 O1_3 75.1(4) . . ?
O9_3 Mo2_3 O2_3 82.6(4) . . ?
O9_3 Mo2_3 O13_3 152.1(5) . . ?
O11_3 Mo2_3 Mn1_3 125.7(5) . . ?
O11_3 Mo2_3 Mo6_3 129.4(4) . . ?
O11_3 Mo2_3 O1_3 90.2(5) . . ?
O11_3 Mo2_3 O2_3 160.0(5) . . ?
O11_3 Mo2_3 O9_3 100.1(6) . . ?
O11_3 Mo2_3 O13_3 96.4(5) . . ?
O12_3 Mo2_3 Mn1_3 128.3(5) . . ?
O12_3 Mo2_3 Mo6_3 88.8(5) . . ?
O12_3 Mo2_3 O1_3 162.9(5) . . ?
O12_3 Mo2_3 O2_3 93.3(5) . . ?
O12_3 Mo2_3 O9_3 96.4(6) . . ?
O12_3 Mo2_3 O11_3 106.0(7) . . ?
O12_3 Mo2_3 O13_3 100.6(6) . . ?
O13_3 Mo2_3 Mn1_3 75.7(3) . . ?
O13_3 Mo2_3 Mo6_3 33.0(3) . . ?
O13_3 Mo2_3 O1_3 82.5(4) . . ?
O13_3 Mo2_3 O2_3 74.5(4) . . ?
Mn1_3 Mo3_3 Mo5_3 59.53(4) . . ?
O1_3 Mo3_3 Mn1_3 36.2(2) . . ?
O1_3 Mo3_3 Mo5_3 87.5(2) . . ?
O1_3 Mo3_3 O4_3 71.7(3) . . ?
O4_3 Mo3_3 Mn1_3 35.7(2) . . ?
O4_3 Mo3_3 Mo5_3 43.8(2) . . ?
O10_3 Mo3_3 Mn1_3 73.2(3) . . ?
O10_3 Mo3_3 Mo5_3 117.8(3) . . ?
O10_3 Mo3_3 O1_3 74.3(4) . . ?
O10_3 Mo3_3 O4_3 74.1(3) . . ?
O14_3 Mo3_3 Mn1_3 123.3(5) . . ?
O14_3 Mo3_3 Mo5_3 137.9(5) . . ?
O14_3 Mo3_3 O1_3 87.3(5) . . ?
O14_3 Mo3_3 O4_3 159.0(5) . . ?
O14_3 Mo3_3 O10_3 100.8(5) . . ?
O14_3 Mo3_3 O15_3 106.2(7) . . ?
O14_3 Mo3_3 O32_3 103.4(6) . . ?
O15_3 Mo3_3 Mn1_3 129.8(5) . . ?
O15_3 Mo3_3 Mo5_3 90.1(4) . . ?
O15_3 Mo3_3 O1_3 162.0(6) . . ?
O15_3 Mo3_3 O4_3 94.4(6) . . ?
O15_3 Mo3_3 O10_3 91.2(6) . . ?
O15_3 Mo3_3 O32_3 100.3(6) . . ?
O32_3 Mo3_3 Mn1_3 77.3(3) . . ?
O32_3 Mo3_3 Mo5_3 34.6(3) . . ?
O32_3 Mo3_3 O1_3 87.7(4) . . ?
O32_3 Mo3_3 O4_3 76.3(4) . . ?
O32_3 Mo3_3 O10_3 148.9(4) . . ?
Mn1_3 Mo4_3 Mo9_3 59.25(5) . . ?
O4_3 Mo4_3 Mn1_3 35.5(2) . . ?
O4_3 Mo4_3 Mo9_3 86.6(2) . . ?
O5_3 Mo4_3 Mn1_3 35.9(2) . . ?
O5_3 Mo4_3 Mo9_3 43.7(2) . . ?
O5_3 Mo4_3 O4_3 71.2(3) . . ?
O10_3 Mo4_3 Mn1_3 72.6(3) . . ?
O10_3 Mo4_3 Mo9_3 117.5(3) . . ?
O10_3 Mo4_3 O4_3 73.4(4) . . ?
O10_3 Mo4_3 O5_3 73.8(3) . . ?
O16_3 Mo4_3 Mn1_3 132.6(5) . . ?
O16_3 Mo4_3 Mo9_3 91.9(5) . . ?
O16_3 Mo4_3 O4_3 164.1(5) . . ?
O16_3 Mo4_3 O5_3 96.9(5) . . ?
O16_3 Mo4_3 O10_3 93.5(5) . . ?
O16_3 Mo4_3 O17_3 104.5(7) . . ?
O16_3 Mo4_3 O18_3 100.1(5) . . ?
O17_3 Mo4_3 Mn1_3 122.6(5) . . ?
O17_3 Mo4_3 Mo9_3 135.6(5) . . ?
O17_3 Mo4_3 O4_3 87.5(5) . . ?
O17_3 Mo4_3 O5_3 158.5(5) . . ?
O17_3 Mo4_3 O10_3 102.6(5) . . ?
O17_3 Mo4_3 O18_3 101.5(6) . . ?
O18_3 Mo4_3 Mn1_3 77.2(3) . . ?
O18_3 Mo4_3 Mo9_3 34.3(3) . . ?
O18_3 Mo4_3 O4_3 87.5(4) . . ?
O18_3 Mo4_3 O5_3 76.1(4) . . ?
O18_3 Mo4_3 O10_3 148.2(4) . . ?
Mn1_3 Mo5_3 Mo3_3 59.75(5) . . ?
Mn1_3 Mo5_3 Mo8_3 59.87(4) . . ?
Mo3_3 Mo5_3 Mo8_3 119.63(5) . . ?
O4_3 Mo5_3 Mn1_3 35.7(2) . . ?
O4_3 Mo5_3 Mo3_3 44.3(2) . . ?
O4_3 Mo5_3 Mo8_3 84.2(2) . . ?
O4_3 Mo5_3 O6_3 71.3(3) . . ?
O6_3 Mo5_3 Mn1_3 35.6(2) . . ?
O6_3 Mo5_3 Mo3_3 84.50(19) . . ?
O6_3 Mo5_3 Mo8_3 43.78(19) . . ?
O29_3 Mo5_3 Mn1_3 128.1(4) . . ?
O29_3 Mo5_3 Mo3_3 127.8(4) . . ?
O29_3 Mo5_3 Mo8_3 90.4(4) . . ?
O29_3 Mo5_3 O4_3 162.2(5) . . ?
O29_3 Mo5_3 O6_3 93.1(4) . . ?
O29_3 Mo5_3 O30_3 101.1(5) . . ?
O29_3 Mo5_3 O31_3 104.9(6) . . ?
O29_3 Mo5_3 O32_3 94.8(5) . . ?
O30_3 Mo5_3 Mn1_3 76.7(3) . . ?
O30_3 Mo5_3 Mo3_3 127.7(3) . . ?
O30_3 Mo5_3 Mo8_3 32.6(3) . . ?
O30_3 Mo5_3 O4_3 83.4(4) . . ?
O30_3 Mo5_3 O6_3 74.4(3) . . ?
O30_3 Mo5_3 O32_3 153.3(4) . . ?
O31_3 Mo5_3 Mn1_3 127.0(4) . . ?
O31_3 Mo5_3 Mo3_3 89.0(4) . . ?
O31_3 Mo5_3 Mo8_3 128.5(5) . . ?
O31_3 Mo5_3 O4_3 91.7(5) . . ?
O31_3 Mo5_3 O6_3 161.1(5) . . ?
O31_3 Mo5_3 O30_3 96.0(6) . . ?
O31_3 Mo5_3 O32_3 100.5(6) . . ?
O32_3 Mo5_3 Mn1_3 76.6(3) . . ?
O32_3 Mo5_3 Mo3_3 33.0(3) . . ?
O32_3 Mo5_3 Mo8_3 127.3(3) . . ?
O32_3 Mo5_3 O4_3 75.4(4) . . ?
O32_3 Mo5_3 O6_3 83.6(4) . . ?
Mo2_3 Mo6_3 Mn1_3 60.23(5) . . ?
O2_3 Mo6_3 Mn1_3 35.5(2) . . ?
O2_3 Mo6_3 Mo2_3 44.3(2) . . ?
O2_3 Mo6_3 O6_3 70.6(3) . . ?
O6_3 Mo6_3 Mn1_3 35.34(19) . . ?
O6_3 Mo6_3 Mo2_3 87.67(19) . . ?
O13_3 Mo6_3 Mn1_3 76.8(4) . . ?
O13_3 Mo6_3 Mo2_3 34.6(3) . . ?
O13_3 Mo6_3 O2_3 76.3(4) . . ?
O13_3 Mo6_3 O6_3 87.0(4) . . ?
O13_3 Mo6_3 O24_3 148.9(4) . . ?
O22_3 Mo6_3 Mn1_3 133.0(4) . . ?
O22_3 Mo6_3 Mo2_3 91.6(4) . . ?
O22_3 Mo6_3 O2_3 97.9(5) . . ?
O22_3 Mo6_3 O6_3 163.9(5) . . ?
O22_3 Mo6_3 O13_3 101.5(6) . . ?
O22_3 Mo6_3 O23_3 104.3(6) . . ?
O22_3 Mo6_3 O24_3 93.4(5) . . ?
O23_3 Mo6_3 Mn1_3 121.9(4) . . ?
O23_3 Mo6_3 Mo2_3 138.5(4) . . ?
O23_3 Mo6_3 O2_3 157.2(5) . . ?
O23_3 Mo6_3 O6_3 86.6(5) . . ?
O23_3 Mo6_3 O13_3 104.1(5) . . ?
O23_3 Mo6_3 O24_3 98.4(5) . . ?
O24_3 Mo6_3 Mn1_3 73.1(2) . . ?
O24_3 Mo6_3 Mo2_3 119.0(2) . . ?
O24_3 Mo6_3 O2_3 74.8(3) . . ?
O24_3 Mo6_3 O6_3 73.0(3) . . ?
Mn1_3 Mo7_3 Mo9_3 59.09(5) . . ?
O2_3 Mo7_3 Mn1_3 35.4(2) . . ?
O2_3 Mo7_3 Mo9_3 86.8(2) . . ?
O3_3 Mo7_3 Mn1_3 35.4(2) . . ?
O3_3 Mo7_3 Mo9_3 43.0(2) . . ?
O3_3 Mo7_3 O2_3 70.7(3) . . ?
O21_3 Mo7_3 Mn1_3 76.5(3) . . ?
O21_3 Mo7_3 Mo9_3 34.9(3) . . ?
O21_3 Mo7_3 O2_3 86.8(4) . . ?
O21_3 Mo7_3 O3_3 75.6(4) . . ?
O21_3 Mo7_3 O24_3 147.9(4) . . ?
O24_3 Mo7_3 Mn1_3 72.9(2) . . ?
O24_3 Mo7_3 Mo9_3 117.0(3) . . ?
O24_3 Mo7_3 O2_3 73.6(3) . . ?
O24_3 Mo7_3 O3_3 74.1(3) . . ?
O25_3 Mo7_3 Mn1_3 122.6(4) . . ?
O25_3 Mo7_3 Mo9_3 137.4(4) . . ?
O25_3 Mo7_3 O2_3 87.3(5) . . ?
O25_3 Mo7_3 O3_3 158.0(5) . . ?
O25_3 Mo7_3 O21_3 102.7(5) . . ?
O25_3 Mo7_3 O24_3 101.5(5) . . ?
O25_3 Mo7_3 O26_3 103.8(6) . . ?
O26_3 Mo7_3 Mn1_3 133.2(4) . . ?
O26_3 Mo7_3 Mo9_3 91.8(4) . . ?
O26_3 Mo7_3 O2_3 164.6(4) . . ?
O26_3 Mo7_3 O3_3 98.0(5) . . ?
O26_3 Mo7_3 O21_3 100.7(5) . . ?
O26_3 Mo7_3 O24_3 93.6(4) . . ?
Mn1_3 Mo8_3 Mo5_3 59.35(4) . . ?
O3_3 Mo8_3 Mn1_3 35.8(2) . . ?
O3_3 Mo8_3 Mo5_3 87.6(2) . . ?
O6_3 Mo8_3 Mn1_3 35.2(2) . . ?
O6_3 Mo8_3 Mo5_3 44.2(2) . . ?
O6_3 Mo8_3 O3_3 70.7(3) . . ?
O24_3 Mo8_3 Mn1_3 73.0(2) . . ?
O24_3 Mo8_3 Mo5_3 117.2(2) . . ?
O24_3 Mo8_3 O3_3 73.4(3) . . ?
O24_3 Mo8_3 O6_3 73.2(3) . . ?
O27_3 Mo8_3 Mn1_3 131.5(3) . . ?
O27_3 Mo8_3 Mo5_3 92.7(3) . . ?
O27_3 Mo8_3 O3_3 161.3(4) . . ?
O27_3 Mo8_3 O6_3 96.7(4) . . ?
O27_3 Mo8_3 O24_3 89.9(4) . . ?
O27_3 Mo8_3 O30_3 102.0(5) . . ?
O28_3 Mo8_3 Mn1_3 123.1(3) . . ?
O28_3 Mo8_3 Mo5_3 137.5(4) . . ?
O28_3 Mo8_3 O3_3 87.5(4) . . ?
O28_3 Mo8_3 O6_3 158.2(4) . . ?
O28_3 Mo8_3 O24_3 101.6(4) . . ?
O28_3 Mo8_3 O27_3 104.6(5) . . ?
O28_3 Mo8_3 O30_3 103.8(5) . . ?
O30_3 Mo8_3 Mn1_3 77.0(3) . . ?
O30_3 Mo8_3 Mo5_3 33.9(3) . . ?
O30_3 Mo8_3 O3_3 88.6(4) . . ?
O30_3 Mo8_3 O6_3 76.0(3) . . ?
O30_3 Mo8_3 O24_3 148.1(4) . . ?
Mn1_3 Mo9_3 Mo4_3 60.22(5) . . ?
Mn1_3 Mo9_3 Mo7_3 60.44(5) . . ?
Mo4_3 Mo9_3 Mo7_3 120.66(5) . . ?
O3_3 Mo9_3 Mn1_3 36.1(2) . . ?
O3_3 Mo9_3 Mo4_3 85.5(2) . . ?
O3_3 Mo9_3 Mo7_3 44.0(2) . . ?
O3_3 Mo9_3 O5_3 72.6(3) . . ?
O5_3 Mo9_3 Mn1_3 36.5(2) . . ?
O5_3 Mo9_3 Mo4_3 43.9(2) . . ?
O5_3 Mo9_3 Mo7_3 85.6(2) . . ?
O18_3 Mo9_3 Mn1_3 77.6(3) . . ?
O18_3 Mo9_3 Mo4_3 33.5(3) . . ?
O18_3 Mo9_3 Mo7_3 128.7(3) . . ?
O18_3 Mo9_3 O3_3 84.7(4) . . ?
O18_3 Mo9_3 O5_3 75.6(4) . . ?
O18_3 Mo9_3 O21_3 154.3(4) . . ?
O19_3 Mo9_3 Mn1_3 125.3(4) . . ?
O19_3 Mo9_3 Mo4_3 87.5(4) . . ?
O19_3 Mo9_3 Mo7_3 127.7(5) . . ?
O19_3 Mo9_3 O3_3 159.7(4) . . ?
O19_3 Mo9_3 O5_3 89.3(4) . . ?
O19_3 Mo9_3 O18_3 99.7(6) . . ?
O19_3 Mo9_3 O20_3 107.0(5) . . ?
O19_3 Mo9_3 O21_3 94.4(5) . . ?
O20_3 Mo9_3 Mn1_3 127.7(4) . . ?
O20_3 Mo9_3 Mo4_3 129.7(5) . . ?
O20_3 Mo9_3 Mo7_3 88.3(4) . . ?
O20_3 Mo9_3 O3_3 92.0(4) . . ?
O20_3 Mo9_3 O5_3 163.0(5) . . ?
O20_3 Mo9_3 O18_3 96.2(6) . . ?
O20_3 Mo9_3 O21_3 100.1(6) . . ?
O21_3 Mo9_3 Mn1_3 76.7(3) . . ?
O21_3 Mo9_3 Mo4_3 127.1(3) . . ?
O21_3 Mo9_3 Mo7_3 33.4(3) . . ?
O21_3 Mo9_3 O3_3 75.0(3) . . ?
O21_3 Mo9_3 O5_3 83.3(4) . . ?
Mn1_3 O1_3 Mo1_3 99.3(4) . . ?
Mn1_3 O1_3 Mo2_3 100.9(4) . . ?
Mn1_3 O1_3 Mo3_3 100.5(4) . . ?
Mo2_3 O1_3 Mo1_3 92.5(3) . . ?
Mo3_3 O1_3 Mo1_3 96.6(3) . . ?
Mo3_3 O1_3 Mo2_3 155.1(4) . . ?
Mn1_3 O2_3 Mo2_3 101.6(4) . . ?
Mn1_3 O2_3 Mo6_3 101.7(4) . . ?
Mn1_3 O2_3 Mo7_3 100.1(3) . . ?
Mo2_3 O2_3 Mo7_3 155.3(4) . . ?
Mo6_3 O2_3 Mo2_3 91.7(3) . . ?
Mo6_3 O2_3 Mo7_3 95.4(3) . . ?
Mn1_3 O3_3 Mo7_3 101.6(4) . . ?
Mn1_3 O3_3 Mo8_3 100.5(3) . . ?
Mn1_3 O3_3 Mo9_3 101.1(3) . . ?
Mo7_3 O3_3 Mo8_3 96.4(3) . . ?
Mo9_3 O3_3 Mo7_3 93.0(3) . . ?
Mo9_3 O3_3 Mo8_3 154.1(4) . . ?
Mn1_3 O4_3 Mo3_3 100.3(4) . . ?
Mn1_3 O4_3 Mo4_3 100.5(4) . . ?
Mn1_3 O4_3 Mo5_3 100.8(3) . . ?
Mo3_3 O4_3 Mo4_3 96.8(3) . . ?
Mo5_3 O4_3 Mo3_3 91.9(3) . . ?
Mo5_3 O4_3 Mo4_3 155.1(5) . . ?
Mn1_3 O5_3 Mo1_3 99.8(3) . . ?
Mn1_3 O5_3 Mo4_3 101.0(4) . . ?
Mn1_3 O5_3 Mo9_3 99.8(3) . . ?
Mo4_3 O5_3 Mo1_3 96.8(3) . . ?
Mo9_3 O5_3 Mo1_3 156.2(4) . . ?
Mo9_3 O5_3 Mo4_3 92.4(3) . . ?
Mn1_3 O6_3 Mo5_3 100.3(3) . . ?
Mn1_3 O6_3 Mo6_3 100.9(3) . . ?
Mn1_3 O6_3 Mo8_3 101.6(4) . . ?
Mo5_3 O6_3 Mo6_3 154.5(4) . . ?
Mo8_3 O6_3 Mo5_3 92.1(3) . . ?
Mo8_3 O6_3 Mo6_3 97.5(3) . . ?
Mo1_3 O7_3 Na4 131.8(8) . . ?
Mo1_3 O9_3 Mo2_3 114.0(6) . . ?
Mo1_3 O10_3 Mo3_3 108.9(5) . . ?
Mo1_3 O10_3 Mo4_3 107.9(4) . . ?
Mo3_3 O10_3 Mo4_3 108.8(4) . . ?
Mo2_3 O11_3 Na4 139.5(8) . . ?
Mo6_3 O13_3 Mo2_3 112.4(5) . . ?
Mo3_3 O14_3 Na4 139.2(8) . . ?
Mo4_3 O18_3 Mo9_3 112.2(5) . . ?
Mo9_3 O20_3 Na2 135.5(9) . . ?
Mo7_3 O21_3 Mo9_3 111.8(5) . . ?
Mo6_3 O23_3 Na3 139.7(6) . . ?
Mo6_3 O24_3 Mo8_3 109.3(4) . . ?
Mo7_3 O24_3 Mo6_3 108.6(4) . . ?
Mo7_3 O24_3 Mo8_3 108.5(4) . . ?
Mo7_3 O26_3 Na2 130.2(9) . . ?
Na3 O27_3 Na3 81.1(4) . 3_556 ?
Mo8_3 O27_3 Na3 146.9(5) . 3_556 ?
Mo8_3 O27_3 Na3 128.9(5) . . ?
Mo8_3 O28_3 Na2 141.7(8) . . ?
Mo5_3 O29_3 Na3 132.6(5) . . ?
Mo8_3 O30_3 Mo5_3 113.6(5) . . ?
Mo3_3 O32_3 Mo5_3 112.4(6) . . ?

loop_
_geom_bond_atom_site_label_1
_geom_bond_atom_site_label_2
_geom_bond_distance
_geom_bond_site_symmetry_2
_geom_bond_publ_flag
O3H C3H 1.418(19) . ?
O3H Na3 2.437(11) . ?
O3A C3A 1.46(2) . ?
O3A Na3 2.423(13) . ?
O1B C4A 1.47(2) . ?
O1B C1B 1.52(3) . ?
O4F C4F 1.48(2) . ?
O4F C5F 1.42(2) . ?
O4H C4H 1.47(2) . ?
O4H C5H 1.44(2) . ?
O4A C4A 1.39(2) . ?
O4A C5A 1.49(2) . ?
C2D H2D 1.0000 . ?
C2D C1D 1.52(2) . ?
C2D O2D 1.44(2) . ?
C2D C3D 1.47(2) . ?
O1E C4H 1.374(19) . ?
O1E C1E 1.427(19) 4_566 ?
O2F C2F 1.44(2) . ?
O1F C1F 1.41(2) . ?
O1F C4E 1.44(2) . ?
O1G C4F 1.434(17) . ?
O1G C1G 1.436(19) . ?
O3F C3F 1.35(2) . ?
C4D H4D 1.0000 . ?
C4D O1A 1.38(2) 4_566 ?
C4D O4D 1.46(2) . ?
C4D C3D 1.50(3) . ?
O1A C1A 1.499(19) . ?
O2A C2A 1.45(2) . ?
C1C H1C 1.0000 . ?
C1C O1C 1.44(2) . ?
C1C C2C 1.54(2) . ?
C1C C5C 1.47(3) . ?
O1D C1D 1.464(17) . ?
O1D C4C 1.376(19) . ?
O2G C2G 1.40(2) . ?
C3H H3H 1.0000 . ?
C3H C4H 1.56(2) . ?
C3H C2H 1.55(2) . ?
O4E C5E 1.46(2) . ?
O4E C4E 1.43(2) . ?
O4D C5D 1.41(2) . ?
C4H H4H 1.0000 . ?
C1D H1D 1.0000 . ?
C1D C5D 1.53(2) . ?
O1C C4B 1.51(3) . ?
C2E H2E 1.0000 . ?
C2E C3E 1.56(2) . ?
C2E C1E 1.46(2) . ?
C2E O2E 1.446(19) . ?
C4A H4A 1.0000 . ?
C4A C3A 1.52(2) . ?
C2H H2H 1.0000 . ?
C2H C1H 1.52(2) . ?
C2H O2H 1.44(2) . ?
C4F H4F 1.0000 . ?
C4F C3F 1.60(2) . ?
O4G C5G 1.47(2) . ?
O4G C4G 1.43(2) . ?
C1F H1F 1.0000 . ?
C1F C5F 1.50(2) . ?
C1F C2F 1.56(2) . ?
C2G H2G 1.0000 . ?
C2G C3G 1.53(3) . ?
C2G C1G 1.52(3) . ?
O1H C1H 1.426(19) . ?
O1H C4G 1.41(2) . ?
C2A H2A 1.0000 . ?
C2A C3A 1.48(2) . ?
C2A C1A 1.52(3) . ?
C3A H3A 1.0000 . ?
C3D H3D 1.0000 . ?
C3D O3D 1.47(2) . ?
C3E H3E 1.0000 . ?
C3E O3E 1.46(2) . ?
C3E C4E 1.46(3) . ?
C3G H3G 1.0000 . ?
C3G C4G 1.47(3) . ?
C3G O3G 1.42(3) . ?
C1A H1A 1.0000 . ?
C1A C5A 1.48(3) . ?
O3C C3C 1.48(2) . ?
O4C C5C 1.40(2) . ?
O4C C4C 1.40(2) . ?
C5F H5F 1.0000 . ?
C5F C6F 1.48(3) . ?
C6D H6DA 0.9900 . ?
C6D H6DB 0.9900 . ?
C6D C5D 1.41(3) . ?
C6D O5D 1.41(3) . ?
C5H H5H 1.0000 . ?
C5H C1H 1.53(2) . ?
C5H C6H 1.52(3) . ?
O5A C6A 1.38(3) . ?
C6E H6EA 0.9900 . ?
C6E H6EB 0.9900 . ?
C6E C5E 1.60(3) . ?
C6E O5E 1.31(4) . ?
C5G H5G 1.0000 . ?
C5G C1G 1.56(3) . ?
C5G C6G 1.41(3) . ?
O3D Na1 2.743(18) . ?
C1G H1G 1.0000 . ?
C1H H1H 1.0000 . ?
C2F H2F 1.0000 . ?
C2F C3F 1.54(2) . ?
C1E H1E 1.0000 . ?
C1E C5E 1.45(2) . ?
C2C H2C 1.0000 . ?
C2C C3C 1.48(2) . ?
C2C O2C 1.41(2) . ?
C4G H4G 1.0000 . ?
C5E H5E 1.0000 . ?
C1B H1B 1.0000 . ?
C1B C2B 1.66(3) . ?
C1B C5B 1.41(3) . ?
C5A H5A 1.0000 . ?
C5A C6A 1.57(3) . ?
C6A H6AA 0.9900 . ?
C6A H6AB 0.9900 . ?
C5C H5C 1.0000 . ?
C5C C6C 1.49(3) . ?
C6H H6HA 0.9900 . ?
C6H H6HB 0.9900 . ?
C6H O5H 1.35(3) . ?
C4C H4C 1.0000 . ?
C4C C3C 1.52(2) . ?
C3C H3C 1.0000 . ?
C4E H4E 1.0000 . ?
C5D H5D 1.0000 . ?
C6G H6GA 0.9900 . ?
C6G H6GB 0.9900 . ?
C6G O5G 1.43(3) . ?
C3F H3F 1.0000 . ?
C6F H6FA 0.9900 . ?
C6F H6FB 0.9900 . ?
C6F O5F 1.27(3) . ?
C6C H6CA 0.9900 . ?
C6C H6CB 0.9900 . ?
C6C O5C 1.26(3) . ?
C4B H4B 1.0000 . ?
C4B C3B 1.59(4) . ?
C4B O4B 1.52(3) . ?
C2B H2B 1.0000 . ?
C2B C3B 1.61(4) . ?
C2B O2B 1.41(3) . ?
C3B H3B 1.0000 . ?
C3B O3B 1.32(3) . ?
O4B C5B 1.45(3) . ?
O5B Na4 2.51(3) . ?
O5B C6B 1.47(3) . ?
C5B H5B 1.0000 . ?
C5B C6B 1.45(3) . ?
Na3 Na3 3.322(12) 3_556 ?
Na3 O3W 2.351(13) . ?
Na3 O23_3 2.528(13) . ?
Na3 O27_3 2.690(11) 3_556 ?
Na3 O27_3 2.408(11) . ?
Na3 O29_3 2.389(13) . ?
Na4 O2W 2.65(3) . ?
Na4 O7_3 2.50(2) . ?
Na4 O11_3 2.35(2) . ?
Na4 O14_3 2.66(2) . ?
C6B H6BA 0.9900 . ?
C6B H6BB 0.9900 . ?
Na2 O1W 2.13(4) . ?
Na2 O20_3 2.50(3) . ?
Na2 O26_3 2.46(3) . ?
Na2 O28_3 2.45(3) . ?
Na1 Na1 2.86(3) 3 ?
Mn1_1 O1_1 1.894(8) . ?
Mn1_1 O2_1 1.912(5) . ?
Mn1_1 O3_1 1.904(8) . ?
Mn1_1 O4_1 1.889(5) . ?
Mn1_1 O5_1 1.920(6) . ?
Mn1_1 O6_1 1.883(6) . ?
Mn1_1 O1_2 1.82(2) . ?
Mn1_1 O2_2 1.743(18) . ?
Mn1_1 O3_2 1.96(2) . ?
Mn1_1 O4_2 2.083(19) . ?
Mn1_1 O5_2 1.750(18) . ?
Mn1_1 O6_2 2.107(18) . ?
Mo1_1 O1_1 2.2204 . ?
Mo1_1 O5_1 2.2906 . ?
Mo1_1 O7_1 1.7115 . ?
Mo1_1 O8_1 1.7255 . ?
Mo1_1 O9_1 1.9109 . ?
Mo1_1 O10_1 2.0674 . ?
Mo2_1 Mo6_1 3.2054 . ?
Mo2_1 O1_1 2.2499 . ?
Mo2_1 O2_1 2.2553 . ?
Mo2_1 O9_1 1.9604 . ?
Mo2_1 O11_1 1.7248 . ?
Mo2_1 O12_1 1.7119 . ?
Mo2_1 O13_1 1.9523 . ?
Mo3_1 O1_1 2.2327 . ?
Mo3_1 O4_1 2.2130 . ?
Mo3_1 O10_1 2.0681 . ?
Mo3_1 O14_1 1.6965 . ?
Mo3_1 O15_1 1.7145 . ?
Mo3_1 O32_1 1.8887 . ?
Mo4_1 Mo9_1 3.2133 . ?
Mo4_1 O4_1 2.2716 . ?
Mo4_1 O5_1 2.2126 . ?
Mo4_1 O10_1 2.0686 . ?
Mo4_1 O16_1 1.7256 . ?
Mo4_1 O17_1 1.7323 . ?
Mo4_1 O18_1 1.9033 . ?
Mo5_1 O4_1 2.2705 . ?
Mo5_1 O6_1 2.2408 . ?
Mo5_1 O29_1 1.6985 . ?
Mo5_1 O30_1 1.9600 . ?
Mo5_1 O31_1 1.7202 . ?
Mo5_1 O32_1 1.9947 . ?
Mo6_1 O2_1 2.2557 . ?
Mo6_1 O6_1 2.2334 . ?
Mo6_1 O13_1 1.9023 . ?
Mo6_1 O22_1 1.7057 . ?
Mo6_1 O23_1 1.7074 . ?
Mo6_1 O24_1 2.0648 . ?
Mo7_1 O2_1 2.2547 . ?
Mo7_1 O3_1 2.2339 . ?
Mo7_1 O21_1 1.8841 . ?
Mo7_1 O24_1 2.0806 . ?
Mo7_1 O25_1 1.7231 . ?
Mo7_1 O26_1 1.7162 . ?
Mo8_1 O3_1 2.2758 . ?
Mo8_1 O6_1 2.2277 . ?
Mo8_1 O24_1 2.0447 . ?
Mo8_1 O27_1 1.7047 . ?
Mo8_1 O28_1 1.7156 . ?
Mo8_1 O30_1 1.9135 . ?
Mo9_1 O3_1 2.2264 . ?
Mo9_1 O5_1 2.2474 . ?
Mo9_1 O18_1 1.9701 . ?
Mo9_1 O19_1 1.7252 . ?
Mo9_1 O20_1 1.7007 . ?
Mo9_1 O21_1 1.9781 . ?
Mn1_2 Mo2_2 3.186(14) . ?
Mn1_2 Mo3_2 3.177(14) . ?
Mn1_2 Mo4_2 3.209(14) . ?
Mn1_2 Mo5_2 3.194(15) . ?
Mn1_2 Mo7_2 3.188(14) . ?
Mn1_2 Mo9_2 3.188(13) . ?
Mn1_2 O1_2 1.884(17) . ?
Mn1_2 O2_2 1.891(17) . ?
Mn1_2 O3_2 1.900(17) . ?
Mn1_2 O4_2 1.889(17) . ?
Mn1_2 O5_2 1.901(17) . ?
Mn1_2 O6_2 1.902(17) . ?
Mo1_2 O1_2 2.287(19) . ?
Mo1_2 O5_2 2.254(17) . ?
Mo1_2 O7_2 1.72(2) . ?
Mo1_2 O8_2 1.68(2) . ?
Mo1_2 O9_2 1.92(2) . ?
Mo1_2 O10_2 2.09(2) . ?
Mo2_2 Mo6_2 3.214(15) . ?
Mo2_2 O1_2 2.245(17) . ?
Mo2_2 O2_2 2.255(17) . ?
Mo2_2 O9_2 1.95(2) . ?
Mo2_2 O11_2 1.72(2) . ?
Mo2_2 O12_2 1.71(2) . ?
Mo2_2 O13_2 1.94(2) . ?
Mo3_2 Mo5_2 3.182(15) . ?
Mo3_2 O1_2 2.255(17) . ?
Mo3_2 O4_2 2.204(18) . ?
Mo3_2 O10_2 2.10(2) . ?
Mo3_2 O14_2 1.72(2) . ?
Mo3_2 O15_2 1.71(2) . ?
Mo3_2 O32_2 1.87(2) . ?
Mo4_2 O4_2 2.250(17) . ?
Mo4_2 O5_2 2.247(18) . ?
Mo4_2 O10_2 2.06(2) . ?
Mo4_2 O16_2 1.71(2) . ?
Mo4_2 O17_2 1.73(2) . ?
Mo4_2 O18_2 1.94(2) . ?
Mo5_2 Mo8_2 3.199(16) . ?
Mo5_2 O4_2 2.219(17) . ?
Mo5_2 O6_2 2.228(17) . ?
Mo5_2 O29_2 1.71(2) . ?
Mo5_2 O30_2 1.94(2) . ?
Mo5_2 O31_2 1.72(2) . ?
Mo5_2 O32_2 1.99(2) . ?
Mo6_2 O2_2 2.271(18) . ?
Mo6_2 O6_2 2.224(17) . ?
Mo6_2 O13_2 1.87(2) . ?
Mo6_2 O22_2 1.70(2) . ?
Mo6_2 O23_2 1.69(2) . ?
Mo6_2 O24_2 2.073(19) . ?
Mo7_2 O2_2 2.282(17) . ?
Mo7_2 O3_2 2.218(19) . ?
Mo7_2 O21_2 1.91(2) . ?
Mo7_2 O24_2 2.05(2) . ?
Mo7_2 O25_2 1.72(2) . ?
Mo7_2 O26_2 1.72(2) . ?
Mo8_2 O3_2 2.259(17) . ?
Mo8_2 O6_2 2.223(18) . ?
Mo8_2 O24_2 2.04(2) . ?
Mo8_2 O27_2 1.72(2) . ?
Mo8_2 O28_2 1.72(2) . ?
Mo8_2 O30_2 1.89(2) . ?
Mo9_2 O3_2 2.215(17) . ?
Mo9_2 O5_2 2.244(17) . ?
Mo9_2 O18_2 1.95(2) . ?
Mo9_2 O19_2 1.72(2) . ?
Mo9_2 O20_2 1.70(2) . ?
Mo9_2 O21_2 2.00(2) . ?
Mn1_3 Mo1_3 3.180(2) . ?
Mn1_3 Mo3_3 3.178(2) . ?
Mn1_3 Mo5_3 3.171(2) . ?
Mn1_3 Mo6_3 3.187(2) . ?
Mn1_3 Mo8_3 3.188(2) . ?
Mn1_3 Mo9_3 3.163(2) . ?
Mn1_3 O1_3 1.908(8) . ?
Mn1_3 O2_3 1.888(9) . ?
Mn1_3 O3_3 1.898(8) . ?
Mn1_3 O4_3 1.884(9) . ?
Mn1_3 O5_3 1.909(8) . ?
Mn1_3 O6_3 1.877(8) . ?
Mo1_3 O1_3 2.254(8) . ?
Mo1_3 O5_3 2.238(8) . ?
Mo1_3 O7_3 1.717(10) . ?
Mo1_3 O8_3 1.690(11) . ?
Mo1_3 O9_3 1.923(12) . ?
Mo1_3 O10_3 2.045(10) . ?
Mo2_3 Mo6_3 3.1862(18) . ?
Mo2_3 O1_3 2.231(9) . ?
Mo2_3 O2_3 2.228(8) . ?
Mo2_3 O9_3 1.941(11) . ?
Mo2_3 O11_3 1.714(12) . ?
Mo2_3 O12_3 1.710(13) . ?
Mo2_3 O13_3 1.955(10) . ?
Mo3_3 Mo5_3 3.2090(18) . ?
Mo3_3 O1_3 2.218(9) . ?
Mo3_3 O4_3 2.244(9) . ?
Mo3_3 O10_3 2.058(9) . ?
Mo3_3 O14_3 1.713(12) . ?
Mo3_3 O15_3 1.721(13) . ?
Mo3_3 O32_3 1.892(10) . ?
Mo4_3 Mo9_3 3.204(2) . ?
Mo4_3 O4_3 2.259(8) . ?
Mo4_3 O5_3 2.223(9) . ?
Mo4_3 O10_3 2.082(10) . ?
Mo4_3 O16_3 1.696(11) . ?
Mo4_3 O17_3 1.737(12) . ?
Mo4_3 O18_3 1.911(10) . ?
Mo5_3 Mo8_3 3.2170(17) . ?
Mo5_3 O4_3 2.221(8) . ?
Mo5_3 O6_3 2.243(8) . ?
Mo5_3 O29_3 1.708(10) . ?
Mo5_3 O30_3 1.956(9) . ?
Mo5_3 O31_3 1.720(11) . ?
Mo5_3 O32_3 1.970(10) . ?
Mo6_3 O2_3 2.213(9) . ?
Mo6_3 O6_3 2.245(8) . ?
Mo6_3 O13_3 1.879(11) . ?
Mo6_3 O22_3 1.678(12) . ?
Mo6_3 O23_3 1.706(10) . ?
Mo6_3 O24_3 2.057(9) . ?
Mo7_3 Mo9_3 3.207(2) . ?
Mo7_3 O2_3 2.282(8) . ?
Mo7_3 O3_3 2.230(8) . ?
Mo7_3 O21_3 1.899(10) . ?
Mo7_3 O24_3 2.038(8) . ?
Mo7_3 O25_3 1.706(11) . ?
Mo7_3 O26_3 1.729(10) . ?
Mo8_3 O3_3 2.238(7) . ?
Mo8_3 O6_3 2.227(8) . ?
Mo8_3 O24_3 2.066(9) . ?
Mo8_3 O27_3 1.716(9) . ?
Mo8_3 O28_3 1.711(9) . ?
Mo8_3 O30_3 1.889(9) . ?
Mo9_3 O3_3 2.192(8) . ?
Mo9_3 O5_3 2.217(8) . ?
Mo9_3 O18_3 1.948(10) . ?
Mo9_3 O19_3 1.710(10) . ?
Mo9_3 O20_3 1.715(10) . ?
Mo9_3 O21_3 1.975(11) . ?

loop_
_geom_torsion_atom_site_label_1
_geom_torsion_atom_site_label_2
_geom_torsion_atom_site_label_3
_geom_torsion_atom_site_label_4
_geom_torsion
_geom_torsion_site_symmetry_1
_geom_torsion_site_symmetry_2
_geom_torsion_site_symmetry_3
_geom_torsion_site_symmetry_4
_geom_torsion_publ_flag
O3H C3H C4H O4H 174.2(11) . . . . ?
O3H C3H C4H O1E 51.8(16) . . . . ?
O3H C3H C2H C1H -175.2(13) . . . . ?
O3H C3H C2H O2H 67.7(16) . . . . ?
O1B C4A C3A O3A 60.7(16) . . . . ?
O1B C4A C3A C2A -64.8(18) . . . . ?
O1B C1B C2B C3B -177.3(18) . . . . ?
O1B C1B C2B O2B -48(3) . . . . ?
O1B C1B C5B O4B -167.5(16) . . . . ?
O1B C1B C5B C6B 82(3) . . . . ?
O4F C4F C3F O3F 175.9(12) . . . . ?
O4F C4F C3F C2F 51.5(15) . . . . ?
O4F C5F C6F O5F -65(3) . . . . ?
O4H C5H C1H C2H -63.0(17) . . . . ?
O4H C5H C1H O1H 176.6(13) . . . . ?
O4H C5H C6H O5H -61(2) . . . . ?
O4A C4A C3A O3A 176.2(13) . . . . ?
O4A C4A C3A C2A 51(2) . . . . ?
O4A C5A C6A O5A -69(2) . . . . ?
C2D C1D C5D O4D -52(2) . . . . ?
C2D C1D C5D C6D -174(2) . . . . ?
C2D C3D O3D Na1 -102.6(13) . . . . ?
O1E C1E C5E O4E -176.1(14) 4_566 . . . ?
O1E C1E C5E C6E 65(2) 4_566 . . . ?
O2F C2F C3F O3F 67.5(16) . . . . ?
O2F C2F C3F C4F -171.2(11) . . . . ?
O1F C1F C5F O4F -174.1(14) . . . . ?
O1F C1F C5F C6F 63(2) . . . . ?
O1F C1F C2F O2F -65.1(16) . . . . ?
O1F C1F C2F C3F -179.6(13) . . . . ?
O1G C4F C3F O3F 55.6(17) . . . . ?
O1G C4F C3F C2F -68.8(15) . . . . ?
C4D O1A C1A C2A 129.6(15) 4_566 . . . ?
C4D O1A C1A C5A -113.9(17) 4_566 . . . ?
C4D O4D C5D C1D 54(2) . . . . ?
C4D O4D C5D C6D 180.0(17) . . . . ?
C4D C3D O3D Na1 136.0(13) . . . . ?
O1A C4D O4D C5D 59.4(19) 4_566 . . . ?
O1A C4D C3D C2D -58.4(18) 4_566 . . . ?
O1A C4D C3D O3D 61.9(17) 4_566 . . . ?
O1A C1A C5A O4A -175.7(14) . . . . ?
O1A C1A C5A C6A 71(2) . . . . ?
O2A C2A C3A O3A 59.3(17) . . . . ?
O2A C2A C3A C4A -174.4(14) . . . . ?
O2A C2A C1A O1A -66.5(17) . . . . ?
O2A C2A C1A C5A 178.4(14) . . . . ?
C1C O1C C4B C3B -130.2(19) . . . . ?
C1C O1C C4B O4B 109.6(18) . . . . ?
C1C C2C C3C O3C -179.2(14) . . . . ?
C1C C2C C3C C4C -52.8(18) . . . . ?
C1C C5C C6C O5C 46(3) . . . . ?
O1D C1D C5D O4D -174.9(13) . . . . ?
O1D C1D C5D C6D 64(2) . . . . ?
O1D C4C C3C O3C 58.5(19) . . . . ?
O1D C4C C3C C2C -66.8(17) . . . . ?
O2G C2G C3G C4G -173.3(16) . . . . ?
O2G C2G C3G O3G 61(2) . . . . ?
O2G C2G C1G O1G -68.6(19) . . . . ?
O2G C2G C1G C5G 175.0(16) . . . . ?
C3H C2H C1H O1H -178.0(13) . . . . ?
C3H C2H C1H C5H 59.2(18) . . . . ?
O4D C4D C3D C2D 59.6(19) . . . . ?
O4D C4D C3D O3D 179.9(13) . . . . ?
C4H O4H C5H C1H 66.8(17) . . . . ?
C4H O4H C5H C6H -177.2(13) . . . . ?
C4H C3H C2H C1H -55.7(17) . . . . ?
C4H C3H C2H O2H -172.8(13) . . . . ?
C1D C2D C3D C4D -59.7(18) . . . . ?
C1D C2D C3D O3D -179.9(12) . . . . ?
C1D O1D C4C O4C 113.3(14) . . . . ?
C1D O1D C4C C3C -126.0(13) . . . . ?
O1C C1C C2C C3C 172.8(14) . . . . ?
O1C C1C C2C O2C -64.3(19) . . . . ?
O1C C1C C5C O4C -174.7(14) . . . . ?
O1C C1C C5C C6C 73(2) . . . . ?
O1C C4B C3B C2B -68(2) . . . . ?
O1C C4B C3B O3B 55(3) . . . . ?
O1C C4B O4B C5B 71(2) . . . . ?
O2D C2D C1D O1D -57.2(16) . . . . ?
O2D C2D C1D C5D 178.7(14) . . . . ?
O2D C2D C3D C4D 179.6(14) . . . . ?
O2D C2D C3D O3D 59.4(18) . . . . ?
C2E C3E C4E O1F -65.5(18) . . . . ?
C2E C3E C4E O4E 58.3(17) . . . . ?
C2E C1E C5E O4E -53(2) . . . . ?
C2E C1E C5E C6E -172.0(19) . . . . ?
C4A O1B C1B C2B 132.4(15) . . . . ?
C4A O1B C1B C5B -108.3(19) . . . . ?
C4A O4A C5A C1A 58(2) . . . . ?
C4A O4A C5A C6A 179.7(15) . . . . ?
C2H C3H C4H O4H 54.2(16) . . . . ?
C2H C3H C4H O1E -68.1(16) . . . . ?
C4F O4F C5F C1F 57.6(18) . . . . ?
C4F O4F C5F C6F -178.1(16) . . . . ?
C4F O1G C1G C2G 123.9(16) . . . . ?
C4F O1G C1G C5G -118.6(16) . . . . ?
O4G C5G C1G O1G -177.9(13) . . . . ?
O4G C5G C1G C2G -61.9(19) . . . . ?
O4G C5G C6G O5G -61(2) . . . . ?
C1F O1F C4E O4E 104.7(17) . . . . ?
C1F O1F C4E C3E -130.0(16) . . . . ?
C1F C5F C6F O5F 60(3) . . . . ?
C1F C2F C3F O3F -176.5(14) . . . . ?
C1F C2F C3F C4F -55.2(16) . . . . ?
C2G C3G C4G O4G 57(2) . . . . ?
C2G C3G C4G O1H -66(2) . . . . ?
C2A C1A C5A O4A -62.1(19) . . . . ?
C2A C1A C5A C6A -175.5(17) . . . . ?
C3A C2A C1A O1A 176.6(13) . . . . ?
C3A C2A C1A C5A 61.5(19) . . . . ?
C3D C2D C1D O1D -179.5(12) . . . . ?
C3D C2D C1D C5D 56.4(19) . . . . ?
C3D C4D O4D C5D -58.5(19) . . . . ?
C3E C2E C1E O1E 178.5(12) . . . 4_566 ?
C3E C2E C1E C5E 55.9(18) . . . . ?
C3G C2G C1G O1G 172.9(14) . . . . ?
C3G C2G C1G C5G 56(2) . . . . ?
C1A C2A C3A O3A 179.5(13) . . . . ?
C1A C2A C3A C4A -54.2(19) . . . . ?
C1A C5A C6A O5A 48(2) . . . . ?
O4C C5C C6C O5C -72(3) . . . . ?
O4C C4C C3C O3C -178.0(15) . . . . ?
O4C C4C C3C C2C 56.7(18) . . . . ?
C5F O4F C4F O1G 66.3(16) . . . . ?
C5F O4F C4F C3F -53.7(17) . . . . ?
C5F C1F C2F O2F 174.8(13) . . . . ?
C5F C1F C2F C3F 60.2(17) . . . . ?
C5H O4H C4H O1E 59.3(17) . . . . ?
C5H O4H C4H C3H -62.0(16) . . . . ?
C5G O4G C4G O1H 61.6(18) . . . . ?
C5G O4G C4G C3G -61.9(19) . . . . ?
C1G O1G C4F O4F 108.4(15) . . . . ?
C1G O1G C4F C3F -128.6(15) . . . . ?
C1G C2G C3G C4G -55(2) . . . . ?
C1G C2G C3G O3G 178.8(16) . . . . ?
C1G C5G C6G O5G 56(3) . . . . ?
C1H O1H C4G O4G 102.8(16) . . . . ?
C1H O1H C4G C3G -135.2(16) . . . . ?
C1H C5H C6H O5H 53(3) . . . . ?
C2F C1F C5F O4F -59.2(18) . . . . ?
C2F C1F C5F C6F 177.5(16) . . . . ?
C1E O1E C4H O4H 116.3(14) 4_566 . . . ?
C1E O1E C4H C3H -124.7(14) 4_566 . . . ?
C1E C2E C3E O3E -179.5(13) . . . . ?
C1E C2E C3E C4E -58.4(16) . . . . ?
O3E C3E C4E O1F 55.5(19) . . . . ?
O3E C3E C4E O4E 179.3(13) . . . . ?
C2C C1C O1C C4B 94(2) . . . . ?
C2C C1C C5C O4C -54(2) . . . . ?
C2C C1C C5C C6C -166.8(19) . . . . ?
C4G O4G C5G C1G 64.5(18) . . . . ?
C4G O4G C5G C6G -173.8(17) . . . . ?
C4G O1H C1H C2H 128.6(16) . . . . ?
C4G O1H C1H C5H -110.9(18) . . . . ?
O2H C2H C1H O1H -62.5(17) . . . . ?
O2H C2H C1H C5H 174.8(14) . . . . ?
C5E O4E C4E O1F 69.0(19) . . . . ?
C5E O4E C4E C3E -54(2) . . . . ?
C1B O1B C4A O4A 119.2(16) . . . . ?
C1B O1B C4A C3A -121.4(16) . . . . ?
C1B C2B C3B C4B -44(2) . . . . ?
C1B C2B C3B O3B -169(2) . . . . ?
C1B C5B C6B O5B 172(2) . . . . ?
C5A O4A C4A O1B 62.6(17) . . . . ?
C5A O4A C4A C3A -51.5(19) . . . . ?
C5C C1C O1C C4B -143.4(18) . . . . ?
C5C C1C C2C C3C 52(2) . . . . ?
C5C C1C C2C O2C 175.0(16) . . . . ?
C5C O4C C4C O1D 60.5(19) . . . . ?
C5C O4C C4C C3C -59.6(19) . . . . ?
C6H C5H C1H C2H -176.3(14) . . . . ?
C6H C5H C1H O1H 63.2(19) . . . . ?
C4C O1D C1D C2D 130.0(14) . . . . ?
C4C O1D C1D C5D -104.5(17) . . . . ?
C4C O4C C5C C1C 59(2) . . . . ?
C4C O4C C5C C6C 178.2(15) . . . . ?
C4E O1F C1F C5F -112.4(17) . . . . ?
C4E O1F C1F C2F 130.4(15) . . . . ?
C4E O4E C5E C6E 177.8(16) . . . . ?
C4E O4E C5E C1E 50(2) . . . . ?
O2E C2E C3E O3E 61.4(16) . . . . ?
O2E C2E C3E C4E -177.5(13) . . . . ?
O2E C2E C1E O1E -62.2(16) . . . 4_566 ?
O2E C2E C1E C5E 175.2(14) . . . . ?
C6G C5G C1G O1G 64(2) . . . . ?
C6G C5G C1G C2G 180(2) . . . . ?
O5D C6D C5D O4D 43(3) . . . . ?
O5D C6D C5D C1D 164(2) . . . . ?
C4B O4B C5B C1B 52(3) . . . . ?
C4B O4B C5B C6B 161(2) . . . . ?
C2B C1B C5B O4B -62(3) . . . . ?
C2B C1B C5B C6B -173(2) . . . . ?
C3B C4B O4B C5B -42(3) . . . . ?
O4B C4B C3B C2B 38(3) . . . . ?
O4B C4B C3B O3B 161(2) . . . . ?
O4B C5B C6B O5B 59(3) . . . . ?
O2B C2B C3B C4B 178(2) . . . . ?
O2B C2B C3B O3B 53(3) . . . . ?
C5B C1B C2B C3B 62(3) . . . . ?
C5B C1B C2B O2B -169(3) . . . . ?
Na3 O3H C3H C4H 120.5(13) . . . . ?
Na3 O3H C3H C2H -118.6(14) . . . . ?
Na3 O3A C3A C4A 87.5(15) . . . . ?
Na3 O3A C3A C2A -145.8(11) . . . . ?
O5E C6E C5E O4E -71(3) . . . . ?
O5E C6E C5E C1E 55(3) . . . . ?
O2C C2C C3C O3C 58.5(19) . . . . ?
O2C C2C C3C C4C -175.1(13) . . . . ?
O3G C3G C4G O4G -177.6(16) . . . . ?
O3G C3G C4G O1H 59(2) . . . . ?
Na4 O5B C6B C5B -147(2) . . . . ?
Mn1_1 Mo3_1 O32_1 Mo5_1 -53.23(13) . . . . ?
Mn1_1 Mo7_1 O21_1 Mo9_1 -52.20(14) . . . . ?
O1_1 Mn1_1 O4_1 Mo3_1 -6.4(2) . . . . ?
O1_1 Mn1_1 O4_1 Mo4_1 92.31(17) . . . . ?
O1_1 Mn1_1 O4_1 Mo5_1 -101.16(16) . . . . ?
O1_1 Mn1_1 O6_1 Mo5_1 86.2(2) . . . . ?
O1_1 Mn1_1 O6_1 Mo6_1 -79.2(2) . . . . ?
O1_1 Mn1_1 O6_1 Mo8_1 -178.90(17) . . . . ?
O1_1 Mo3_1 O32_1 Mo5_1 -88.0 . . . . ?
O2_1 Mn1_1 O1_1 Mo1_1 93.00(17) . . . . ?
O2_1 Mn1_1 O1_1 Mo2_1 -2.4(2) . . . . ?
O2_1 Mn1_1 O1_1 Mo3_1 -167.29(13) . . . . ?
O2_1 Mn1_1 O6_1 Mo5_1 172.29(18) . . . . ?
O2_1 Mn1_1 O6_1 Mo6_1 6.9(3) . . . . ?
O2_1 Mn1_1 O6_1 Mo8_1 -92.8(2) . . . . ?
O2_1 Mo7_1 O21_1 Mo9_1 -86.3 . . . . ?
O3_1 Mn1_1 O1_1 Mo1_1 41.4(17) . . . . ?
O3_1 Mn1_1 O1_1 Mo2_1 -54.0(17) . . . . ?
O3_1 Mn1_1 O1_1 Mo3_1 141.1(16) . . . . ?
O3_1 Mn1_1 O4_1 Mo3_1 -178.13(18) . . . . ?
O3_1 Mn1_1 O4_1 Mo4_1 -79.4(2) . . . . ?
O3_1 Mn1_1 O4_1 Mo5_1 87.1(2) . . . . ?
O3_1 Mn1_1 O6_1 Mo5_1 -101.53(15) . . . . ?
O3_1 Mn1_1 O6_1 Mo6_1 93.04(17) . . . . ?
O3_1 Mn1_1 O6_1 Mo8_1 -6.66(19) . . . . ?
O3_1 Mo7_1 O21_1 Mo9_1 -16.0 . . . . ?
O4_1 Mn1_1 O1_1 Mo1_1 -93.37(17) . . . . ?
O4_1 Mn1_1 O1_1 Mo2_1 171.25(13) . . . . ?
O4_1 Mn1_1 O1_1 Mo3_1 6.3(2) . . . . ?
O4_1 Mn1_1 O6_1 Mo5_1 -0.3(3) . . . . ?
O4_1 Mn1_1 O6_1 Mo6_1 -165.77(19) . . . . ?
O4_1 Mn1_1 O6_1 Mo8_1 94.5(2) . . . . ?
O4_1 Mo3_1 O32_1 Mo5_1 -16.4 . . . . ?
O5_1 Mn1_1 O1_1 Mo1_1 -6.39(19) . . . . ?
O5_1 Mn1_1 O1_1 Mo2_1 -101.77(15) . . . . ?
O5_1 Mn1_1 O1_1 Mo3_1 93.33(16) . . . . ?
O5_1 Mn1_1 O4_1 Mo3_1 -93.2(2) . . . . ?
O5_1 Mn1_1 O4_1 Mo4_1 5.6(3) . . . . ?
O5_1 Mn1_1 O4_1 Mo5_1 172.10(19) . . . . ?
O6_1 Mn1_1 O1_1 Mo1_1 178.85(17) . . . . ?
O6_1 Mn1_1 O1_1 Mo2_1 83.5(2) . . . . ?
O6_1 Mn1_1 O1_1 Mo3_1 -81.4(2) . . . . ?
O6_1 Mn1_1 O4_1 Mo3_1 95.1(2) . . . . ?
O6_1 Mn1_1 O4_1 Mo4_1 -166.2(2) . . . . ?
O6_1 Mn1_1 O4_1 Mo5_1 0.3(3) . . . . ?
O10_1 Mo3_1 O32_1 Mo5_1 -35.4 . . . . ?
O14_1 Mo3_1 O32_1 Mo5_1 -175.7 . . . . ?
O15_1 Mo3_1 O32_1 Mo5_1 77.6 . . . . ?
O24_1 Mo7_1 O21_1 Mo9_1 -30.8 . . . . ?
O25_1 Mo7_1 O21_1 Mo9_1 -174.0 . . . . ?
O26_1 Mo7_1 O21_1 Mo9_1 78.7 . . . . ?
Mn1_2 Mo3_2 O32_2 Mo5_2 -55.3(14) . . . . ?
Mn1_2 Mo6_2 O13_2 Mo2_2 -54.8(15) . . . . ?
Mn1_2 Mo8_2 O30_2 Mo5_2 -52.6(15) . . . . ?
Mo2_2 Mn1_2 O1_2 Mn1_1 54(3) . . . . ?
Mo2_2 Mn1_2 O1_2 Mo1_2 95.3(10) . . . . ?
Mo2_2 Mn1_2 O1_2 Mo3_2 -160.9(12) . . . . ?
Mo2_2 Mn1_2 O2_2 Mn1_1 -71(4) . . . . ?
Mo2_2 Mn1_2 O2_2 Mo6_2 92.6(9) . . . . ?
Mo2_2 Mn1_2 O2_2 Mo7_2 -168.6(12) . . . . ?
Mo2_2 Mn1_2 O3_2 Mn1_1 -47(3) . . . . ?
Mo2_2 Mn1_2 O3_2 Mo7_2 -1.9(12) . . . . ?
Mo2_2 Mn1_2 O3_2 Mo8_2 94.6(10) . . . . ?
Mo2_2 Mn1_2 O3_2 Mo9_2 -100.2(10) . . . . ?
Mo2_2 Mn1_2 O4_2 Mn1_1 72(5) . . . . ?
Mo2_2 Mn1_2 O4_2 Mo3_2 3.4(12) . . . . ?
Mo2_2 Mn1_2 O4_2 Mo4_2 100.9(10) . . . . ?
Mo2_2 Mn1_2 O4_2 Mo5_2 -91.1(10) . . . . ?
Mo3_2 Mn1_2 O1_2 Mn1_1 -145(3) . . . . ?
Mo3_2 Mn1_2 O1_2 Mo1_2 -103.8(10) . . . . ?
Mo3_2 Mn1_2 O1_2 Mo2_2 160.9(12) . . . . ?
Mo3_2 Mn1_2 O2_2 Mn1_1 -84(4) . . . . ?
Mo3_2 Mn1_2 O2_2 Mo2_2 -13.1(13) . . . . ?
Mo3_2 Mn1_2 O2_2 Mo6_2 79.4(10) . . . . ?
Mo3_2 Mn1_2 O2_2 Mo7_2 178.2(8) . . . . ?
Mo3_2 Mn1_2 O3_2 Mn1_1 138(4) . . . . ?
Mo3_2 Mn1_2 O3_2 Mo7_2 -176.5(9) . . . . ?
Mo3_2 Mn1_2 O3_2 Mo8_2 -80.0(13) . . . . ?
Mo3_2 Mn1_2 O3_2 Mo9_2 85.2(13) . . . . ?
Mo3_2 Mn1_2 O4_2 Mn1_1 69(5) . . . . ?
Mo3_2 Mn1_2 O4_2 Mo4_2 97.5(9) . . . . ?
Mo3_2 Mn1_2 O4_2 Mo5_2 -94.6(9) . . . . ?
Mo4_2 Mn1_2 O1_2 Mn1_1 -95(3) . . . . ?
Mo4_2 Mn1_2 O1_2 Mo1_2 -53.2(7) . . . . ?
Mo4_2 Mn1_2 O1_2 Mo2_2 -148.5(8) . . . . ?
Mo4_2 Mn1_2 O1_2 Mo3_2 50.6(8) . . . . ?
Mo4_2 Mn1_2 O2_2 Mn1_1 14(4) . . . . ?
Mo4_2 Mn1_2 O2_2 Mo2_2 85.2(13) . . . . ?
Mo4_2 Mn1_2 O2_2 Mo6_2 177.7(9) . . . . ?
Mo4_2 Mn1_2 O2_2 Mo7_2 -83.5(13) . . . . ?
Mo4_2 Mn1_2 O3_2 Mn1_1 94(3) . . . . ?
Mo4_2 Mn1_2 O3_2 Mo7_2 139.4(7) . . . . ?
Mo4_2 Mn1_2 O3_2 Mo8_2 -124.1(8) . . . . ?
Mo4_2 Mn1_2 O3_2 Mo9_2 41.1(8) . . . . ?
Mo4_2 Mn1_2 O4_2 Mn1_1 -29(5) . . . . ?
Mo4_2 Mn1_2 O4_2 Mo3_2 -97.5(9) . . . . ?
Mo4_2 Mn1_2 O4_2 Mo5_2 167.9(13) . . . . ?
Mo5_2 Mn1_2 O1_2 Mn1_1 180(100) . . . . ?
Mo5_2 Mn1_2 O1_2 Mo1_2 -138.7(7) . . . . ?
Mo5_2 Mn1_2 O1_2 Mo2_2 126.1(8) . . . . ?
Mo5_2 Mn1_2 O1_2 Mo3_2 -34.9(8) . . . . ?
Mo5_2 Mn1_2 O2_2 Mn1_1 -165(4) . . . . ?
Mo5_2 Mn1_2 O2_2 Mo2_2 -93.4(9) . . . . ?
Mo5_2 Mn1_2 O2_2 Mo6_2 -0.8(11) . . . . ?
Mo5_2 Mn1_2 O2_2 Mo7_2 98.0(9) . . . . ?
Mo5_2 Mn1_2 O3_2 Mn1_1 180(100) . . . . ?
Mo5_2 Mn1_2 O3_2 Mo7_2 -134.8(7) . . . . ?
Mo5_2 Mn1_2 O3_2 Mo8_2 -38.3(8) . . . . ?
Mo5_2 Mn1_2 O3_2 Mo9_2 126.9(8) . . . . ?
Mo5_2 Mn1_2 O4_2 Mn1_1 163(5) . . . . ?
Mo5_2 Mn1_2 O4_2 Mo3_2 94.6(9) . . . . ?
Mo5_2 Mn1_2 O4_2 Mo4_2 -167.9(13) . . . . ?
Mo7_2 Mn1_2 O1_2 Mn1_1 39(3) . . . . ?
Mo7_2 Mn1_2 O1_2 Mo1_2 80.3(11) . . . . ?
Mo7_2 Mn1_2 O1_2 Mo2_2 -15.0(13) . . . . ?
Mo7_2 Mn1_2 O1_2 Mo3_2 -175.9(8) . . . . ?
Mo7_2 Mn1_2 O2_2 Mn1_1 97(4) . . . . ?
Mo7_2 Mn1_2 O2_2 Mo2_2 168.6(12) . . . . ?
Mo7_2 Mn1_2 O2_2 Mo6_2 -98.8(9) . . . . ?
Mo7_2 Mn1_2 O3_2 Mn1_1 -45(3) . . . . ?
Mo7_2 Mn1_2 O3_2 Mo8_2 96.5(9) . . . . ?
Mo7_2 Mn1_2 O3_2 Mo9_2 -98.3(10) . . . . ?
Mo7_2 Mn1_2 O4_2 Mn1_1 -115(5) . . . . ?
Mo7_2 Mn1_2 O4_2 Mo3_2 176.4(9) . . . . ?
Mo7_2 Mn1_2 O4_2 Mo4_2 -86.2(12) . . . . ?
Mo7_2 Mn1_2 O4_2 Mo5_2 81.8(13) . . . . ?
Mo9_2 Mn1_2 O1_2 Mn1_1 -48(3) . . . . ?
Mo9_2 Mn1_2 O1_2 Mo1_2 -6.2(12) . . . . ?
Mo9_2 Mn1_2 O1_2 Mo2_2 -101.5(10) . . . . ?
Mo9_2 Mn1_2 O1_2 Mo3_2 97.6(10) . . . . ?
Mo9_2 Mn1_2 O2_2 Mn1_1 62(4) . . . . ?
Mo9_2 Mn1_2 O2_2 Mo2_2 133.3(7) . . . . ?
Mo9_2 Mn1_2 O2_2 Mo6_2 -134.2(7) . . . . ?
Mo9_2 Mn1_2 O2_2 Mo7_2 -35.4(8) . . . . ?
Mo9_2 Mn1_2 O3_2 Mn1_1 53(3) . . . . ?
Mo9_2 Mn1_2 O3_2 Mo7_2 98.3(10) . . . . ?
Mo9_2 Mn1_2 O3_2 Mo8_2 -165.2(13) . . . . ?
Mo9_2 Mn1_2 O4_2 Mn1_1 -69(5) . . . . ?
Mo9_2 Mn1_2 O4_2 Mo3_2 -138.1(7) . . . . ?
Mo9_2 Mn1_2 O4_2 Mo4_2 -40.6(8) . . . . ?
Mo9_2 Mn1_2 O4_2 Mo5_2 127.3(8) . . . . ?
O1_2 Mn1_1 O2_2 Mn1_2 104(4) . . . . ?
O1_2 Mn1_1 O2_2 Mo2_2 -5.6(10) . . . . ?
O1_2 Mn1_1 O2_2 Mo6_2 87.5(9) . . . . ?
O1_2 Mn1_1 O2_2 Mo7_2 -172.0(9) . . . . ?
O1_2 Mn1_1 O5_2 Mn1_2 -104(4) . . . . ?
O1_2 Mn1_1 O5_2 Mo1_2 17.5(9) . . . . ?
O1_2 Mn1_1 O5_2 Mo4_2 -82.5(9) . . . . ?
O1_2 Mn1_1 O5_2 Mo9_2 -178.6(9) . . . . ?
O1_2 Mn1_2 O2_2 Mn1_1 -69(4) . . . . ?
O1_2 Mn1_2 O2_2 Mo2_2 2.2(9) . . . . ?
O1_2 Mn1_2 O2_2 Mo6_2 94.8(9) . . . . ?
O1_2 Mn1_2 O2_2 Mo7_2 -166.4(9) . . . . ?
O1_2 Mn1_2 O4_2 Mn1_1 61(5) . . . . ?
O1_2 Mn1_2 O4_2 Mo3_2 -7.3(9) . . . . ?
O1_2 Mn1_2 O4_2 Mo4_2 90.2(9) . . . . ?
O1_2 Mn1_2 O4_2 Mo5_2 -101.9(9) . . . . ?
O1_2 Mo3_2 O32_2 Mo5_2 -89.6(16) . . . . ?
O2_2 Mn1_1 O1_2 Mn1_2 -121(3) . . . . ?
O2_2 Mn1_1 O1_2 Mo1_2 99.3(9) . . . . ?
O2_2 Mn1_1 O1_2 Mo2_2 5.6(10) . . . . ?
O2_2 Mn1_1 O1_2 Mo3_2 -157.4(9) . . . . ?
O2_2 Mn1_1 O5_2 Mn1_2 159(5) . . . . ?
O2_2 Mn1_1 O5_2 Mo1_2 -79.7(11) . . . . ?
O2_2 Mn1_1 O5_2 Mo4_2 -179.7(8) . . . . ?
O2_2 Mn1_1 O5_2 Mo9_2 84.2(11) . . . . ?
O2_2 Mn1_2 O1_2 Mn1_1 52(3) . . . . ?
O2_2 Mn1_2 O1_2 Mo1_2 93.1(9) . . . . ?
O2_2 Mn1_2 O1_2 Mo2_2 -2.2(9) . . . . ?
O2_2 Mn1_2 O1_2 Mo3_2 -163.2(9) . . . . ?
O2_2 Mn1_2 O3_2 Mn1_1 -52(3) . . . . ?
O2_2 Mn1_2 O3_2 Mo7_2 -6.6(9) . . . . ?
O2_2 Mn1_2 O3_2 Mo8_2 89.9(9) . . . . ?
O2_2 Mn1_2 O3_2 Mo9_2 -104.9(10) . . . . ?
O2_2 Mn1_2 O4_2 Mn1_1 123(8) . . . . ?
O2_2 Mn1_2 O4_2 Mo3_2 54(5) . . . . ?
O2_2 Mn1_2 O4_2 Mo4_2 152(4) . . . . ?
O2_2 Mn1_2 O4_2 Mo5_2 -40(5) . . . . ?
O2_2 Mo6_2 O13_2 Mo2_2 -18.6(15) . . . . ?
O3_2 Mn1_1 O2_2 Mn1_2 -70(4) . . . . ?
O3_2 Mn1_1 O2_2 Mo2_2 -179.8(8) . . . . ?
O3_2 Mn1_1 O2_2 Mo6_2 -86.8(8) . . . . ?
O3_2 Mn1_1 O2_2 Mo7_2 13.7(9) . . . . ?
O3_2 Mn1_1 O5_2 Mn1_2 69(4) . . . . ?
O3_2 Mn1_1 O5_2 Mo1_2 -169.3(9) . . . . ?
O3_2 Mn1_1 O5_2 Mo4_2 90.7(9) . . . . ?
O3_2 Mn1_1 O5_2 Mo9_2 -5.4(9) . . . . ?
O3_2 Mn1_2 O2_2 Mn1_1 104(4) . . . . ?
O3_2 Mn1_2 O2_2 Mo2_2 175.0(9) . . . . ?
O3_2 Mn1_2 O2_2 Mo6_2 -92.5(8) . . . . ?
O3_2 Mn1_2 O2_2 Mo7_2 6.3(9) . . . . ?
O3_2 Mn1_2 O4_2 Mn1_1 -112(5) . . . . ?
O3_2 Mn1_2 O4_2 Mo3_2 179.1(8) . . . . ?
O3_2 Mn1_2 O4_2 Mo4_2 -83.4(9) . . . . ?
O3_2 Mn1_2 O4_2 Mo5_2 84.6(9) . . . . ?
O3_2 Mo8_2 O30_2 Mo5_2 -86.8(17) . . . . ?
O4_2 Mn1_1 O1_2 Mn1_2 38(3) . . . . ?
O4_2 Mn1_1 O1_2 Mo1_2 -101.7(7) . . . . ?
O4_2 Mn1_1 O1_2 Mo2_2 164.6(8) . . . . ?
O4_2 Mn1_1 O1_2 Mo3_2 1.7(8) . . . . ?
O4_2 Mn1_1 O2_2 Mn1_2 22(3) . . . . ?
O4_2 Mn1_1 O2_2 Mo2_2 -88(3) . . . . ?
O4_2 Mn1_1 O2_2 Mo6_2 5(3) . . . . ?
O4_2 Mn1_1 O2_2 Mo7_2 105(3) . . . . ?
O4_2 Mn1_1 O5_2 Mn1_2 -21(4) . . . . ?
O4_2 Mn1_1 O5_2 Mo1_2 100.0(9) . . . . ?
O4_2 Mn1_1 O5_2 Mo4_2 0.0(9) . . . . ?
O4_2 Mn1_1 O5_2 Mo9_2 -96.1(9) . . . . ?
O4_2 Mn1_2 O1_2 Mn1_1 -138(3) . . . . ?
O4_2 Mn1_2 O1_2 Mo1_2 -96.7(8) . . . . ?
O4_2 Mn1_2 O1_2 Mo2_2 168.0(9) . . . . ?
O4_2 Mn1_2 O1_2 Mo3_2 7.1(9) . . . . ?
O4_2 Mn1_2 O2_2 Mn1_1 -131(7) . . . . ?
O4_2 Mn1_2 O2_2 Mo2_2 -59(5) . . . . ?
O4_2 Mn1_2 O2_2 Mo6_2 33(5) . . . . ?
O4_2 Mn1_2 O2_2 Mo7_2 132(5) . . . . ?
O4_2 Mn1_2 O3_2 Mn1_1 137(3) . . . . ?
O4_2 Mn1_2 O3_2 Mo7_2 -177.5(8) . . . . ?
O4_2 Mn1_2 O3_2 Mo8_2 -81.0(9) . . . . ?
O4_2 Mn1_2 O3_2 Mo9_2 84.2(9) . . . . ?
O4_2 Mo3_2 O32_2 Mo5_2 -18.8(14) . . . . ?
O5_2 Mn1_1 O1_2 Mn1_2 122(3) . . . . ?
O5_2 Mn1_1 O1_2 Mo1_2 -17.1(9) . . . . ?
O5_2 Mn1_1 O1_2 Mo2_2 -110.8(9) . . . . ?
O5_2 Mn1_1 O1_2 Mo3_2 86.2(10) . . . . ?
O5_2 Mn1_1 O2_2 Mn1_2 -159(5) . . . . ?
O5_2 Mn1_1 O2_2 Mo2_2 91.1(11) . . . . ?
O5_2 Mn1_1 O2_2 Mo6_2 -175.9(8) . . . . ?
O5_2 Mn1_1 O2_2 Mo7_2 -75.4(11) . . . . ?
O5_2 Mn1_2 O1_2 Mn1_1 -51(3) . . . . ?
O5_2 Mn1_2 O1_2 Mo1_2 -9.8(9) . . . . ?
O5_2 Mn1_2 O1_2 Mo2_2 -105.0(9) . . . . ?
O5_2 Mn1_2 O1_2 Mo3_2 94.0(9) . . . . ?
O5_2 Mn1_2 O2_2 Mn1_1 18(4) . . . . ?
O5_2 Mn1_2 O2_2 Mo2_2 88.8(9) . . . . ?
O5_2 Mn1_2 O2_2 Mo6_2 -178.6(7) . . . . ?
O5_2 Mn1_2 O2_2 Mo7_2 -79.8(9) . . . . ?
O5_2 Mn1_2 O3_2 Mn1_1 51(3) . . . . ?
O5_2 Mn1_2 O3_2 Mo7_2 96.3(9) . . . . ?
O5_2 Mn1_2 O3_2 Mo8_2 -167.2(9) . . . . ?
O5_2 Mn1_2 O3_2 Mo9_2 -2.0(9) . . . . ?
O5_2 Mn1_2 O4_2 Mn1_1 -26(5) . . . . ?
O5_2 Mn1_2 O4_2 Mo3_2 -94.6(8) . . . . ?
O5_2 Mn1_2 O4_2 Mo4_2 2.9(8) . . . . ?
O5_2 Mn1_2 O4_2 Mo5_2 170.8(9) . . . . ?
O6_2 Mn1_1 O1_2 Mn1_2 -38(3) . . . . ?
O6_2 Mn1_1 O1_2 Mo1_2 -177.0(7) . . . . ?
O6_2 Mn1_1 O1_2 Mo2_2 89.4(8) . . . . ?
O6_2 Mn1_1 O1_2 Mo3_2 -73.6(9) . . . . ?
O6_2 Mn1_1 O2_2 Mn1_2 9(4) . . . . ?
O6_2 Mn1_1 O2_2 Mo2_2 -101.3(9) . . . . ?
O6_2 Mn1_1 O2_2 Mo6_2 -8.2(9) . . . . ?
O6_2 Mn1_1 O2_2 Mo7_2 92.3(9) . . . . ?
O6_2 Mn1_1 O5_2 Mn1_2 13(3) . . . . ?
O6_2 Mn1_1 O5_2 Mo1_2 134(2) . . . . ?
O6_2 Mn1_1 O5_2 Mo4_2 34(3) . . . . ?
O6_2 Mn1_1 O5_2 Mo9_2 -62(3) . . . . ?
O6_2 Mn1_2 O1_2 Mn1_1 137(3) . . . . ?
O6_2 Mn1_2 O1_2 Mo1_2 178.0(8) . . . . ?
O6_2 Mn1_2 O1_2 Mo2_2 82.7(9) . . . . ?
O6_2 Mn1_2 O1_2 Mo3_2 -78.2(9) . . . . ?
O6_2 Mn1_2 O2_2 Mn1_1 -171(4) . . . . ?
O6_2 Mn1_2 O2_2 Mo2_2 -99.3(9) . . . . ?
O6_2 Mn1_2 O2_2 Mo6_2 -6.8(8) . . . . ?
O6_2 Mn1_2 O2_2 Mo7_2 92.0(9) . . . . ?
O6_2 Mn1_2 O3_2 Mn1_1 -138(3) . . . . ?
O6_2 Mn1_2 O3_2 Mo7_2 -92.2(8) . . . . ?
O6_2 Mn1_2 O3_2 Mo8_2 4.3(9) . . . . ?
O6_2 Mn1_2 O3_2 Mo9_2 169.5(9) . . . . ?
O6_2 Mn1_2 O4_2 Mn1_1 163(5) . . . . ?
O6_2 Mn1_2 O4_2 Mo3_2 94.3(9) . . . . ?
O6_2 Mn1_2 O4_2 Mo4_2 -168.2(9) . . . . ?
O6_2 Mn1_2 O4_2 Mo5_2 -0.3(9) . . . . ?
O6_2 Mo6_2 O13_2 Mo2_2 -88.6(17) . . . . ?
O6_2 Mo8_2 O30_2 Mo5_2 -16.5(15) . . . . ?
O10_2 Mo3_2 O32_2 Mo5_2 -45(4) . . . . ?
O14_2 Mo3_2 O32_2 Mo5_2 -176(2) . . . . ?
O15_2 Mo3_2 O32_2 Mo5_2 74(2) . . . . ?
O22_2 Mo6_2 O13_2 Mo2_2 74(2) . . . . ?
O23_2 Mo6_2 O13_2 Mo2_2 -180(2) . . . . ?
O24_2 Mo6_2 O13_2 Mo2_2 -36(4) . . . . ?
O24_2 Mo8_2 O30_2 Mo5_2 -31(4) . . . . ?
O27_2 Mo8_2 O30_2 Mo5_2 80(2) . . . . ?
O28_2 Mo8_2 O30_2 Mo5_2 -172(2) . . . . ?
Mn1_3 Mo1_3 O7_3 Na4 25.6(14) . . . . ?
Mn1_3 Mo2_3 O11_3 Na4 -35.5(14) . . . . ?
Mn1_3 Mo3_3 O14_3 Na4 21.5(14) . . . . ?
Mn1_3 Mo3_3 O32_3 Mo5_3 -53.9(4) . . . . ?
Mn1_3 Mo5_3 O29_3 Na3 -32.1(11) . . . . ?
Mn1_3 Mo6_3 O13_3 Mo2_3 -56.0(5) . . . . ?
Mn1_3 Mo6_3 O23_3 Na3 16.8(12) . . . . ?
Mn1_3 Mo7_3 O21_3 Mo9_3 -54.6(4) . . . . ?
Mn1_3 Mo7_3 O26_3 Na2 15.6(13) . . . . ?
Mn1_3 Mo8_3 O27_3 Na3 27.7(8) . . . . ?
Mn1_3 Mo8_3 O27_3 Na3 178.7(6) . . . 3_556 ?
Mn1_3 Mo8_3 O28_3 Na2 25.6(17) . . . . ?
Mn1_3 Mo8_3 O30_3 Mo5_3 -53.4(4) . . . . ?
Mn1_3 Mo9_3 O20_3 Na2 -26.5(17) . . . . ?
Mo1_3 Mn1_3 O2_3 Mo2_3 44.4(3) . . . . ?
Mo1_3 Mn1_3 O2_3 Mo6_3 138.6(3) . . . . ?
Mo1_3 Mn1_3 O2_3 Mo7_3 -123.6(3) . . . . ?
Mo1_3 Mn1_3 O3_3 Mo7_3 82.6(4) . . . . ?
Mo1_3 Mn1_3 O3_3 Mo8_3 -178.51(11) . . . . ?
Mo1_3 Mn1_3 O3_3 Mo9_3 -12.8(5) . . . . ?
Mo1_3 Mn1_3 O4_3 Mo3_3 -49.6(2) . . . . ?
Mo1_3 Mn1_3 O4_3 Mo4_3 49.3(3) . . . . ?
Mo1_3 Mn1_3 O4_3 Mo5_3 -143.6(3) . . . . ?
Mo1_3 Mn1_3 O6_3 Mo5_3 86.0(5) . . . . ?
Mo1_3 Mn1_3 O6_3 Mo6_3 -79.7(5) . . . . ?
Mo1_3 Mn1_3 O6_3 Mo8_3 -179.74(16) . . . . ?
Mo2_3 Mo6_3 O23_3 Na3 96.5(10) . . . . ?
Mo3_3 Mn1_3 O2_3 Mo2_3 -11.0(5) . . . . ?
Mo3_3 Mn1_3 O2_3 Mo6_3 83.2(3) . . . . ?
Mo3_3 Mn1_3 O2_3 Mo7_3 -179.03(10) . . . . ?
Mo3_3 Mn1_3 O3_3 Mo7_3 -179.63(15) . . . . ?
Mo3_3 Mn1_3 O3_3 Mo8_3 -80.8(5) . . . . ?
Mo3_3 Mn1_3 O3_3 Mo9_3 84.9(4) . . . . ?
Mo3_3 Mn1_3 O4_3 Mo4_3 98.9(4) . . . . ?
Mo3_3 Mn1_3 O4_3 Mo5_3 -93.9(4) . . . . ?
Mo3_3 Mn1_3 O6_3 Mo5_3 43.0(3) . . . . ?
Mo3_3 Mn1_3 O6_3 Mo6_3 -122.6(2) . . . . ?
Mo3_3 Mn1_3 O6_3 Mo8_3 137.3(2) . . . . ?
Mo3_3 Mo5_3 O29_3 Na3 -110.5(7) . . . . ?
Mo4_3 Mo9_3 O20_3 Na2 -106.5(15) . . . . ?
Mo5_3 Mn1_3 O2_3 Mo2_3 -92.2(3) . . . . ?
Mo5_3 Mn1_3 O2_3 Mo6_3 2.0(5) . . . . ?
Mo5_3 Mn1_3 O2_3 Mo7_3 99.7(3) . . . . ?
Mo5_3 Mn1_3 O3_3 Mo7_3 -135.2(2) . . . . ?
Mo5_3 Mn1_3 O3_3 Mo8_3 -36.4(3) . . . . ?
Mo5_3 Mn1_3 O3_3 Mo9_3 129.3(3) . . . . ?
Mo5_3 Mn1_3 O4_3 Mo3_3 93.9(4) . . . . ?
Mo5_3 Mn1_3 O4_3 Mo4_3 -167.1(6) . . . . ?
Mo5_3 Mn1_3 O6_3 Mo6_3 -165.6(5) . . . . ?
Mo5_3 Mn1_3 O6_3 Mo8_3 94.3(4) . . . . ?
Mo5_3 Mo3_3 O14_3 Na4 101.3(12) . . . . ?
Mo5_3 Mo8_3 O27_3 Na3 -22.6(6) . . . . ?
Mo5_3 Mo8_3 O27_3 Na3 128.4(9) . . . 3_556 ?
Mo5_3 Mo8_3 O28_3 Na2 104.6(16) . . . . ?
Mo6_3 Mn1_3 O2_3 Mo2_3 -94.2(4) . . . . ?
Mo6_3 Mn1_3 O2_3 Mo7_3 97.7(4) . . . . ?
Mo6_3 Mn1_3 O3_3 Mo7_3 -48.3(3) . . . . ?
Mo6_3 Mn1_3 O3_3 Mo8_3 50.6(3) . . . . ?
Mo6_3 Mn1_3 O3_3 Mo9_3 -143.7(3) . . . . ?
Mo6_3 Mn1_3 O4_3 Mo3_3 82.6(3) . . . . ?
Mo6_3 Mn1_3 O4_3 Mo4_3 -178.49(10) . . . . ?
Mo6_3 Mn1_3 O4_3 Mo5_3 -11.4(5) . . . . ?
Mo6_3 Mn1_3 O6_3 Mo5_3 165.6(5) . . . . ?
Mo6_3 Mn1_3 O6_3 Mo8_3 -100.1(4) . . . . ?
Mo6_3 Mo2_3 O11_3 Na4 -113.5(11) . . . . ?
Mo7_3 Mo9_3 O20_3 Na2 23.2(15) . . . . ?
Mo8_3 Mn1_3 O2_3 Mo2_3 -143.1(3) . . . . ?
Mo8_3 Mn1_3 O2_3 Mo6_3 -48.9(3) . . . . ?
Mo8_3 Mn1_3 O2_3 Mo7_3 48.9(3) . . . . ?
Mo8_3 Mn1_3 O3_3 Mo7_3 -98.9(4) . . . . ?
Mo8_3 Mn1_3 O3_3 Mo9_3 165.7(5) . . . . ?
Mo8_3 Mn1_3 O4_3 Mo3_3 137.9(2) . . . . ?
Mo8_3 Mn1_3 O4_3 Mo4_3 -123.2(3) . . . . ?
Mo8_3 Mn1_3 O4_3 Mo5_3 43.9(3) . . . . ?
Mo8_3 Mn1_3 O6_3 Mo5_3 -94.3(4) . . . . ?
Mo8_3 Mn1_3 O6_3 Mo6_3 100.1(4) . . . . ?
Mo8_3 Mo5_3 O29_3 Na3 18.7(8) . . . . ?
Mo9_3 Mn1_3 O2_3 Mo2_3 131.3(3) . . . . ?
Mo9_3 Mn1_3 O2_3 Mo6_3 -134.5(2) . . . . ?
Mo9_3 Mn1_3 O2_3 Mo7_3 -36.8(3) . . . . ?
Mo9_3 Mn1_3 O3_3 Mo7_3 95.4(4) . . . . ?
Mo9_3 Mn1_3 O3_3 Mo8_3 -165.7(5) . . . . ?
Mo9_3 Mn1_3 O4_3 Mo3_3 -136.4(2) . . . . ?
Mo9_3 Mn1_3 O4_3 Mo4_3 -37.5(3) . . . . ?
Mo9_3 Mn1_3 O4_3 Mo5_3 129.6(3) . . . . ?
Mo9_3 Mn1_3 O6_3 Mo5_3 -94.8(3) . . . . ?
Mo9_3 Mn1_3 O6_3 Mo6_3 99.6(3) . . . . ?
Mo9_3 Mn1_3 O6_3 Mo8_3 -0.5(5) . . . . ?
Mo9_3 Mo7_3 O26_3 Na2 -31.9(11) . . . . ?
O1_3 Mn1_3 O2_3 Mo2_3 0.2(4) . . . . ?
O1_3 Mn1_3 O2_3 Mo6_3 94.4(3) . . . . ?
O1_3 Mn1_3 O2_3 Mo7_3 -167.9(4) . . . . ?
O1_3 Mn1_3 O4_3 Mo3_3 -5.3(3) . . . . ?
O1_3 Mn1_3 O4_3 Mo4_3 93.6(4) . . . . ?
O1_3 Mn1_3 O4_3 Mo5_3 -99.2(4) . . . . ?
O1_3 Mn1_3 O6_3 Mo5_3 85.8(4) . . . . ?
O1_3 Mn1_3 O6_3 Mo6_3 -79.8(4) . . . . ?
O1_3 Mn1_3 O6_3 Mo8_3 -179.9(3) . . . . ?
O1_3 Mo1_3 O7_3 Na4 20.5(11) . . . . ?
O1_3 Mo2_3 O11_3 Na4 -30.0(12) . . . . ?
O1_3 Mo3_3 O14_3 Na4 18.1(12) . . . . ?
O1_3 Mo3_3 O32_3 Mo5_3 -88.9(5) . . . . ?
O2_3 Mn1_3 O3_3 Mo7_3 -5.5(4) . . . . ?
O2_3 Mn1_3 O3_3 Mo8_3 93.4(4) . . . . ?
O2_3 Mn1_3 O3_3 Mo9_3 -100.9(4) . . . . ?
O2_3 Mn1_3 O6_3 Mo5_3 171.4(3) . . . . ?
O2_3 Mn1_3 O6_3 Mo6_3 5.7(3) . . . . ?
O2_3 Mn1_3 O6_3 Mo8_3 -94.4(3) . . . . ?
O2_3 Mo2_3 O11_3 Na4 -51(2) . . . . ?
O2_3 Mo6_3 O13_3 Mo2_3 -19.5(5) . . . . ?
O2_3 Mo6_3 O23_3 Na3 12(2) . . . . ?
O2_3 Mo7_3 O21_3 Mo9_3 -89.0(5) . . . . ?
O2_3 Mo7_3 O26_3 Na2 52(2) . . . . ?
O3_3 Mn1_3 O2_3 Mo2_3 173.4(4) . . . . ?
O3_3 Mn1_3 O2_3 Mo6_3 -92.4(3) . . . . ?
O3_3 Mn1_3 O2_3 Mo7_3 5.3(4) . . . . ?
O3_3 Mn1_3 O4_3 Mo3_3 -179.3(3) . . . . ?
O3_3 Mn1_3 O4_3 Mo4_3 -80.4(4) . . . . ?
O3_3 Mn1_3 O4_3 Mo5_3 86.7(4) . . . . ?
O3_3 Mn1_3 O6_3 Mo5_3 -101.2(4) . . . . ?
O3_3 Mn1_3 O6_3 Mo6_3 93.1(4) . . . . ?
O3_3 Mn1_3 O6_3 Mo8_3 -7.0(4) . . . . ?
O3_3 Mo7_3 O21_3 Mo9_3 -18.1(4) . . . . ?
O3_3 Mo7_3 O26_3 Na2 10.9(11) . . . . ?
O3_3 Mo8_3 O27_3 Na3 -141.1(9) . . . 3_556 ?
O3_3 Mo8_3 O27_3 Na3 67.9(14) . . . . ?
O3_3 Mo8_3 O28_3 Na2 21.0(16) . . . . ?
O3_3 Mo8_3 O30_3 Mo5_3 -87.6(5) . . . . ?
O3_3 Mo9_3 O20_3 Na2 -20.7(15) . . . . ?
O4_3 Mn1_3 O3_3 Mo7_3 -178.8(3) . . . . ?
O4_3 Mn1_3 O3_3 Mo8_3 -80.0(4) . . . . ?
O4_3 Mn1_3 O3_3 Mo9_3 85.7(4) . . . . ?
O4_3 Mn1_3 O6_3 Mo5_3 -0.8(4) . . . . ?
O4_3 Mn1_3 O6_3 Mo6_3 -166.5(4) . . . . ?
O4_3 Mn1_3 O6_3 Mo8_3 93.5(4) . . . . ?
O4_3 Mo3_3 O14_3 Na4 18(2) . . . . ?
O4_3 Mo3_3 O32_3 Mo5_3 -17.2(5) . . . . ?
O4_3 Mo5_3 O29_3 Na3 -53.4(19) . . . . ?
O5_3 Mn1_3 O2_3 Mo2_3 87.4(4) . . . . ?
O5_3 Mn1_3 O2_3 Mo6_3 -178.4(3) . . . . ?
O5_3 Mn1_3 O2_3 Mo7_3 -80.6(4) . . . . ?
O5_3 Mn1_3 O3_3 Mo7_3 95.0(4) . . . . ?
O5_3 Mn1_3 O3_3 Mo8_3 -166.2(4) . . . . ?
O5_3 Mn1_3 O3_3 Mo9_3 -0.5(4) . . . . ?
O5_3 Mn1_3 O4_3 Mo3_3 -93.4(3) . . . . ?
O5_3 Mn1_3 O4_3 Mo4_3 5.5(4) . . . . ?
O5_3 Mn1_3 O4_3 Mo5_3 172.6(4) . . . . ?
O5_3 Mo1_3 O7_3 Na4 64(2) . . . . ?
O5_3 Mo9_3 O20_3 Na2 -46(3) . . . . ?
O6_3 Mn1_3 O2_3 Mo2_3 -100.0(4) . . . . ?
O6_3 Mn1_3 O2_3 Mo6_3 -5.8(3) . . . . ?
O6_3 Mn1_3 O2_3 Mo7_3 91.9(4) . . . . ?
O6_3 Mn1_3 O3_3 Mo7_3 -92.0(3) . . . . ?
O6_3 Mn1_3 O3_3 Mo8_3 6.9(4) . . . . ?
O6_3 Mn1_3 O3_3 Mo9_3 172.6(4) . . . . ?
O6_3 Mn1_3 O4_3 Mo3_3 94.8(3) . . . . ?
O6_3 Mn1_3 O4_3 Mo4_3 -166.3(4) . . . . ?
O6_3 Mn1_3 O4_3 Mo5_3 0.8(4) . . . . ?
O6_3 Mo5_3 O29_3 Na3 -25.1(9) . . . . ?
O6_3 Mo6_3 O13_3 Mo2_3 -90.2(6) . . . . ?
O6_3 Mo6_3 O23_3 Na3 13.8(9) . . . . ?
O6_3 Mo8_3 O27_3 Na3 172.6(9) . . . 3_556 ?
O6_3 Mo8_3 O27_3 Na3 21.6(7) . . . . ?
O6_3 Mo8_3 O28_3 Na2 22(2) . . . . ?
O6_3 Mo8_3 O30_3 Mo5_3 -17.2(4) . . . . ?
O8_3 Mo1_3 O7_3 Na4 -161.1(11) . . . . ?
O9_3 Mo1_3 O7_3 Na4 -55.1(11) . . . . ?
O9_3 Mo2_3 O11_3 Na4 44.8(13) . . . . ?
O10_3 Mo1_3 O7_3 Na4 94.3(11) . . . . ?
O10_3 Mo3_3 O14_3 Na4 -55.4(13) . . . . ?
O10_3 Mo3_3 O32_3 Mo5_3 -35.2(12) . . . . ?
O12_3 Mo2_3 O11_3 Na4 144.5(13) . . . . ?
O13_3 Mo2_3 O11_3 Na4 -112.5(13) . . . . ?
O13_3 Mo6_3 O23_3 Na3 99.9(10) . . . . ?
O14_3 Mo3_3 O32_3 Mo5_3 -175.6(6) . . . . ?
O15_3 Mo3_3 O14_3 Na4 -149.8(12) . . . . ?
O15_3 Mo3_3 O32_3 Mo5_3 74.9(7) . . . . ?
O18_3 Mo9_3 O20_3 Na2 -105.6(15) . . . . ?
O19_3 Mo9_3 O20_3 Na2 152.3(15) . . . . ?
O21_3 Mo7_3 O26_3 Na2 -65.8(11) . . . . ?
O21_3 Mo9_3 O20_3 Na2 54.5(15) . . . . ?
O22_3 Mo6_3 O13_3 Mo2_3 75.9(7) . . . . ?
O22_3 Mo6_3 O23_3 Na3 -154.2(10) . . . . ?
O23_3 Mo6_3 O13_3 Mo2_3 -176.0(6) . . . . ?
O24_3 Mo6_3 O13_3 Mo2_3 -41.0(12) . . . . ?
O24_3 Mo6_3 O23_3 Na3 -58.5(10) . . . . ?
O24_3 Mo7_3 O21_3 Mo9_3 -37.5(10) . . . . ?
O24_3 Mo7_3 O26_3 Na2 85.3(11) . . . . ?
O24_3 Mo8_3 O27_3 Na3 -114.3(9) . . . 3_556 ?
O24_3 Mo8_3 O27_3 Na3 94.7(6) . . . . ?
O24_3 Mo8_3 O28_3 Na2 -51.6(16) . . . . ?
O24_3 Mo8_3 O30_3 Mo5_3 -33.0(11) . . . . ?
O25_3 Mo7_3 O21_3 Mo9_3 -175.5(6) . . . . ?
O25_3 Mo7_3 O26_3 Na2 -171.9(11) . . . . ?
O26_3 Mo7_3 O21_3 Mo9_3 77.5(6) . . . . ?
O27_3 Mo8_3 O28_3 Na2 -144.5(16) . . . . ?
O27_3 Mo8_3 O30_3 Mo5_3 76.8(6) . . . . ?
O28_3 Mo8_3 O27_3 Na3 -163.3(6) . . . . ?
O28_3 Mo8_3 O27_3 Na3 -12.3(10) . . . 3_556 ?
O28_3 Mo8_3 O30_3 Mo5_3 -174.8(5) . . . . ?
O30_3 Mo5_3 O29_3 Na3 49.6(9) . . . . ?
O30_3 Mo8_3 O27_3 Na3 95.5(9) . . . 3_556 ?
O30_3 Mo8_3 O27_3 Na3 -55.5(7) . . . . ?
O30_3 Mo8_3 O28_3 Na2 108.9(16) . . . . ?
O31_3 Mo5_3 O29_3 Na3 148.9(9) . . . . ?
O32_3 Mo3_3 O14_3 Na4 105.0(12) . . . . ?
O32_3 Mo5_3 O29_3 Na3 -108.8(9) . . . . ?
